data_1513726
loop_
_publ_author_name
'Qiu, Jie'
'Ling, Jie'
'Jouffret, Laurent'
'Thomas, Rebecca'
'Szymanowski, Jennifer E. S.'
'Burns, Peter C.'

_publ_section_title
;
 Water-soluble multi-cage super tetrahedral uranyl peroxide phosphate
 clusters
;
_journal_issue 1
_journal_name_full 'Chemical Science'
_journal_page_first 303
_journal_paper_doi 10.1039/c3sc52357h
_journal_volume 5
_journal_year 2014
_chemical_formula_moiety K19(UO2)31(O2)38(PO4)4(HPO4)2(H2PO4)2(OH)(H2O)52.5
_chemical_formula_sum 'K19 O223.5 P8 U31'
_chemical_formula_weight 11945.59
_chemical_name_common U124P32
_chemical_name_systematic
; 
 ? 
;
_space_group_IT_number 114
_symmetry_cell_setting tetragonal
_symmetry_space_group_name_Hall 'P -4 2n'
_symmetry_space_group_name_H-M 'P -4 21 c'
_atom_sites_solution_primary direct
_atom_sites_solution_secondary difmap
_audit_creation_method SHELXL-97
_cell_angle_alpha 90.00
_cell_angle_beta 90.00
_cell_angle_gamma 90.00
_cell_formula_units_Z 8
_cell_length_a 41.000(3)
_cell_length_b 41.000(3)
_cell_length_c 32.818(2)
_cell_measurement_reflns_used 43801
_cell_measurement_temperature 100(2)
_cell_measurement_theta_max 24.10
_cell_measurement_theta_min 1.11
_cell_volume 55167(7)
_computing_cell_refinement APEX2
_computing_data_collection APEX2
_computing_data_reduction APEX2
_computing_molecular_graphics CrystalMaker
_computing_publication_material 'SHELCIF-97 (Sheldrick, 2008)'
_computing_structure_refinement 'SHELXL-97 (Sheldrick, 2008)'
_computing_structure_solution 'SHELXS-97 (Sheldrick, 2008)'
_diffrn_ambient_temperature 100(2)
_diffrn_detector_area_resol_mean 0
_diffrn_measured_fraction_theta_full 1.000
_diffrn_measured_fraction_theta_max 1.000
_diffrn_measurement_device_type 'Bruker APEX2 QUAZAR1'
_diffrn_measurement_method Sphere
_diffrn_radiation_monochromator graphite
_diffrn_radiation_source 'fine-focus sealed tube'
_diffrn_radiation_type MoK\a
_diffrn_radiation_wavelength 0.71073
_diffrn_reflns_av_R_equivalents 0.1395
_diffrn_reflns_av_sigmaI/netI 0.0686
_diffrn_reflns_limit_h_max 47
_diffrn_reflns_limit_h_min -47
_diffrn_reflns_limit_k_max 47
_diffrn_reflns_limit_k_min -47
_diffrn_reflns_limit_l_max 37
_diffrn_reflns_limit_l_min -37
_diffrn_reflns_number 504802
_diffrn_reflns_theta_full 24.10
_diffrn_reflns_theta_max 24.10
_diffrn_reflns_theta_min 1.11
_exptl_absorpt_coefficient_mu 18.558
_exptl_absorpt_correction_T_max 0.098
_exptl_absorpt_correction_T_min 0.050
_exptl_absorpt_correction_type multi-scan
_exptl_absorpt_process_details SADABS
_exptl_crystal_colour yellow
_exptl_crystal_density_diffrn 2.876
_exptl_crystal_density_method 'not measured'
_exptl_crystal_description prism
_exptl_crystal_F_000 40968
_exptl_crystal_size_max 0.25
_exptl_crystal_size_mid 0.15
_exptl_crystal_size_min 0.125
_refine_diff_density_max 2.538
_refine_diff_density_min -2.418
_refine_diff_density_rms 0.383
_refine_ls_abs_structure_details 'Flack H D (1983), Acta Cryst. A39, 876-881'
_refine_ls_abs_structure_Flack 0.007(8)
_refine_ls_extinction_method none
_refine_ls_goodness_of_fit_ref 1.191
_refine_ls_matrix_type full
_refine_ls_number_parameters 1377
_refine_ls_number_reflns 43801
_refine_ls_number_restraints 0
_refine_ls_restrained_S_all 1.191
_refine_ls_R_factor_all 0.0993
_refine_ls_R_factor_gt 0.0606
_refine_ls_shift/su_max 0.002
_refine_ls_shift/su_mean 0.000
_refine_ls_structure_factor_coef Fsqd
_refine_ls_weighting_details 'calc w=1/[\s^2^(Fo^2^)+(0.1000P)^2^+0.0000P] where P=(Fo^2^+2Fc^2^)/3'
_refine_ls_weighting_scheme calc
_refine_ls_wR_factor_gt 0.1551
_refine_ls_wR_factor_ref 0.1799
_reflns_number_gt 33192
_reflns_number_total 43801
_reflns_threshold_expression >2sigma(I)
_cod_data_source_file c3sc52357h.txt
_cod_data_source_block p421c
_cod_depositor_comments
;
The following automatic conversions were performed:

'_symmetry_cell_setting' value 'Tetragonal' changed to 'tetragonal'
according to
/usr/data/users/saulius/automatic-downloads/current/RSC/lib/dictionaries/cif_core.dic
dictionary named 'cif_core.dic' version 2.4.2 from 2011-04-26.

Automatic conversion script
Id: cif_fix_values 2281 2013-09-26 08:29:07Z andrius 
;
_cod_original_cell_volume 55169(7)
_cod_original_formula_sum 'K19 O223.50 P8 U31'
_cod_database_code 1513726

loop_
_symmetry_equiv_pos_as_xyz
'x, y, z'
'-x, -y, z'
'y, -x, -z'
'-y, x, -z'
'-x+1/2, y+1/2, -z+1/2'
'x+1/2, -y+1/2, -z+1/2'
'-y+1/2, -x+1/2, z+1/2'
'y+1/2, x+1/2, z+1/2'

loop_
_atom_site_label
_atom_site_type_symbol
_atom_site_fract_x
_atom_site_fract_y
_atom_site_fract_z
_atom_site_U_iso_or_equiv
_atom_site_adp_type
_atom_site_occupancy
_atom_site_symmetry_multiplicity
_atom_site_calc_flag
_atom_site_refinement_flags
U1 U 0.92944(3) 0.85706(3) 0.17244(3) 0.0283(2) Uani 1 1 d .
U2 U 1.19176(3) 1.10145(3) 0.20847(3) 0.0286(2) Uani 1 1 d .
U3 U 1.09315(3) 0.87023(3) 0.17248(3) 0.0271(2) Uani 1 1 d .
U4 U 1.20683(3) 0.93080(3) 0.20792(3) 0.0279(2) Uani 1 1 d .
U5 U 1.17739(3) 1.06583(3) 0.32834(3) 0.0314(3) Uani 1 1 d .
U6 U 1.08745(3) 1.09191(3) 0.38160(3) 0.0304(3) Uani 1 1 d .
U7 U 1.10143(3) 0.92377(3) 0.38126(3) 0.0315(3) Uani 1 1 d .
U8 U 1.21244(3) 1.01687(3) 0.13336(3) 0.0279(2) Uani 1 1 d .
U9 U 1.10277(3) 0.78358(3) 0.36898(4) 0.0399(3) Uani 1 1 d .
U10 U 1.01101(3) 0.86801(3) 0.25572(3) 0.0288(2) Uani 1 1 d .
U11 U 1.04788(3) 1.00398(3) 0.42835(3) 0.0320(3) Uani 1 1 d .
U12 U 0.93164(3) 0.76965(3) 0.36743(4) 0.0397(3) Uani 1 1 d .
U13 U 1.18593(3) 0.96433(3) 0.32852(3) 0.0311(3) Uani 1 1 d .
U14 U 0.88551(3) 0.66989(3) 0.10025(4) 0.0399(3) Uani 1 1 d .
U15 U 0.88285(3) 0.69870(3) 0.29794(4) 0.0420(3) Uani 1 1 d .
U16 U 1.16478(3) 0.69241(3) 0.10062(4) 0.0376(3) Uani 1 1 d .
U17 U 1.16067(3) 0.72210(3) 0.29844(4) 0.0396(3) Uani 1 1 d .
U18 U 1.11613(3) 0.62865(3) 0.28145(4) 0.0462(3) Uani 1 1 d .
U19 U 1.06497(3) 0.84847(3) 0.05012(4) 0.0443(3) Uani 1 1 d .
U20 U 0.85663(3) 0.74061(3) 0.18548(4) 0.0351(3) Uani 1 1 d .
U21 U 0.95990(3) 0.83978(4) 0.05005(4) 0.0469(4) Uani 1 1 d .
U22 U 0.94177(3) 0.61435(3) 0.28094(4) 0.0477(3) Uani 1 1 d .
U23 U 1.10804(3) 0.73071(3) 0.00243(4) 0.0478(3) Uani 1 1 d .
U24 U 1.18217(3) 0.76702(3) 0.18558(3) 0.0340(3) Uani 1 1 d .
U25 U 1.11917(3) 0.60994(3) 0.15509(4) 0.0428(3) Uani 1 1 d .
U26 U 1.03243(3) 0.59349(3) 0.08777(4) 0.0422(3) Uani 1 1 d .
U27 U 1.02102(4) 0.72411(3) 0.40141(4) 0.0487(3) Uani 1 1 d .
U28 U 1.33295(3) 1.02628(3) 0.00629(4) 0.0406(3) Uani 1 1 d .
U29 U 1.02835(3) 0.63039(3) 0.34755(4) 0.0489(3) Uani 1 1 d .
U30 U 0.94431(3) 0.59601(3) 0.15439(4) 0.0458(3) Uani 1 1 d .
U31 U 1.28334(3) 0.93532(3) -0.00244(4) 0.0503(4) Uani 1 1 d .
P1 P 1.04407(18) 1.14564(19) 0.3462(2) 0.0313(17) Uiso 1 1 d .
P2 P 0.86574(18) 0.82953(18) 0.2067(2) 0.0318(17) Uiso 1 1 d .
P3 P 1.06689(19) 0.86366(19) 0.3473(2) 0.0323(17) Uiso 1 1 d .
P4 P 1.07310(18) 0.80169(18) -0.0467(2) 0.0289(17) Uiso 1 1 d .
P5 P 1.20793(18) 0.95837(18) 0.0461(2) 0.0301(17) Uiso 1 1 d .
P6 P 1.16076(18) 0.85388(18) 0.2074(2) 0.0290(17) Uiso 1 1 d .
P7 P 0.8875(2) 0.7910(2) 0.0263(2) 0.0373(19) Uiso 1 1 d .
P8 P 1.1438(2) 0.8109(2) 0.0271(3) 0.040(2) Uiso 1 1 d .
K1 K 1.23786(16) 1.01894(16) -0.0331(2) 0.0395(16) Uani 1 1 d .
K2 K 0.93243(18) 0.76031(17) 0.1141(2) 0.0455(18) Uani 1 1 d .
K3 K 1.1601(2) 1.01309(17) 0.2294(2) 0.061(3) Uani 1 1 d .
K4 K 1.08776(18) 1.00728(16) 0.3090(2) 0.0455(18) Uani 1 1 d .
K5 K 1.11716(16) 0.91748(16) 0.26717(19) 0.0365(16) Uani 1 1 d .
K6 K 0.89862(16) 0.90018(16) 0.26649(19) 0.0357(15) Uani 1 1 d .
K7 K 1.01589(17) 0.79632(16) 0.3287(2) 0.0460(18) Uani 1 1 d .
K8 K 1.1021(2) 0.79950(19) 0.2493(2) 0.056(2) Uani 1 1 d .
K9 K 0.9287(2) 0.78371(18) 0.2484(2) 0.052(2) Uani 1 1 d .
K10 K 1.10390(18) 0.77432(17) 0.1150(2) 0.0463(18) Uani 1 1 d .
K11 K 1.0044(2) 0.9386(2) 0.3534(2) 0.061(2) Uani 1 1 d .
K12 K 1.0151(2) 0.8141(3) 0.1519(3) 0.083(3) Uani 1 1 d .
K13 K 1.0107(3) 0.8640(3) -0.0626(4) 0.105(4) Uani 1 1 d .
K14 K 0.9811(3) 0.7065(3) 0.2873(4) 0.111(4) Uani 1 1 d .
K15 K 1.0952(5) 0.7071(3) 0.1988(4) 0.137(6) Uani 1 1 d .
K16 K 1.1115(5) 0.8806(4) -0.0504(4) 0.162(8) Uani 1 1 d .
K17 K 0.9108(4) 0.8645(5) -0.0512(4) 0.184(10) Uani 1 1 d .
K18 K 1.0733(3) 0.6783(4) 0.0926(5) 0.177(9) Uani 1 1 d .
K19 K 1.3269(4) 0.9796(3) -0.0962(5) 0.203(11) Uani 1 1 d .
O1 O 1.0974(4) 0.8705(4) 0.1009(6) 0.031(4) Uiso 1 1 d .
O2 O 1.0890(6) 1.0451(6) 0.4217(7) 0.054(6) Uiso 1 1 d .
O3 O 1.2016(5) 0.9258(5) 0.2796(6) 0.036(5) Uiso 1 1 d .
O4 O 1.0100(4) 0.8661(4) 0.0622(5) 0.023(4) Uiso 1 1 d .
O5 O 1.1653(5) 0.9474(5) 0.2059(6) 0.038(5) Uiso 1 1 d .
O6 O 1.1284(4) 0.8597(4) 0.2295(5) 0.029(4) Uiso 1 1 d .
O7 O 1.0824(5) 0.8274(5) 0.1722(7) 0.049(6) Uiso 1 1 d .
O8 O 0.8346(4) 0.8488(4) 0.2206(5) 0.024(4) Uiso 1 1 d .
O9 O 1.0795(4) 1.1363(5) 0.3337(6) 0.033(5) Uiso 1 1 d .
O10 O 1.1445(4) 1.0501(4) 0.2978(5) 0.026(4) Uiso 1 1 d .
O11 O 1.1693(5) 1.0136(5) 0.1483(6) 0.036(5) Uiso 1 1 d .
O12 O 0.9126(5) 0.8969(5) 0.1745(6) 0.034(5) Uiso 1 1 d .
O13 O 1.1538(4) 1.0780(4) 0.2089(6) 0.030(4) Uiso 1 1 d .
O14 O 0.9555(4) 0.8707(4) 0.1115(5) 0.029(4) Uiso 1 1 d .
O15 O 0.8957(4) 0.8412(4) 0.2297(5) 0.024(4) Uiso 1 1 d .
O16 O 1.0777(4) 1.0651(4) 0.3389(5) 0.029(4) Uiso 1 1 d .
O17 O 1.1510(4) 0.8582(5) 0.1626(6) 0.033(5) Uiso 1 1 d .
O18 O 0.9771(5) 0.5860(5) 0.0984(6) 0.042(5) Uiso 1 1 d .
O19 O 1.1042(4) 0.9121(4) 0.1734(5) 0.028(4) Uiso 1 1 d .
O20 O 1.2071(5) 1.0766(4) 0.2704(5) 0.032(5) Uiso 1 1 d .
O21 O 1.1887(5) 1.1059(5) 0.2798(6) 0.040(5) Uiso 1 1 d .
O22 O 1.2204(4) 1.0529(4) 0.1920(5) 0.028(4) Uiso 1 1 d .
O23 O 1.2174(5) 0.9582(5) 0.2704(6) 0.034(5) Uiso 1 1 d .
O24 O 1.1861(5) 0.7600(5) 0.2580(6) 0.040(5) Uiso 1 1 d .
O25 O 1.0626(4) 0.8808(4) 0.1111(5) 0.028(4) Uiso 1 1 d .
O26 O 1.0484(5) 0.8066(5) -0.0815(6) 0.037(5) Uiso 1 1 d .
O27 O 0.9006(4) 0.7394(4) 0.1886(6) 0.031(4) Uiso 1 1 d .
O28 O 1.1900(5) 0.7296(5) 0.2376(6) 0.033(5) Uiso 1 1 d .
O29 O 0.9233(5) 0.8559(5) 0.1036(6) 0.041(5) Uiso 1 1 d .
O30 O 1.1515(4) 0.9747(4) 0.2989(6) 0.032(5) Uiso 1 1 d .
O31 O 1.2282(5) 0.9823(5) 0.1889(6) 0.035(5) Uiso 1 1 d .
O32 O 1.2283(4) 1.1249(4) 0.2093(6) 0.033(5) Uiso 1 1 d .
O33 O 0.8541(4) 0.7132(4) 0.1211(5) 0.029(4) Uiso 1 1 d .
O34 O 1.1867(5) 0.8774(5) 0.2212(6) 0.044(5) Uiso 1 1 d .
O35 O 0.9767(4) 0.8798(4) 0.1992(5) 0.032(5) Uiso 1 1 d .
O36 O 1.1970(5) 0.7148(5) 0.3230(7) 0.052(6) Uiso 1 1 d .
O37 O 0.9099(5) 0.6511(5) 0.3206(7) 0.047(6) Uiso 1 1 d .
O38 O 1.0714(5) 0.6032(5) 0.3125(6) 0.045(5) Uiso 1 1 d .
O39 O 1.1419(4) 1.0756(4) 0.3830(5) 0.023(4) Uiso 1 1 d .
O40 O 1.0803(5) 0.7734(5) 0.3240(6) 0.037(5) Uiso 1 1 d .
O41 O 1.1232(4) 0.7303(5) 0.2707(6) 0.032(5) Uiso 1 1 d .
O42 O 1.1277(5) 0.7057(5) 0.1225(6) 0.040(5) Uiso 1 1 d .
O43 O 1.1637(5) 0.6452(5) 0.1416(6) 0.039(5) Uiso 1 1 d .
O44 O 1.0083(4) 0.9095(4) 0.2717(5) 0.031(4) Uiso 1 1 d .
O45 O 1.0951(5) 0.9706(5) 0.4244(6) 0.035(5) Uiso 1 1 d .
O46 O 1.2119(5) 1.0718(5) 0.1526(6) 0.040(5) Uiso 1 1 d .
O47 O 0.9556(5) 0.8705(5) 0.2325(6) 0.041(5) Uiso 1 1 d .
O48 O 1.0335(5) 1.1180(5) 0.3731(6) 0.043(5) Uiso 1 1 d .
O49 O 1.0718(5) 0.8313(5) 0.3717(6) 0.039(5) Uiso 1 1 d .
O50 O 1.1562(5) 0.9204(4) 0.3549(6) 0.032(5) Uiso 1 1 d .
O51 O 0.9633(5) 0.6473(5) 0.2568(6) 0.044(5) Uiso 1 1 d .
O52 O 0.8733(5) 0.8361(5) 0.1604(6) 0.034(5) Uiso 1 1 d .
O53 O 1.0477(5) 0.8547(5) 0.3090(7) 0.048(6) Uiso 1 1 d .
O54 O 1.0433(5) 0.8855(5) 0.1996(6) 0.040(5) Uiso 1 1 d .
O55 O 1.0269(5) 0.6595(5) 0.3074(7) 0.049(6) Uiso 1 1 d .
O56 O 1.3551(6) 1.0285(6) 0.0512(7) 0.052(6) Uiso 1 1 d .
O57 O 1.1394(5) 0.7603(5) 0.1880(6) 0.033(5) Uiso 1 1 d .
O58 O 0.8525(5) 0.6900(5) 0.1546(6) 0.039(5) Uiso 1 1 d .
O59 O 1.0290(5) 0.6330(5) 0.1134(7) 0.049(6) Uiso 1 1 d .
O60 O 1.2010(5) 0.9828(5) 0.0811(6) 0.044(5) Uiso 1 1 d .
O61 O 0.9645(6) 0.7333(6) 0.4034(8) 0.063(7) Uiso 1 1 d .
O62 O 0.9192(5) 0.6903(5) 0.1203(6) 0.040(5) Uiso 1 1 d .
O63 O 1.3109(5) 1.0231(4) -0.0417(6) 0.033(5) Uiso 1 1 d .
O64 O 1.0517(4) 0.8889(4) 0.3755(5) 0.027(4) Uiso 1 1 d .
O65 O 1.1579(5) 0.6669(5) 0.2784(6) 0.047(6) Uiso 1 1 d .
O66 O 1.2073(5) 1.0160(5) 0.3231(6) 0.037(5) Uiso 1 1 d .
O67 O 1.0101(5) 0.6690(5) 0.3932(7) 0.051(6) Uiso 1 1 d .
O68 O 1.2478(5) 0.9134(4) 0.2096(6) 0.033(5) Uiso 1 1 d .
O69 O 1.2101(5) 1.0842(5) 0.3603(6) 0.036(5) Uiso 1 1 d .
O70 O 0.9950(5) 0.5712(5) 0.1342(7) 0.049(6) Uiso 1 1 d .
O71 O 1.1015(5) 0.8783(5) 0.3333(7) 0.047(6) Uiso 1 1 d .
O72 O 1.0560(5) 1.0605(5) 0.4259(6) 0.040(5) Uiso 1 1 d .
O73 O 0.8676(5) 0.7790(5) 0.1283(6) 0.042(5) Uiso 1 1 d .
O74 O 1.0645(5) 0.8784(5) 0.2319(6) 0.035(5) Uiso 1 1 d .
O75 O 0.9197(5) 0.5969(5) 0.2201(6) 0.047(6) Uiso 1 1 d .
O76 O 1.2548(5) 1.0214(5) 0.1176(6) 0.033(5) Uiso 1 1 d .
O77 O 0.9105(5) 0.6708(5) 0.0360(6) 0.039(5) Uiso 1 1 d .
O78 O 1.0152(4) 0.8261(4) 0.2394(5) 0.028(4) Uiso 1 1 d .
O79 O 0.8508(5) 0.6500(5) 0.0810(6) 0.044(5) Uiso 1 1 d .
O80 O 1.0935(5) 0.6435(5) 0.1644(6) 0.034(5) Uiso 1 1 d .
O81 O 0.8891(5) 0.7012(5) 0.0418(6) 0.044(5) Uiso 1 1 d .
O82 O 1.1688(5) 0.8037(5) 0.1300(6) 0.042(5) Uiso 1 1 d .
O83 O 0.9185(5) 0.7118(5) 0.2708(6) 0.039(5) Uiso 1 1 d .
O84 O 1.0436(5) 1.1773(5) 0.3694(7) 0.049(6) Uiso 1 1 d .
O85 O 1.2951(5) 1.0651(5) 0.0329(7) 0.049(6) Uiso 1 1 d .
O86 O 1.0202(5) 1.1495(5) 0.3107(6) 0.043(5) Uiso 1 1 d .
O87 O 1.1389(5) 0.6896(5) 0.0372(6) 0.041(5) Uiso 1 1 d .
O88 O 0.9985(6) 1.0311(6) 0.4336(7) 0.052(6) Uiso 1 1 d .
O89 O 1.0215(5) 0.7308(5) 0.3481(6) 0.045(5) Uiso 1 1 d .
O90 O 1.1966(5) 0.9038(5) 0.1405(6) 0.048(6) Uiso 1 1 d .
O91 O 1.0727(5) 0.5792(5) 0.1369(7) 0.051(6) Uiso 1 1 d .
O92 O 0.9548(5) 0.7620(5) 0.3225(7) 0.049(6) Uiso 1 1 d .
O93 O 0.8953(6) 0.6233(5) 0.1424(7) 0.053(6) Uiso 1 1 d .
O94 O 1.1889(5) 0.7417(5) 0.1215(6) 0.035(5) Uiso 1 1 d .
O95 O 1.0539(4) 0.7712(4) 0.4056(6) 0.032(4) Uiso 1 1 d .
O96 O 0.9446(5) 0.8166(5) 0.1707(6) 0.038(5) Uiso 1 1 d .
O97 O 0.9056(5) 0.7200(5) 0.3602(6) 0.045(5) Uiso 1 1 d .
O98 O 1.2017(5) 0.6783(5) 0.0786(6) 0.035(5) Uiso 1 1 d .
O99 O 1.2233(5) 0.9627(5) 0.1535(6) 0.040(5) Uiso 1 1 d .
O100 O 1.1726(5) 0.8182(5) 0.2146(6) 0.040(5) Uiso 1 1 d .
O101 O 1.2198(5) 0.9535(5) 0.3585(6) 0.038(5) Uiso 1 1 d .
O102 O 1.0405(5) 1.0036(5) 0.3740(6) 0.034(5) Uiso 1 1 d .
O103 O 1.3311(5) 0.9688(5) 0.0095(7) 0.048(6) Uiso 1 1 d .
O104 O 0.9807(5) 0.7635(5) 0.4057(6) 0.045(5) Uiso 1 1 d .
O105 O 0.8481(5) 0.6860(5) 0.3252(7) 0.049(6) Uiso 1 1 d .
O106 O 1.0874(5) 0.9480(5) 0.3378(6) 0.034(5) Uiso 1 1 d .
O107 O 1.1358(5) 0.7379(5) 0.3608(6) 0.042(5) Uiso 1 1 d .
O108 O 1.0120(5) 0.8494(5) 0.0229(6) 0.047(6) Uiso 1 1 d .
O109 O 0.8929(6) 0.6440(6) 0.2785(7) 0.061(7) Uiso 1 1 d .
O110 O 1.3834(7) 1.0122(7) -0.0269(8) 0.069(7) Uiso 1 1 d .
O111 O 0.9731(6) 0.6185(6) 0.3408(8) 0.070(7) Uiso 1 1 d .
O112 O 1.1152(5) 0.8987(5) 0.4245(6) 0.043(5) Uiso 1 1 d .
O113 O 1.1538(5) 0.9495(5) 0.3824(6) 0.044(5) Uiso 1 1 d .
O114 O 1.1543(4) 0.7651(4) 0.3434(5) 0.030(4) Uiso 1 1 d .
O115 O 0.9511(6) 0.5826(6) 0.2243(8) 0.062(7) Uiso 1 1 d .
O116 O 1.0844(5) 0.6282(5) 0.3406(6) 0.042(5) Uiso 1 1 d .
O117 O 1.0895(6) 0.5934(6) 0.0976(7) 0.053(6) Uiso 1 1 d .
O118 O 1.1400(5) 0.6693(5) 0.3181(7) 0.051(6) Uiso 1 1 d .
O119 O 1.1936(5) 0.7170(5) 0.1561(6) 0.046(5) Uiso 1 1 d .
O120 O 1.0965(5) 1.1183(5) 0.4233(6) 0.044(5) Uiso 1 1 d .
O121 O 0.9656(5) 0.6335(5) 0.1612(6) 0.043(5) Uiso 1 1 d .
O122 O 1.0546(5) 1.0056(5) 0.4829(6) 0.033(5) Uiso 1 1 d .
O123 O 1.0824(5) 0.7355(5) 0.0487(6) 0.039(5) Uiso 1 1 d .
O124 O 0.8965(5) 0.8062(5) 0.3236(7) 0.049(6) Uiso 1 1 d .
O125 O 0.8858(5) 0.7443(5) 0.3408(6) 0.045(5) Uiso 1 1 d .
O126 O 1.0743(6) 0.8851(6) 0.0227(7) 0.052(6) Uiso 1 1 d .
O127 O 0.9220(5) 0.5804(5) 0.3031(6) 0.047(5) Uiso 1 1 d .
O128 O 0.8514(5) 0.7336(5) 0.2583(6) 0.044(5) Uiso 1 1 d .
O129 O 1.2740(6) 0.9592(5) -0.0469(7) 0.052(6) Uiso 1 1 d .
O130 O 1.0353(6) 0.5547(5) 0.0634(7) 0.052(6) Uiso 1 1 d .
O131 O 1.1433(6) 0.5997(6) 0.3034(7) 0.056(6) Uiso 1 1 d .
O132 O 0.8606(5) 0.7931(5) 0.2141(6) 0.043(5) Uiso 1 1 d .
O133 O 1.1865(6) 1.0159(6) 0.3591(7) 0.053(6) Uiso 1 1 d .
O134 O 1.3215(6) 1.0829(6) 0.0076(7) 0.053(6) Uiso 1 1 d .
O135 O 0.9126(6) 0.6203(6) 0.1023(7) 0.056(6) Uiso 1 1 d .
O136 O 1.1128(5) 0.5932(5) 0.2227(6) 0.043(5) Uiso 1 1 d .
O137 O 0.9083(6) 0.7781(5) 0.4137(7) 0.052(6) Uiso 1 1 d .
O138 O 1.0324(6) 0.6003(6) 0.3880(7) 0.054(6) Uiso 1 1 d .
O139 O 1.3797(5) 1.0493(5) -0.0276(6) 0.042(5) Uiso 1 1 d .
O140 O 1.3039(5) 0.9835(5) 0.0311(6) 0.045(5) Uiso 1 1 d .
O141 O 1.1070(7) 0.8119(7) -0.0637(9) 0.084(9) Uiso 1 1 d .
O142 O 1.1243(5) 0.7943(5) 0.4164(6) 0.045(5) Uiso 1 1 d .
O143 O 1.0432(5) 0.6720(5) 0.3943(7) 0.049(6) Uiso 1 1 d .
O144 O 1.1776(5) 1.1269(5) 0.1413(6) 0.042(5) Uiso 1 1 d .
O145 O 1.0643(5) 0.9493(5) 0.4255(6) 0.043(5) Uiso 1 1 d .
O146 O 1.0682(9) 0.8279(9) -0.0171(11) 0.114(12) Uiso 1 1 d .
O147 O 0.9741(6) 0.8057(6) 0.0779(7) 0.062(7) Uiso 1 1 d .
O148 O 1.1407(5) 1.1035(5) 0.3546(6) 0.035(5) Uiso 1 1 d .
O149 O 1.1555(5) 0.7221(5) 0.0414(7) 0.049(6) Uiso 1 1 d .
O150 O 0.8563(6) 0.7868(6) 0.0508(8) 0.064(7) Uiso 1 1 d .
O151 O 0.8141(5) 0.7430(5) 0.1832(7) 0.051(6) Uiso 1 1 d .
O152 O 1.0746(6) 0.7407(6) 0.4020(7) 0.058(6) Uiso 1 1 d .
O153 O 1.2253(5) 0.7771(5) 0.1851(7) 0.046(5) Uiso 1 1 d .
O154 O 0.9432(6) 0.8733(6) 0.0229(8) 0.065(7) Uiso 1 1 d .
O155 O 1.1423(6) 0.6146(6) 0.2182(7) 0.061(7) Uiso 1 1 d .
O156 O 1.2027(6) 0.9255(6) 0.0636(8) 0.068(7) Uiso 1 1 d .
O157 O 1.1447(6) 0.6388(6) 0.1031(7) 0.054(6) Uiso 1 1 d .
O158 O 1.0902(5) 0.6561(5) 0.2562(6) 0.041(5) Uiso 1 1 d .
O159 O 0.9909(7) 0.5977(7) 0.3123(8) 0.072(7) Uiso 1 1 d .
O160 O 1.1326(5) 0.8256(5) 0.3277(6) 0.045(5) Uiso 1 1 d .
O161 O 1.1503(10) 0.8188(10) -0.0224(12) 0.128(13) Uiso 1 1 d .
O162 O 1.1761(6) 0.8140(6) 0.0498(7) 0.062(7) Uiso 1 1 d .
O163 O 1.1439(5) 0.5748(5) 0.1456(7) 0.052(6) Uiso 1 1 d .
O164 O 1.1919(11) 0.9660(11) 0.0075(13) 0.141(15) Uiso 1 1 d .
O165 O 0.8526(6) 0.7027(6) 0.2381(7) 0.052(6) Uiso 1 1 d .
O166 O 1.0700(8) 0.7695(8) -0.0283(10) 0.096(10) Uiso 1 1 d .
O167 O 0.9229(6) 0.5591(6) 0.1468(7) 0.058(6) Uiso 1 1 d .
O168 O 1.1199(11) 0.8338(11) 0.0401(13) 0.142(15) Uiso 1 1 d .
O169 O 1.0207(6) 0.7181(6) 0.4555(7) 0.061(7) Uiso 1 1 d .
O170 O 1.1375(9) 0.7786(9) 0.0049(11) 0.108(11) Uiso 1 1 d .
O171 O 0.9065(10) 0.7645(10) 0.0264(12) 0.128(13) Uiso 1 1 d .
O172 O 1.1337(7) 0.7257(7) -0.0397(8) 0.071(7) Uiso 1 1 d .
O173 O 1.0566(6) 0.8115(6) 0.0755(7) 0.056(6) Uiso 1 1 d .
O174 O 1.2924(7) 0.9115(7) 0.0411(8) 0.074(8) Uiso 1 1 d .
O175 O 1.2433(12) 0.9584(12) 0.0387(14) 0.161(17) Uiso 1 1 d .
O176 O 0.8804(11) 0.8000(11) -0.0163(13) 0.141(15) Uiso 1 1 d .
O177 O 0.9039(12) 0.8285(12) 0.0401(15) 0.162(18) Uiso 1 1 d .
O178 O 0.9528(4) 0.6959(4) 0.1983(5) 0.015(4) Uiso 1 1 d .
O179 O 0.8706(4) 0.9321(4) 0.1187(5) 0.026(4) Uiso 1 1 d .
O180 O 1.0622(4) 0.7135(4) 0.2896(5) 0.024(4) Uiso 1 1 d .
O181 O 1.2910(6) 1.1387(6) 0.1820(7) 0.055(6) Uiso 1 1 d .
O182 O 0.9523(5) 0.8611(5) -0.1165(6) 0.034(5) Uiso 1 1 d .
O183 O 1.2482(6) 0.8410(6) 0.2061(8) 0.068(7) Uiso 1 1 d .
O184 O 1.0268(8) 0.4852(8) 0.0872(9) 0.090(9) Uiso 1 1 d .
O185 O 1.0000 1.0000 0.2845(19) 0.15(2) Uiso 1 2 d S
O186 O 1.1954(7) 0.8226(7) 0.2997(9) 0.082(8) Uiso 1 1 d .
O187 O 1.0288(5) 0.6432(5) 0.2096(6) 0.035(5) Uiso 1 1 d .
O188 O 1.2892(9) 1.0602(9) 0.1977(11) 0.109(11) Uiso 1 1 d .
O189 O 1.0060(9) 0.9299(9) 0.0334(11) 0.114(12) Uiso 1 1 d .
O190 O 1.2945(8) 0.9923(8) 0.2079(9) 0.092(9) Uiso 1 1 d .
O191 O 1.2372(6) 0.8752(6) 0.3145(8) 0.069(7) Uiso 1 1 d .
O192 O 1.2797(8) 0.9379(8) 0.1189(10) 0.100(10) Uiso 1 1 d .
O193 O 1.2391(10) 1.1421(10) 0.3920(13) 0.138(14) Uiso 1 1 d .
O194 O 1.1031(11) 1.1483(11) 0.5003(14) 0.151(16) Uiso 1 1 d .
O195 O 1.2814(9) 0.9558(9) 0.2909(11) 0.114(12) Uiso 1 1 d .
O196 O 0.7913(10) 0.7463(10) 0.2883(13) 0.134(14) Uiso 1 1 d .
O197 O 1.1024(8) 0.9501(8) 0.5039(10) 0.093(10) Uiso 1 1 d .
O198 O 1.0696(10) 0.9048(10) 0.4959(13) 0.134(14) Uiso 1 1 d .
O199 O 1.0721(9) 0.6467(9) 0.4634(11) 0.106(11) Uiso 1 1 d .
O200 O 1.2600(11) 1.0119(10) -0.1273(13) 0.139(14) Uiso 1 1 d .
O201 O 1.1062(8) 0.5787(8) 0.3938(11) 0.106(11) Uiso 1 1 d .
O202 O 0.7876(10) 0.6993(10) 0.3610(12) 0.130(14) Uiso 1 1 d .
O203 O 0.9475(12) 0.9438(12) 0.2415(15) 0.163(18) Uiso 1 1 d .
O204 O 1.0098(5) 0.8925(5) 0.4432(6) 0.042(5) Uiso 1 1 d .
O205 O 1.3184(10) 0.9914(10) 0.1208(12) 0.128(13) Uiso 1 1 d .
O206 O 1.2664(8) 1.0995(8) 0.1191(11) 0.104(10) Uiso 1 1 d .
O207 O 0.8376(9) 0.6102(9) 0.2860(11) 0.111(11) Uiso 1 1 d .
O208 O 1.1940(12) 0.8791(12) 0.3898(15) 0.163(18) Uiso 1 1 d .
O209 O 1.0814(11) 0.5797(11) 0.4699(14) 0.151(16) Uiso 1 1 d .
O210 O 0.8381(11) 0.7059(11) -0.0095(14) 0.147(16) Uiso 1 1 d .
O211 O 1.2219(12) 1.1967(12) 0.1921(15) 0.160(17) Uiso 1 1 d .
O212 O 0.7971(12) 0.7339(12) 0.0832(15) 0.169(19) Uiso 1 1 d .
O213 O 1.1731(9) 0.6505(9) -0.0188(11) 0.116(12) Uiso 1 1 d .
O214 O 1.2105(11) 0.7319(10) -0.0062(13) 0.143(15) Uiso 1 1 d .
O215 O 0.9566(11) 0.9357(11) 0.1082(13) 0.145(15) Uiso 1 1 d .
O216 O 1.0656(10) 0.9540(10) 0.2487(13) 0.136(14) Uiso 1 1 d .
O217 O 1.2781(11) 1.1119(11) 0.3709(14) 0.146(16) Uiso 1 1 d .
O218 O 1.0324(13) 1.1675(12) 0.4488(15) 0.169(18) Uiso 1 1 d .
O219 O 0.8301(9) 0.8089(9) 0.3001(11) 0.121(12) Uiso 1 1 d .
O220 O 0.8038(13) 0.6031(13) 0.2121(17) 0.18(2) Uiso 1 1 d .
O221 O 1.2909(11) 0.8235(11) 0.2655(14) 0.152(16) Uiso 1 1 d .
O222 O 1.2389(10) 1.2042(10) 0.3582(12) 0.124(13) Uiso 1 1 d .
O223 O 1.2475(11) 1.1355(11) 0.3080(14) 0.150(16) Uiso 1 1 d .
O224 O 1.1762(12) 1.0850(12) 0.4516(14) 0.158(17) Uiso 1 1 d .

loop_
_atom_site_aniso_label
_atom_site_aniso_U_11
_atom_site_aniso_U_22
_atom_site_aniso_U_33
_atom_site_aniso_U_23
_atom_site_aniso_U_13
_atom_site_aniso_U_12
U1 0.0280(6) 0.0339(6) 0.0230(5) 0.0016(5) 0.0030(5) 0.0003(5)
U2 0.0303(6) 0.0296(6) 0.0259(6) -0.0022(5) -0.0007(5) -0.0016(5)
U3 0.0276(6) 0.0322(6) 0.0214(5) 0.0026(5) -0.0034(5) -0.0018(5)
U4 0.0300(6) 0.0286(6) 0.0252(6) 0.0027(5) -0.0009(5) 0.0004(5)
U5 0.0328(6) 0.0375(6) 0.0239(6) -0.0018(5) -0.0052(5) -0.0030(5)
U6 0.0359(6) 0.0343(6) 0.0211(5) -0.0008(5) -0.0012(5) -0.0054(5)
U7 0.0373(7) 0.0368(6) 0.0205(5) 0.0024(5) 0.0006(5) 0.0029(5)
U8 0.0310(6) 0.0272(6) 0.0255(5) 0.0021(5) 0.0046(5) 0.0001(5)
U9 0.0474(7) 0.0403(7) 0.0319(6) 0.0102(5) 0.0002(6) 0.0021(6)
U10 0.0307(6) 0.0326(6) 0.0230(5) 0.0012(5) 0.0010(5) -0.0009(5)
U11 0.0443(7) 0.0371(7) 0.0147(5) -0.0004(5) 0.0011(5) -0.0018(5)
U12 0.0483(7) 0.0382(7) 0.0328(6) 0.0060(5) 0.0077(6) -0.0047(6)
U13 0.0321(6) 0.0382(6) 0.0230(5) 0.0013(5) -0.0046(5) 0.0028(5)
U14 0.0388(7) 0.0290(6) 0.0519(8) -0.0026(6) 0.0005(6) -0.0041(5)
U15 0.0451(7) 0.0361(7) 0.0448(7) 0.0067(6) 0.0113(6) -0.0090(6)
U16 0.0353(7) 0.0288(6) 0.0486(7) 0.0012(5) -0.0023(6) 0.0037(5)
U17 0.0406(7) 0.0396(7) 0.0386(7) 0.0128(6) -0.0068(6) 0.0048(6)
U18 0.0516(8) 0.0334(7) 0.0535(8) 0.0168(6) -0.0037(6) 0.0052(6)
U19 0.0252(6) 0.0736(9) 0.0342(7) -0.0248(6) -0.0045(5) 0.0063(6)
U20 0.0331(6) 0.0311(6) 0.0412(7) 0.0016(5) 0.0039(5) -0.0022(5)
U21 0.0265(6) 0.0789(10) 0.0352(7) -0.0249(7) 0.0052(5) -0.0073(6)
U22 0.0579(9) 0.0314(7) 0.0538(8) 0.0109(6) 0.0055(7) -0.0083(6)
U23 0.0551(8) 0.0381(7) 0.0501(8) 0.0131(6) -0.0149(7) -0.0133(6)
U24 0.0360(7) 0.0302(6) 0.0359(6) 0.0059(5) -0.0031(5) 0.0018(5)
U25 0.0492(8) 0.0255(6) 0.0537(8) 0.0077(6) -0.0049(6) 0.0060(6)
U26 0.0472(8) 0.0237(6) 0.0558(8) -0.0006(6) 0.0017(6) -0.0001(6)
U27 0.0664(9) 0.0401(7) 0.0396(7) 0.0152(6) 0.0037(7) -0.0022(6)
U28 0.0371(7) 0.0448(7) 0.0400(7) -0.0013(6) -0.0056(6) 0.0013(6)
U29 0.0586(9) 0.0367(7) 0.0512(8) 0.0190(6) 0.0019(7) -0.0011(6)
U30 0.0537(8) 0.0252(6) 0.0585(8) 0.0043(6) 0.0062(7) -0.0061(6)
U31 0.0448(8) 0.0571(9) 0.0489(8) -0.0126(7) 0.0137(6) -0.0180(7)
K1 0.033(4) 0.032(4) 0.053(4) -0.001(3) 0.000(3) 0.003(3)
K2 0.050(4) 0.043(4) 0.043(4) -0.007(3) 0.011(3) -0.009(3)
K3 0.127(8) 0.025(4) 0.031(4) 0.006(3) 0.034(4) 0.003(4)
K4 0.050(5) 0.029(4) 0.057(4) -0.007(3) 0.012(4) 0.002(3)
K5 0.038(4) 0.040(4) 0.031(4) -0.002(3) 0.001(3) -0.005(3)
K6 0.039(4) 0.040(4) 0.028(3) -0.007(3) 0.005(3) 0.000(3)
K7 0.037(4) 0.028(4) 0.073(5) 0.011(4) -0.007(4) 0.002(3)
K8 0.085(6) 0.055(5) 0.029(4) 0.014(3) 0.002(4) -0.013(4)
K9 0.068(5) 0.049(5) 0.039(4) 0.017(3) -0.005(4) 0.018(4)
K10 0.055(5) 0.044(4) 0.039(4) -0.006(3) -0.019(3) 0.015(4)
K11 0.060(5) 0.071(6) 0.051(5) -0.017(4) -0.004(4) -0.008(4)
K12 0.038(5) 0.135(9) 0.077(6) -0.067(6) 0.006(4) -0.008(5)
K13 0.113(9) 0.113(10) 0.090(8) 0.004(7) -0.013(7) 0.008(8)
K14 0.108(9) 0.080(8) 0.145(11) -0.017(8) -0.013(8) 0.024(7)
K15 0.247(18) 0.068(7) 0.095(9) 0.002(6) 0.042(10) -0.045(10)
K16 0.27(2) 0.135(12) 0.084(9) -0.034(8) 0.066(11) -0.116(13)
K17 0.204(16) 0.28(2) 0.074(8) -0.060(11) -0.055(10) 0.172(16)
K18 0.116(10) 0.175(13) 0.239(16) 0.183(13) -0.126(11) -0.111(10)
K19 0.248(17) 0.096(9) 0.265(18) -0.123(11) 0.234(16) -0.126(11)

loop_
_atom_type_symbol
_atom_type_description
_atom_type_scat_dispersion_real
_atom_type_scat_dispersion_imag
_atom_type_scat_source
O O 0.0106 0.0060 'International Tables Vol C Tables 4.2.6.8 and 6.1.1.4'
U U -9.6767 9.6646 'International Tables Vol C Tables 4.2.6.8 and 6.1.1.4'
P P 0.1023 0.0942 'International Tables Vol C Tables 4.2.6.8 and 6.1.1.4'
K K 0.2009 0.2494 'International Tables Vol C Tables 4.2.6.8 and 6.1.1.4'

loop_
_geom_angle_atom_site_label_1
_geom_angle_atom_site_label_2
_geom_angle_atom_site_label_3
_geom_angle
_geom_angle_site_symmetry_1
_geom_angle_site_symmetry_3
O96 U1 O12 177.6(9) . .
O96 U1 O29 89.3(8) . .
O12 U1 O29 90.8(8) . .
O96 U1 O47 95.1(8) . .
O12 U1 O47 85.9(8) . .
O29 U1 O47 154.6(7) . .
O96 U1 O35 95.5(8) . .
O12 U1 O35 86.6(8) . .
O29 U1 O35 118.4(7) . .
O47 U1 O35 36.3(7) . .
O96 U1 O14 92.1(8) . .
O12 U1 O14 89.4(8) . .
O29 U1 O14 37.3(7) . .
O47 U1 O14 117.4(7) . .
O35 U1 O14 81.1(6) . .
O96 U1 O15 88.5(8) . .
O12 U1 O15 89.8(7) . .
O29 U1 O15 134.6(7) . .
O47 U1 O15 70.6(6) . .
O35 U1 O15 106.9(6) . .
O14 U1 O15 171.9(6) . .
O96 U1 O52 89.8(8) . .
O12 U1 O52 87.9(8) . .
O29 U1 O52 74.6(7) . .
O47 U1 O52 130.3(7) . .
O35 U1 O52 166.0(6) . .
O14 U1 O52 111.7(6) . .
O15 U1 O52 60.1(6) . .
O96 U1 P2 88.1(6) . .
O12 U1 P2 89.6(6) . .
O29 U1 P2 105.3(5) . .
O47 U1 P2 99.9(5) . .
O35 U1 P2 136.2(5) . .
O14 U1 P2 142.5(5) . .
O15 U1 P2 29.4(4) . .
O52 U1 P2 30.8(5) . .
O96 U1 K6 125.6(6) . .
O12 U1 K6 53.7(6) . .
O29 U1 K6 141.7(5) . .
O47 U1 K6 49.2(5) . .
O35 U1 K6 77.4(5) . .
O14 U1 K6 137.8(4) . .
O15 U1 K6 45.6(4) . .
O52 U1 K6 88.9(4) . .
P2 U1 K6 65.57(17) . .
O96 U1 K9 45.8(6) . .
O12 U1 K9 133.0(6) . .
O29 U1 K9 128.2(5) . .
O47 U1 K9 69.1(5) . .
O35 U1 K9 94.3(5) . .
O14 U1 K9 137.3(5) . .
O15 U1 K9 45.1(4) . .
O52 U1 K9 80.1(4) . .
P2 U1 K9 58.34(19) . .
K6 U1 K9 80.58(15) . .
O96 U1 K12 43.2(6) . .
O12 U1 K12 139.1(6) . .
O29 U1 K12 85.4(5) . .
O47 U1 K12 80.8(5) . .
O35 U1 K12 60.4(5) . .
O14 U1 K12 63.8(5) . .
O15 U1 K12 121.0(4) . .
O52 U1 K12 129.5(5) . .
P2 U1 K12 130.6(2) . .
K6 U1 K12 129.79(16) . .
K9 U1 K12 76.9(2) . .
O32 U2 O13 178.4(9) . .
O32 U2 O8 85.2(7) . 2_775
O13 U2 O8 93.6(7) . 2_775
O32 U2 O46 89.7(8) . .
O13 U2 O46 92.0(7) . .
O8 U2 O46 138.2(6) 2_775 .
O32 U2 O21 89.4(8) . .
O13 U2 O21 89.3(8) . .
O8 U2 O21 74.8(6) 2_775 .
O46 U2 O21 146.7(7) . .
O32 U2 O20 89.8(7) . .
O13 U2 O20 89.6(7) . .
O8 U2 O20 110.6(6) 2_775 .
O46 U2 O20 110.8(6) . .
O21 U2 O20 35.9(6) . .
O32 U2 O22 92.2(7) . .
O13 U2 O22 89.0(7) . .
O8 U2 O22 175.7(6) 2_775 .
O46 U2 O22 38.3(6) . .
O21 U2 O22 108.6(6) . .
O20 U2 O22 72.7(6) . .
O32 U2 O144 89.0(8) . .
O13 U2 O144 91.6(7) . .
O8 U2 O144 71.3(6) 2_775 .
O46 U2 O144 67.1(7) . .
O21 U2 O144 146.1(7) . .
O20 U2 O144 177.6(7) . .
O22 U2 O144 105.3(6) . .
O32 U2 K3 141.0(6) . .
O13 U2 K3 39.6(6) . .
O8 U2 K3 128.6(4) 2_775 .
O46 U2 K3 77.0(5) . .
O21 U2 K3 83.1(5) . .
O20 U2 K3 62.4(5) . .
O22 U2 K3 55.1(4) . .
O144 U2 K3 117.6(5) . .
O32 U2 K6 138.6(6) . 2_775
O13 U2 K6 39.7(6) . 2_775
O8 U2 K6 61.7(4) 2_775 2_775
O46 U2 K6 131.4(5) . 2_775
O21 U2 K6 59.9(5) . 2_775
O20 U2 K6 80.6(5) . 2_775
O22 U2 K6 122.1(4) . 2_775
O144 U2 K6 101.7(5) . 2_775
K3 U2 K6 67.01(16) . 2_775
O19 U3 O7 179.1(10) . .
O19 U3 O74 88.6(7) . .
O7 U3 O74 91.2(8) . .
O19 U3 O54 87.5(8) . .
O7 U3 O54 92.9(9) . .
O74 U3 O54 35.3(7) . .
O19 U3 O1 89.6(7) . .
O7 U3 O1 91.0(8) . .
O74 U3 O1 151.9(7) . .
O54 U3 O1 116.6(7) . .
O19 U3 O6 90.5(7) . .
O7 U3 O6 88.6(8) . .
O74 U3 O6 70.9(6) . .
O54 U3 O6 106.2(6) . .
O1 U3 O6 137.2(6) . .
O19 U3 O25 88.4(7) . .
O7 U3 O25 92.5(8) . .
O74 U3 O25 114.7(6) . .
O54 U3 O25 79.3(7) . .
O1 U3 O25 37.3(6) . .
O6 U3 O25 174.3(6) . .
O19 U3 O17 87.2(7) . .
O7 U3 O17 92.2(8) . .
O74 U3 O17 129.5(6) . .
O54 U3 O17 164.1(7) . .
O1 U3 O17 78.3(6) . .
O6 U3 O17 58.9(6) . .
O25 U3 O17 115.5(6) . .
O19 U3 P6 88.6(6) . .
O7 U3 P6 90.5(7) . .
O74 U3 P6 100.1(5) . .
O54 U3 P6 135.3(5) . .
O1 U3 P6 107.9(5) . .
O6 U3 P6 29.3(4) . .
O25 U3 P6 145.0(4) . .
O17 U3 P6 29.6(5) . .
O19 U3 K5 55.0(6) . .
O7 U3 K5 124.3(7) . .
O74 U3 K5 50.5(5) . .
O54 U3 K5 77.0(5) . .
O1 U3 K5 142.7(5) . .
O6 U3 K5 45.4(4) . .
O25 U3 K5 136.7(4) . .
O17 U3 K5 87.7(4) . .
P6 U3 K5 64.65(17) . .
O19 U3 K8 133.7(6) . .
O7 U3 K8 45.4(7) . .
O74 U3 K8 66.7(5) . .
O54 U3 K8 92.1(5) . .
O1 U3 K8 130.4(5) . .
O6 U3 K8 45.5(4) . .
O25 U3 K8 136.9(4) . .
O17 U3 K8 80.9(5) . .
P6 U3 K8 60.45(19) . .
K5 U3 K8 79.85(16) . .
O19 U3 K12 139.7(6) . .
O7 U3 K12 41.1(7) . .
O74 U3 K12 79.6(5) . .
O54 U3 K12 61.0(5) . .
O1 U3 K12 83.9(5) . .
O6 U3 K12 120.5(5) . .
O25 U3 K12 63.0(5) . .
O17 U3 K12 129.6(5) . .
P6 U3 K12 131.2(2) . .
K5 U3 K12 129.79(16) . .
K8 U3 K12 75.7(2) . .
O68 U4 O5 178.8(9) . .
O68 U4 O99 88.5(8) . .
O5 U4 O99 91.9(8) . .
O68 U4 O31 90.9(7) . .
O5 U4 O31 90.2(8) . .
O99 U4 O31 35.4(6) . .
O68 U4 O3 91.2(7) . .
O5 U4 O3 89.0(8) . .
O99 U4 O3 147.2(7) . .
O31 U4 O3 111.8(6) . .
O68 U4 O23 89.5(7) . .
O5 U4 O23 91.4(8) . .
O99 U4 O23 110.2(7) . .
O31 U4 O23 74.9(6) . .
O3 U4 O23 37.0(6) . .
O68 U4 O34 87.4(8) . .
O5 U4 O34 91.5(8) . .
O99 U4 O34 139.7(7) . .
O31 U4 O34 174.9(7) . .
O3 U4 O34 73.0(7) . .
O23 U4 O34 109.8(7) . .
O68 U4 O90 90.5(8) . .
O5 U4 O90 88.7(8) . .
O99 U4 O90 67.5(7) . .
O31 U4 O90 102.9(7) . .
O3 U4 O90 145.3(7) . .
O23 U4 O90 177.7(7) . .
O34 U4 O90 72.4(7) . .
O68 U4 K3 140.9(6) . .
O5 U4 K3 40.3(6) . .
O99 U4 K3 78.2(5) . .
O31 U4 K3 57.6(5) . .
O3 U4 K3 81.5(5) . .
O23 U4 K3 62.0(5) . .
O34 U4 K3 125.8(5) . .
O90 U4 K3 117.0(5) . .
O68 U4 K5 137.9(6) . .
O5 U4 K5 41.6(6) . .
O99 U4 K5 133.4(5) . .
O31 U4 K5 124.2(5) . .
O3 U4 K5 56.6(5) . .
O23 U4 K5 79.7(5) . .
O34 U4 K5 59.4(5) . .
O90 U4 K5 101.8(5) . .
K3 U4 K5 66.58(15) . .
O10 U5 O69 176.9(8) . .
O10 U5 O20 90.3(7) . .
O69 U5 O20 90.4(8) . .
O10 U5 O133 92.7(8) . .
O69 U5 O133 89.8(8) . .
O20 U5 O133 116.5(7) . .
O10 U5 O148 87.7(7) . .
O69 U5 O148 89.4(8) . .
O20 U5 O148 121.5(7) . .
O133 U5 O148 122.1(7) . .
O10 U5 O21 91.2(7) . .
O69 U5 O21 87.5(8) . .
O20 U5 O21 36.5(7) . .
O133 U5 O21 152.8(8) . .
O148 U5 O21 85.0(7) . .
O10 U5 O39 91.3(7) . .
O69 U5 O39 86.9(7) . .
O20 U5 O39 158.1(6) . .
O133 U5 O39 85.3(7) . .
O148 U5 O39 36.8(6) . .
O21 U5 O39 121.6(6) . .
O10 U5 O66 92.2(7) . .
O69 U5 O66 90.9(8) . .
O20 U5 O66 80.4(7) . .
O133 U5 O66 36.1(7) . .
O148 U5 O66 158.1(7) . .
O21 U5 O66 116.9(7) . .
O39 U5 O66 121.3(6) . .
O10 U5 K3 38.2(6) . .
O69 U5 K3 144.2(6) . .
O20 U5 K3 61.5(5) . .
O133 U5 K3 84.5(6) . .
O148 U5 K3 123.4(5) . .
O21 U5 K3 82.0(5) . .
O39 U5 K3 127.5(4) . .
O66 U5 K3 64.3(5) . .
O10 U5 K6 41.7(6) . 2_775
O69 U5 K6 135.3(6) . 2_775
O20 U5 K6 85.7(5) . 2_775
O133 U5 K6 131.3(6) . 2_775
O148 U5 K6 56.5(5) . 2_775
O21 U5 K6 63.9(5) . 2_775
O39 U5 K6 81.0(4) . 2_775
O66 U5 K6 131.8(5) . 2_775
K3 U5 K6 68.43(16) . 2_775
O10 U5 K4 26.6(6) . .
O69 U5 K4 153.7(6) . .
O20 U5 K4 115.1(5) . .
O133 U5 K4 73.6(6) . .
O148 U5 K4 82.9(5) . .
O21 U5 K4 116.6(5) . .
O39 U5 K4 71.8(4) . .
O66 U5 K4 87.3(5) . .
K3 U5 K4 55.90(16) . .
K6 U5 K4 57.77(13) 2_775 .
O120 U6 O16 179.3(9) . .
O120 U6 O2 93.5(9) . .
O16 U6 O2 86.8(8) . .
O120 U6 O39 87.7(8) . .
O16 U6 O39 93.1(7) . .
O2 U6 O39 74.1(7) . .
O120 U6 O72 88.4(8) . .
O16 U6 O72 91.4(8) . .
O2 U6 O72 37.5(7) . .
O39 U6 O72 111.0(6) . .
O120 U6 O148 88.5(8) . .
O16 U6 O148 92.0(7) . .
O2 U6 O148 110.3(7) . .
O39 U6 O148 36.3(6) . .
O72 U6 O148 147.3(7) . .
O120 U6 O9 94.0(8) . .
O16 U6 O9 85.7(7) . .
O2 U6 O9 171.2(7) . .
O39 U6 O9 110.9(6) . .
O72 U6 O9 138.1(7) . .
O148 U6 O9 74.6(6) . .
O120 U6 O48 90.6(8) . .
O16 U6 O48 88.7(7) . .
O2 U6 O48 116.4(7) . .
O39 U6 O48 169.5(6) . .
O72 U6 O48 79.3(7) . .
O148 U6 O48 133.3(7) . .
O9 U6 O48 58.8(6) . .
O120 U6 P1 88.6(7) . .
O16 U6 P1 90.8(6) . .
O2 U6 P1 145.4(6) . .
O39 U6 P1 140.4(4) . .
O72 U6 P1 108.2(5) . .
O148 U6 P1 104.2(5) . .
O9 U6 P1 30.3(5) . .
O48 U6 P1 29.0(5) . .
O120 U6 K6 132.4(7) . 2_775
O16 U6 K6 47.7(6) . 2_775
O2 U6 K6 128.5(6) . 2_775
O39 U6 K6 84.4(4) . 2_775
O72 U6 K6 138.0(5) . 2_775
O148 U6 K6 59.0(5) . 2_775
O9 U6 K6 47.1(4) . 2_775
O48 U6 K6 89.1(5) . 2_775
P1 U6 K6 69.63(17) . 2_775
O120 U6 K11 123.5(7) . 2_775
O16 U6 K11 55.8(6) . 2_775
O2 U6 K11 84.3(6) . 2_775
O39 U6 K11 143.3(4) . 2_775
O72 U6 K11 57.3(5) . 2_775
O148 U6 K11 144.7(5) . 2_775
O9 U6 K11 87.7(4) . 2_775
O48 U6 K11 44.0(5) . 2_775
P1 U6 K11 66.28(19) . 2_775
K6 U6 K11 86.55(15) 2_775 2_775
O120 U6 K4 159.0(7) . .
O16 U6 K4 21.6(6) . .
O2 U6 K4 68.9(6) . .
O39 U6 K4 76.8(4) . .
O72 U6 K4 84.2(5) . .
O148 U6 K4 87.2(5) . .
O9 U6 K4 104.6(5) . .
O48 U6 K4 107.2(5) . .
P1 U6 K4 112.37(18) . .
K6 U6 K4 60.77(14) 2_775 .
K11 U6 K4 67.74(16) 2_775 .
O106 U7 O112 178.9(9) . .
O106 U7 O145 92.1(8) . .
O112 U7 O145 88.3(8) . .
O106 U7 O113 93.1(8) . .
O112 U7 O113 87.6(8) . .
O145 U7 O113 112.1(7) . .
O106 U7 O45 89.5(7) . .
O112 U7 O45 91.4(8) . .
O145 U7 O45 37.8(7) . .
O113 U7 O45 74.6(7) . .
O106 U7 O50 92.6(7) . .
O112 U7 O50 87.6(8) . .
O145 U7 O50 148.4(7) . .
O113 U7 O50 36.4(6) . .
O45 U7 O50 111.0(6) . .
O106 U7 O71 85.0(8) . .
O112 U7 O71 94.0(8) . .
O145 U7 O71 137.7(7) . .
O113 U7 O71 110.3(7) . .
O45 U7 O71 172.8(7) . .
O50 U7 O71 73.9(7) . .
O106 U7 O64 89.7(7) . .
O112 U7 O64 89.4(8) . .
O145 U7 O64 76.9(7) . .
O113 U7 O64 170.4(6) . .
O45 U7 O64 114.6(6) . .
O50 U7 O64 134.4(6) . .
O71 U7 O64 60.9(6) . .
O106 U7 P3 90.4(6) . .
O112 U7 P3 88.5(7) . .
O145 U7 P3 106.5(5) . .
O113 U7 P3 141.1(5) . .
O45 U7 P3 144.2(5) . .
O50 U7 P3 104.7(5) . .
O71 U7 P3 31.6(5) . .
O64 U7 P3 29.7(4) . .
O106 U7 K5 47.5(6) . .
O112 U7 K5 131.9(7) . .
O145 U7 K5 138.4(5) . .
O113 U7 K5 83.8(5) . .
O45 U7 K5 130.7(5) . .
O50 U7 K5 59.0(4) . .
O71 U7 K5 46.7(5) . .
O64 U7 K5 91.4(4) . .
P3 U7 K5 70.41(17) . .
O106 U7 K11 56.2(6) . .
O112 U7 K11 123.3(7) . .
O145 U7 K11 56.4(5) . .
O113 U7 K11 143.4(5) . .
O45 U7 K11 84.8(5) . .
O50 U7 K11 145.8(4) . .
O71 U7 K11 88.3(5) . .
O64 U7 K11 44.0(4) . .
P3 U7 K11 65.86(19) . .
K5 U7 K11 87.44(15) . .
O106 U7 K4 22.6(6) . .
O112 U7 K4 158.5(7) . .
O145 U7 K4 84.2(5) . .
O113 U7 K4 76.6(5) . .
O45 U7 K4 70.5(5) . .
O50 U7 K4 88.2(4) . .
O71 U7 K4 105.0(5) . .
O64 U7 K4 108.4(4) . .
P3 U7 K4 112.94(18) . .
K5 U7 K4 61.51(14) . .
K11 U7 K4 68.05(16) . .
O76 U8 O11 178.0(9) . .
O76 U8 O60 92.6(8) . .
O11 U8 O60 87.5(8) . .
O76 U8 O26 93.3(8) . 4_755
O11 U8 O26 84.8(8) . 4_755
O60 U8 O26 73.3(7) . 4_755
O76 U8 O46 89.2(8) . .
O11 U8 O46 89.5(8) . .
O60 U8 O46 142.9(7) . .
O26 U8 O46 69.6(7) 4_755 .
O76 U8 O99 89.7(8) . .
O11 U8 O99 92.2(8) . .
O60 U8 O99 70.7(7) . .
O26 U8 O99 144.0(7) 4_755 .
O46 U8 O99 146.3(7) . .
O76 U8 O31 91.1(7) . .
O11 U8 O31 90.8(7) . .
O60 U8 O31 105.5(7) . .
O26 U8 O31 175.5(7) 4_755 .
O46 U8 O31 111.5(7) . .
O99 U8 O31 34.9(6) . .
O76 U8 O22 91.9(7) . .
O11 U8 O22 88.0(7) . .
O60 U8 O22 175.4(7) . .
O26 U8 O22 107.0(6) 4_755 .
O46 U8 O22 37.6(6) . .
O99 U8 O22 108.8(6) . .
O31 U8 O22 73.9(6) . .
O76 U8 K3 140.8(6) . .
O11 U8 K3 40.3(6) . .
O60 U8 K3 119.0(5) . .
O26 U8 K3 116.6(5) 4_755 .
O46 U8 K3 79.1(5) . .
O99 U8 K3 80.6(5) . .
O31 U8 K3 60.0(5) . .
O22 U8 K3 56.7(4) . .
O76 U8 K13 127.0(6) . 4_755
O11 U8 K13 51.9(6) . 4_755
O60 U8 K13 48.9(6) . 4_755
O26 U8 K13 46.9(5) 4_755 4_755
O46 U8 K13 102.4(5) . 4_755
O99 U8 K13 104.9(5) . 4_755
O31 U8 K13 129.0(5) . 4_755
O22 U8 K13 127.8(5) . 4_755
K3 U8 K13 92.1(2) . 4_755
O40 U9 O142 177.6(9) . .
O40 U9 O107 90.9(8) . .
O142 U9 O107 90.6(8) . .
O40 U9 O49 87.0(8) . .
O142 U9 O49 91.7(8) . .
O107 U9 O49 174.7(7) . .
O40 U9 O152 87.3(9) . .
O142 U9 O152 91.4(9) . .
O107 U9 O152 74.9(8) . .
O49 U9 O152 109.9(8) . .
O40 U9 O95 86.2(8) . .
O142 U9 O95 91.6(8) . .
O107 U9 O95 112.0(7) . .
O49 U9 O95 72.7(7) . .
O152 U9 O95 37.1(7) . .
O40 U9 O114 95.2(8) . .
O142 U9 O114 87.1(8) . .
O107 U9 O114 36.1(6) . .
O49 U9 O114 139.3(7) . .
O152 U9 O114 110.8(7) . .
O95 U9 O114 148.0(6) . .
O40 U9 O160 88.0(8) . .
O142 U9 O160 93.4(8) . .
O107 U9 O160 102.0(7) . .
O49 U9 O160 73.1(7) . .
O152 U9 O160 174.3(8) . .
O95 U9 O160 145.6(7) . .
O114 U9 O160 66.3(6) . .
O40 U9 K7 43.1(6) . .
O142 U9 K7 134.7(7) . .
O107 U9 K7 127.6(5) . .
O49 U9 K7 52.7(5) . .
O152 U9 K7 78.8(6) . .
O95 U9 K7 54.8(5) . .
O114 U9 K7 137.9(4) . .
O160 U9 K7 99.9(5) . .
O40 U9 K8 38.8(6) . .
O142 U9 K8 142.9(7) . .
O107 U9 K8 91.3(5) . .
O49 U9 K8 84.0(5) . .
O152 U9 K8 124.7(6) . .
O95 U9 K8 121.6(5) . .
O114 U9 K8 73.3(4) . .
O160 U9 K8 50.1(5) . .
K7 U9 K8 68.38(18) . .
O44 U10 O78 178.2(8) . .
O44 U10 O86 91.8(8) . 2_775
O78 U10 O86 89.4(8) . 2_775
O44 U10 O74 89.1(7) . .
O78 U10 O74 89.1(7) . .
O86 U10 O74 145.2(7) 2_775 .
O44 U10 O53 92.5(8) . .
O78 U10 O53 86.5(8) . .
O86 U10 O53 72.8(7) 2_775 .
O74 U10 O53 72.4(7) . .
O44 U10 O35 89.9(7) . .
O78 U10 O35 91.0(7) . .
O86 U10 O35 110.1(7) 2_775 .
O74 U10 O35 104.7(6) . .
O53 U10 O35 176.2(7) . .
O44 U10 O54 88.6(8) . .
O78 U10 O54 90.2(7) . .
O86 U10 O54 179.4(8) 2_775 .
O74 U10 O54 34.3(6) . .
O53 U10 O54 106.7(7) . .
O35 U10 O54 70.4(6) . .
O44 U10 O47 89.6(8) . .
O78 U10 O47 92.1(7) . .
O86 U10 O47 74.9(7) 2_775 .
O74 U10 O47 139.9(6) . .
O53 U10 O47 147.7(7) . .
O35 U10 O47 35.2(6) . .
O54 U10 O47 105.6(7) . .
O44 U10 K7 123.8(6) . .
O78 U10 K7 56.4(6) . .
O86 U10 K7 45.6(5) 2_775 .
O74 U10 K7 107.4(5) . .
O53 U10 K7 47.3(5) . .
O35 U10 K7 133.0(5) . .
O54 U10 K7 133.8(5) . .
O47 U10 K7 106.5(5) . .
O44 U10 K12 140.2(6) . .
O78 U10 K12 39.7(6) . .
O86 U10 K12 120.4(5) 2_775 .
O74 U10 K12 77.4(5) . .
O53 U10 K12 117.8(5) . .
O35 U10 K12 58.8(5) . .
O54 U10 K12 59.5(5) . .
O47 U10 K12 78.2(5) . .
K7 U10 K12 96.0(2) . .
O44 U10 K11 30.7(6) . .
O78 U10 K11 149.5(6) . .
O86 U10 K11 66.2(5) 2_775 .
O74 U10 K11 100.5(5) . .
O53 U10 K11 69.3(5) . .
O35 U10 K11 113.9(5) . .
O54 U10 K11 114.0(5) . .
O47 U10 K11 98.5(5) . .
K7 U10 K11 93.08(17) . .
K12 U10 K11 170.9(2) . .
O102 U11 O122 178.2(9) . .
O102 U11 O88 86.1(8) . .
O122 U11 O88 92.4(8) . .
O102 U11 O145 90.0(8) . .
O122 U11 O145 91.7(8) . .
O88 U11 O145 135.5(8) . .
O102 U11 O72 89.9(8) . .
O122 U11 O72 88.7(8) . .
O88 U11 O72 69.6(8) . .
O145 U11 O72 154.8(7) . .
O102 U11 O45 94.3(8) . .
O122 U11 O45 87.2(7) . .
O88 U11 O45 173.4(7) . .
O145 U11 O45 38.0(7) . .
O72 U11 O45 116.9(7) . .
O102 U11 O88 86.2(8) . 2_775
O122 U11 O88 94.1(8) . 2_775
O88 U11 O88 65.7(9) . 2_775
O145 U11 O88 69.8(8) . 2_775
O72 U11 O88 135.3(7) . 2_775
O45 U11 O88 107.8(7) . 2_775
O102 U11 O2 91.9(8) . .
O122 U11 O2 87.5(8) . .
O88 U11 O2 106.5(8) . .
O145 U11 O2 117.9(8) . .
O72 U11 O2 36.9(7) . .
O45 U11 O2 80.0(7) . .
O88 U11 O2 172.0(8) 2_775 .
O102 U11 U11 80.4(6) . 2_775
O122 U11 U11 98.9(6) . 2_775
O88 U11 U11 33.7(6) . 2_775
O145 U11 U11 101.9(5) . 2_775
O72 U11 U11 102.9(5) . 2_775
O45 U11 U11 139.9(5) . 2_775
O88 U11 U11 32.6(5) 2_775 2_775
O2 U11 U11 139.5(6) . 2_775
O102 U11 K11 46.7(6) . 2_775
O122 U11 K11 131.6(6) . 2_775
O88 U11 K11 45.5(6) . 2_775
O145 U11 K11 133.5(5) . 2_775
O72 U11 K11 58.4(5) . 2_775
O45 U11 K11 137.6(5) . 2_775
O88 U11 K11 88.4(6) 2_775 2_775
O2 U11 K11 84.7(6) . 2_775
U11 U11 K11 61.14(12) 2_775 2_775
O102 U11 K11 47.3(6) . .
O122 U11 K11 133.7(6) . .
O88 U11 K11 88.7(6) . .
O145 U11 K11 57.9(5) . .
O72 U11 K11 134.1(5) . .
O45 U11 K11 86.8(5) . .
O88 U11 K11 45.2(5) 2_775 .
O2 U11 K11 136.1(6) . .
U11 U11 K11 60.46(12) 2_775 .
K11 U11 K11 77.4(2) 2_775 .
O102 U11 K4 32.3(6) . .
O122 U11 K4 148.3(6) . .
O88 U11 K4 112.9(6) . .
O145 U11 K4 83.3(5) . .
O72 U11 K4 83.2(5) . .
O45 U11 K4 69.7(5) . .
O88 U11 K4 113.1(5) 2_775 .
O2 U11 K4 67.8(6) . .
U11 U11 K4 112.73(11) 2_775 .
K11 U11 K4 67.84(15) 2_775 .
K11 U11 K4 68.30(16) . .
O92 U12 O137 179.1(11) . .
O92 U12 O97 90.4(9) . .
O137 U12 O97 90.6(9) . .
O92 U12 O125 92.3(9) . .
O137 U12 O125 88.5(9) . .
O97 U12 O125 36.1(7) . .
O92 U12 O61 89.9(9) . .
O137 U12 O61 90.2(9) . .
O97 U12 O61 75.9(8) . .
O125 U12 O61 111.9(8) . .
O92 U12 O104 88.2(9) . .
O137 U12 O104 91.4(9) . .
O97 U12 O104 110.6(7) . .
O125 U12 O104 146.7(7) . .
O61 U12 O104 34.8(8) . .
O92 U12 O84 87.5(9) . 2_775
O137 U12 O84 91.6(9) . 2_775
O97 U12 O84 174.9(7) . 2_775
O125 U12 O84 139.3(7) . 2_775
O61 U12 O84 108.8(8) . 2_775
O104 U12 O84 74.0(7) . 2_775
O92 U12 O124 86.4(9) . .
O137 U12 O124 93.5(9) . .
O97 U12 O124 101.6(7) . .
O125 U12 O124 65.7(7) . .
O61 U12 O124 175.5(8) . .
O104 U12 O124 147.4(7) . .
O84 U12 O124 73.7(7) 2_775 .
O92 U12 K7 45.3(7) . .
O137 U12 K7 133.8(7) . .
O97 U12 K7 129.3(5) . .
O125 U12 K7 137.1(5) . .
O61 U12 K7 80.2(6) . .
O104 U12 K7 56.3(5) . .
O84 U12 K7 50.9(5) 2_775 .
O124 U12 K7 99.0(5) . .
O92 U12 K9 39.1(7) . .
O137 U12 K9 141.0(7) . .
O97 U12 K9 90.8(5) . .
O125 U12 K9 70.6(5) . .
O61 U12 K9 127.7(6) . .
O104 U12 K9 124.2(5) . .
O84 U12 K9 84.6(5) 2_775 .
O124 U12 K9 48.2(5) . .
K7 U12 K9 70.02(17) . .
O92 U12 K14 28.1(7) . .
O137 U12 K14 152.6(7) . .
O97 U12 K14 67.5(5) . .
O125 U12 K14 83.1(5) . .
O61 U12 K14 69.2(6) . .
O104 U12 K14 81.8(5) . .
O84 U12 K14 111.7(6) 2_775 .
O124 U12 K14 106.5(5) . .
K7 U12 K14 62.3(2) . .
K9 U12 K14 59.1(2) . .
O101 U13 O30 179.1(9) . .
O101 U13 O113 87.5(8) . .
O30 U13 O113 91.7(8) . .
O101 U13 O66 88.5(8) . .
O30 U13 O66 92.3(8) . .
O113 U13 O66 121.6(7) . .
O101 U13 O23 89.6(8) . .
O30 U13 O23 91.1(8) . .
O113 U13 O23 158.2(7) . .
O66 U13 O23 79.9(7) . .
O101 U13 O133 88.8(9) . .
O30 U13 O133 91.5(8) . .
O113 U13 O133 85.0(8) . .
O66 U13 O133 36.6(7) . .
O23 U13 O133 116.5(7) . .
O101 U13 O3 89.8(8) . .
O30 U13 O3 90.3(8) . .
O113 U13 O3 120.6(7) . .
O66 U13 O3 117.6(7) . .
O23 U13 O3 37.7(6) . .
O133 U13 O3 154.2(7) . .
O101 U13 O50 90.6(8) . .
O30 U13 O50 88.5(8) . .
O113 U13 O50 37.8(7) . .
O66 U13 O50 159.4(7) . .
O23 U13 O50 120.7(6) . .
O133 U13 O50 122.8(7) . .
O3 U13 O50 82.9(7) . .
O101 U13 K5 136.4(6) . .
O30 U13 K5 43.0(6) . .
O113 U13 K5 81.6(5) . .
O66 U13 K5 132.8(5) . .
O23 U13 K5 85.7(5) . .
O133 U13 K5 131.5(6) . .
O3 U13 K5 61.3(5) . .
O50 U13 K5 56.2(5) . .
O101 U13 K3 142.9(6) . .
O30 U13 K3 38.0(6) . .
O113 U13 K3 127.9(5) . .
O66 U13 K3 64.8(5) . .
O23 U13 K3 61.9(5) . .
O133 U13 K3 84.2(6) . .
O3 U13 K3 81.4(5) . .
O50 U13 K3 123.5(5) . .
K5 U13 K3 68.72(16) . .
O101 U13 K4 153.7(6) . .
O30 U13 K4 25.9(6) . .
O113 U13 K4 72.2(5) . .
O66 U13 K4 88.2(5) . .
O23 U13 K4 115.5(5) . .
O133 U13 K4 73.3(6) . .
O3 U13 K4 114.7(5) . .
O50 U13 K4 83.5(5) . .
K5 U13 K4 58.25(13) . .
K3 U13 K4 55.88(16) . .
O62 U14 O79 178.3(10) . .
O62 U14 O33 87.8(8) . .
O79 U14 O33 90.7(8) . .
O62 U14 O81 89.8(8) . .
O79 U14 O81 90.7(9) . .
O33 U14 O81 81.7(7) . .
O62 U14 O135 91.7(9) . .
O79 U14 O135 89.5(9) . .
O33 U14 O135 159.6(7) . .
O81 U14 O135 118.7(8) . .
O62 U14 O77 89.1(8) . .
O79 U14 O77 92.2(8) . .
O33 U14 O77 120.1(7) . .
O81 U14 O77 38.5(7) . .
O135 U14 O77 80.3(8) . .
O62 U14 O58 90.1(8) . .
O79 U14 O58 88.3(8) . .
O33 U14 O58 36.1(6) . .
O81 U14 O58 117.7(7) . .
O135 U14 O58 123.5(8) . .
O77 U14 O58 156.2(7) . .
O62 U14 O93 91.8(9) . .
O79 U14 O93 88.4(9) . .
O33 U14 O93 122.6(7) . .
O81 U14 O93 155.8(8) . .
O135 U14 O93 37.0(8) . .
O77 U14 O93 117.3(7) . .
O58 U14 O93 86.5(7) . .
O62 U14 K19 37.3(7) . 3_575
O79 U14 K19 144.3(7) . 3_575
O33 U14 K19 122.9(5) . 3_575
O81 U14 K19 83.6(5) . 3_575
O135 U14 K19 63.4(6) . 3_575
O77 U14 K19 62.1(6) . 3_575
O58 U14 K19 125.4(6) . 3_575
O93 U14 K19 83.1(6) . 3_575
O62 U14 K2 34.2(7) . .
O79 U14 K2 145.1(7) . .
O33 U14 K2 62.8(5) . .
O81 U14 K2 64.6(5) . .
O135 U14 K2 123.4(6) . .
O77 U14 K2 83.3(5) . .
O58 U14 K2 82.8(5) . .
O93 U14 K2 124.4(5) . .
K19 U14 K2 61.0(3) 3_575 .
O105 U15 O83 179.2(10) . .
O105 U15 O128 91.0(9) . .
O83 U15 O128 89.4(8) . .
O105 U15 O165 91.1(9) . .
O83 U15 O165 89.6(8) . .
O128 U15 O165 35.8(7) . .
O105 U15 O125 88.4(9) . .
O83 U15 O125 91.0(8) . .
O128 U15 O125 82.7(7) . .
O165 U15 O125 118.5(8) . .
O105 U15 O37 88.6(9) . .
O83 U15 O37 91.3(8) . .
O128 U15 O37 160.7(7) . .
O165 U15 O37 124.9(8) . .
O125 U15 O37 116.5(7) . .
O105 U15 O109 89.9(9) . .
O83 U15 O109 90.5(9) . .
O128 U15 O109 121.9(8) . .
O165 U15 O109 86.1(8) . .
O125 U15 O109 155.4(8) . .
O37 U15 O109 38.8(8) . .
O105 U15 O97 89.3(9) . .
O83 U15 O97 89.9(8) . .
O128 U15 O97 117.8(7) . .
O165 U15 O97 153.6(8) . .
O125 U15 O97 35.1(7) . .
O37 U15 O97 81.5(7) . .
O109 U15 O97 120.3(8) . .
O105 U15 K14 150.5(7) . .
O83 U15 K14 28.9(7) . .
O128 U15 K14 117.1(6) . .
O165 U15 K14 116.8(6) . .
O125 U15 K14 86.4(5) . .
O37 U15 K14 68.1(6) . .
O109 U15 K14 83.1(6) . .
O97 U15 K14 70.2(5) . .
O105 U15 K9 142.1(7) . .
O83 U15 K9 37.8(7) . .
O128 U15 K9 62.0(5) . .
O165 U15 K9 81.7(6) . .
O125 U15 K9 63.6(5) . .
O37 U15 K9 125.8(5) . .
O109 U15 K9 126.3(6) . .
O97 U15 K9 81.8(5) . .
K14 U15 K9 57.7(2) . .
O42 U16 O98 178.9(9) . .
O42 U16 O149 92.1(9) . .
O98 U16 O149 88.3(8) . .
O42 U16 O87 89.2(8) . .
O98 U16 O87 90.5(8) . .
O149 U16 O87 37.6(7) . .
O42 U16 O157 88.5(8) . .
O98 U16 O157 90.4(8) . .
O149 U16 O157 117.5(8) . .
O87 U16 O157 80.0(7) . .
O42 U16 O94 88.7(8) . .
O98 U16 O94 92.3(8) . .
O149 U16 O94 82.1(7) . .
O87 U16 O94 119.5(7) . .
O157 U16 O94 160.3(7) . .
O42 U16 O43 90.3(8) . .
O98 U16 O43 88.9(8) . .
O149 U16 O43 154.7(7) . .
O87 U16 O43 117.3(7) . .
O157 U16 O43 37.4(7) . .
O94 U16 O43 123.2(7) . .
O42 U16 O119 89.2(8) . .
O98 U16 O119 91.5(8) . .
O149 U16 O119 119.7(7) . .
O87 U16 O119 157.1(7) . .
O157 U16 O119 122.8(8) . .
O94 U16 O119 37.7(7) . .
O43 U16 O119 85.5(7) . .
O42 U16 K18 39.4(7) . .
O98 U16 K18 139.7(7) . .
O149 U16 K18 82.0(6) . .
O87 U16 K18 58.9(6) . .
O157 U16 K18 60.9(6) . .
O94 U16 K18 124.5(6) . .
O43 U16 K18 84.0(5) . .
O119 U16 K18 127.2(6) . .
O42 U16 K10 36.7(6) . .
O98 U16 K10 144.3(6) . .
O149 U16 K10 65.1(6) . .
O87 U16 K10 82.5(5) . .
O157 U16 K10 122.3(6) . .
O94 U16 K10 62.1(5) . .
O43 U16 K10 125.4(5) . .
O119 U16 K10 82.6(5) . .
K18 U16 K10 62.9(3) . .
O42 U16 K15 24.7(7) . .
O98 U16 K15 155.1(7) . .
O149 U16 K15 116.1(6) . .
O87 U16 K15 111.6(6) . .
O157 U16 K15 82.8(6) . .
O94 U16 K15 86.6(5) . .
O43 U16 K15 71.2(5) . .
O119 U16 K15 72.7(5) . .
K18 U16 K15 54.9(4) . .
K10 U16 K15 54.3(2) . .
O36 U17 O41 177.7(10) . .
O36 U17 O24 89.7(9) . .
O41 U17 O24 88.2(8) . .
O36 U17 O114 86.1(9) . .
O41 U17 O114 94.8(7) . .
O24 U17 O114 84.6(7) . .
O36 U17 O28 88.7(9) . .
O41 U17 O28 89.0(7) . .
O24 U17 O28 35.7(6) . .
O114 U17 O28 120.0(6) . .
O36 U17 O65 90.4(9) . .
O41 U17 O65 89.8(8) . .
O24 U17 O65 120.6(7) . .
O114 U17 O65 154.6(7) . .
O28 U17 O65 85.0(7) . .
O36 U17 O107 90.9(9) . .
O41 U17 O107 91.0(8) . .
O24 U17 O107 120.6(7) . .
O114 U17 O107 36.3(6) . .
O28 U17 O107 156.2(7) . .
O65 U17 O107 118.8(7) . .
O36 U17 O118 91.3(9) . .
O41 U17 O118 90.2(8) . .
O24 U17 O118 157.2(7) . .
O114 U17 O118 118.2(7) . .
O28 U17 O118 121.6(7) . .
O65 U17 O118 36.6(7) . .
O107 U17 O118 82.2(7) . .
O36 U17 K15 151.3(8) . .
O41 U17 K15 27.4(6) . .
O24 U17 K15 86.6(5) . .
O114 U17 K15 121.7(5) . .
O28 U17 K15 72.0(5) . .
O65 U17 K15 67.6(5) . .
O107 U17 K15 115.3(5) . .
O118 U17 K15 81.7(5) . .
O36 U17 K8 142.0(8) . .
O41 U17 K8 37.1(6) . .
O24 U17 K8 62.4(5) . .
O114 U17 K8 67.3(5) . .
O28 U17 K8 82.6(5) . .
O65 U17 K8 125.2(5) . .
O107 U17 K8 83.2(5) . .
O118 U17 K8 124.6(5) . .
K15 U17 K8 57.8(2) . .
O158 U18 O131 175.8(10) . .
O158 U18 O118 92.3(9) . .
O131 U18 O118 90.2(9) . .
O158 U18 O65 89.6(8) . .
O131 U18 O65 90.3(9) . .
O118 U18 O65 38.1(7) . .
O158 U18 O116 93.4(8) . .
O131 U18 O116 90.4(9) . .
O118 U18 O116 78.8(8) . .
O65 U18 O116 116.9(7) . .
O158 U18 O38 91.0(8) . .
O131 U18 O38 91.0(9) . .
O118 U18 O38 115.6(8) . .
O65 U18 O38 153.7(7) . .
O116 U18 O38 36.8(7) . .
O158 U18 O155 90.9(9) . .
O131 U18 O155 84.9(9) . .
O118 U18 O155 116.1(8) . .
O65 U18 O155 78.2(8) . .
O116 U18 O155 164.3(8) . .
O38 U18 O155 128.1(8) . .
O158 U18 O136 88.6(8) . .
O131 U18 O136 87.6(9) . .
O118 U18 O136 152.4(7) . .
O65 U18 O136 114.4(7) . .
O116 U18 O136 128.7(7) . .
O38 U18 O136 91.9(7) . .
O155 U18 O136 36.3(7) . .
O158 U18 K15 25.9(7) . .
O131 U18 K15 151.7(8) . .
O118 U18 K15 82.6(6) . .
O65 U18 K15 67.3(6) . .
O116 U18 K15 114.8(5) . .
O38 U18 K15 116.8(6) . .
O155 U18 K15 73.9(6) . .
O136 U18 K15 86.3(5) . .
O173 U19 O126 177.6(11) . .
O173 U19 O1 96.1(9) . .
O126 U19 O1 85.0(9) . .
O173 U19 O108 90.8(9) . .
O126 U19 O108 89.6(9) . .
O1 U19 O108 143.0(7) . .
O173 U19 O168 91.9(13) . .
O126 U19 O168 86.5(13) . .
O1 U19 O168 69.6(12) . .
O108 U19 O168 146.7(12) . .
O173 U19 O146 98.4(12) . .
O126 U19 O146 79.4(11) . .
O1 U19 O146 141.1(10) . .
O108 U19 O146 72.7(11) . .
O168 U19 O146 74.1(14) . .
O173 U19 O25 94.1(9) . .
O126 U19 O25 88.1(8) . .
O1 U19 O25 37.6(6) . .
O108 U19 O25 105.7(7) . .
O168 U19 O25 107.2(12) . .
O146 U19 O25 167.3(10) . .
O173 U19 O4 89.8(9) . .
O126 U19 O4 91.8(8) . .
O1 U19 O4 107.6(6) . .
O108 U19 O4 35.9(6) . .
O168 U19 O4 176.8(12) . .
O146 U19 O4 108.3(10) . .
O25 U19 O4 70.0(6) . .
O173 U19 K17 135.3(8) . 4_755
O126 U19 K17 44.8(8) . 4_755
O1 U19 K17 46.0(5) . 4_755
O108 U19 K17 133.3(6) . 4_755
O168 U19 K17 56.9(11) . 4_755
O146 U19 K17 101.7(9) . 4_755
O25 U19 K17 70.0(5) . 4_755
O4 U19 K17 120.2(5) . 4_755
O173 U19 K16 139.5(8) . .
O126 U19 K16 38.1(8) . .
O1 U19 K16 100.9(5) . .
O108 U19 K16 96.9(6) . .
O168 U19 K16 61.1(11) . .
O146 U19 K16 47.7(9) . .
O25 U19 K16 121.4(5) . .
O4 U19 K16 118.7(5) . .
K17 U19 K16 55.7(3) 4_755 .
O173 U19 K10 35.1(8) . .
O126 U19 K10 144.2(7) . .
O1 U19 K10 71.8(5) . .
O108 U19 K10 125.3(5) . .
O168 U19 K10 60.2(11) . .
O146 U19 K10 101.7(9) . .
O25 U19 K10 89.5(4) . .
O4 U19 K10 120.7(4) . .
K17 U19 K10 101.4(3) 4_755 .
K16 U19 K10 119.4(3) . .
O173 U19 K1 39.0(8) . 3_575
O126 U19 K1 139.7(7) . 3_575
O1 U19 K1 135.1(5) . 3_575
O108 U19 K1 62.0(5) . 3_575
O168 U19 K1 101.7(11) . 3_575
O146 U19 K1 65.6(9) . 3_575
O25 U19 K1 125.3(4) . 3_575
O4 U19 K1 81.3(4) . 3_575
K17 U19 K1 158.3(4) 4_755 3_575
K16 U19 K1 113.2(2) . 3_575
K10 U19 K1 66.37(14) . 3_575
O151 U20 O27 178.1(10) . .
O151 U20 O58 87.7(9) . .
O27 U20 O58 94.2(8) . .
O151 U20 O165 90.0(9) . .
O27 U20 O165 90.6(8) . .
O58 U20 O165 73.8(8) . .
O151 U20 O132 92.0(9) . .
O27 U20 O132 86.1(8) . .
O58 U20 O132 177.6(7) . .
O165 U20 O132 108.6(7) . .
O151 U20 O33 86.9(8) . .
O27 U20 O33 94.7(7) . .
O58 U20 O33 35.9(6) . .
O165 U20 O33 109.7(7) . .
O132 U20 O33 141.7(7) . .
O151 U20 O128 87.7(9) . .
O27 U20 O128 91.7(8) . .
O58 U20 O128 108.6(7) . .
O165 U20 O128 35.0(7) . .
O132 U20 O128 73.8(7) . .
O33 U20 O128 144.3(7) . .
O151 U20 O73 96.5(9) . .
O27 U20 O73 83.0(8) . .
O58 U20 O73 104.5(7) . .
O165 U20 O73 173.3(7) . .
O132 U20 O73 73.2(7) . .
O33 U20 O73 68.9(6) . .
O128 U20 O73 146.8(7) . .
O151 U20 K2 138.0(7) . .
O27 U20 K2 42.1(6) . .
O58 U20 K2 88.9(5) . .
O165 U20 K2 128.8(6) . .
O132 U20 K2 89.7(5) . .
O33 U20 K2 67.1(4) . .
O128 U20 K2 132.6(5) . .
O73 U20 K2 44.4(5) . .
O151 U20 K9 137.0(7) . .
O27 U20 K9 41.2(6) . .
O58 U20 K9 132.3(5) . .
O165 U20 K9 88.0(6) . .
O132 U20 K9 48.8(5) . .
O33 U20 K9 133.8(4) . .
O128 U20 K9 67.0(5) . .
O73 U20 K9 88.6(5) . .
K2 U20 K9 68.76(15) . .
O147 U21 O154 176.5(12) . .
O147 U21 O164 86.7(14) . 3_575
O154 U21 O164 93.8(14) . 3_575
O147 U21 O108 91.7(10) . .
O154 U21 O108 91.7(10) . .
O164 U21 O108 71.6(12) 3_575 .
O147 U21 O4 89.4(9) . .
O154 U21 O4 93.8(9) . .
O164 U21 O4 107.6(11) 3_575 .
O108 U21 O4 36.3(6) . .
O147 U21 O177 103.7(14) . .
O154 U21 O177 73.0(14) . .
O164 U21 O177 83.2(16) 3_575 .
O108 U21 O177 149.7(13) . .
O4 U21 O177 163.7(12) . .
O147 U21 O14 90.5(9) . .
O154 U21 O14 89.1(9) . .
O164 U21 O14 177.0(12) 3_575 .
O108 U21 O14 107.4(7) . .
O4 U21 O14 71.3(6) . .
O177 U21 O14 98.5(12) . .
O147 U21 O29 92.6(9) . .
O154 U21 O29 85.1(10) . .
O164 U21 O29 145.3(12) 3_575 .
O108 U21 O29 143.1(7) . .
O4 U21 O29 107.1(6) . .
O177 U21 O29 63.2(13) . .
O14 U21 O29 35.9(6) . .
O147 U21 K16 133.8(8) . 3_575
O154 U21 K16 43.0(9) . 3_575
O164 U21 K16 112.9(11) 3_575 3_575
O108 U21 K16 133.5(6) . 3_575
O4 U21 K16 120.2(5) . 3_575
O177 U21 K16 43.6(12) . 3_575
O14 U21 K16 69.8(5) . 3_575
O29 U21 K16 47.3(5) . 3_575
O147 U21 K17 142.4(9) . .
O154 U21 K17 36.4(9) . .
O164 U21 K17 61.2(11) 3_575 .
O108 U21 K17 95.7(6) . .
O4 U21 K17 117.5(5) . .
O177 U21 K17 56.5(12) . .
O14 U21 K17 121.8(5) . .
O29 U21 K17 102.9(5) . .
K16 U21 K17 56.2(3) 3_575 .
O147 U21 K1 41.5(8) . 3_575
O154 U21 K1 140.5(8) . 3_575
O164 U21 K1 51.5(11) 3_575 3_575
O108 U21 K1 62.3(5) . 3_575
O4 U21 K1 82.1(4) . 3_575
O177 U21 K1 114.1(12) . 3_575
O14 U21 K1 125.5(4) . 3_575
O29 U21 K1 133.8(5) . 3_575
K16 U21 K1 157.5(4) 3_575 3_575
K17 U21 K1 112.7(2) . 3_575
O147 U21 K2 35.4(8) . .
O154 U21 K2 141.1(8) . .
O164 U21 K2 90.1(11) 3_575 .
O108 U21 K2 125.9(5) . .
O4 U21 K2 121.7(4) . .
O177 U21 K2 69.1(12) . .
O14 U21 K2 88.2(4) . .
O29 U21 K2 70.6(5) . .
K16 U21 K2 100.5(3) 3_575 .
K17 U21 K2 119.7(4) . .
K1 U21 K2 66.59(14) 3_575 .
O127 U22 O51 176.8(10) . .
O127 U22 O115 87.9(9) . .
O51 U22 O115 89.3(9) . .
O127 U22 O75 86.1(9) . .
O51 U22 O75 92.6(9) . .
O115 U22 O75 35.9(8) . .
O127 U22 O109 91.8(9) . .
O51 U22 O109 90.8(9) . .
O115 U22 O109 114.1(9) . .
O75 U22 O109 78.3(8) . .
O127 U22 O111 87.8(9) . .
O51 U22 O111 92.6(9) . .
O115 U22 O111 128.6(9) . .
O75 U22 O111 163.6(8) . .
O109 U22 O111 117.2(9) . .
O127 U22 O159 89.1(9) . .
O51 U22 O159 89.4(9) . .
O115 U22 O159 92.6(9) . .
O75 U22 O159 128.4(8) . .
O109 U22 O159 153.3(9) . .
O111 U22 O159 36.1(9) . .
O127 U22 O37 91.2(9) . .
O51 U22 O37 91.9(9) . .
O115 U22 O37 152.9(8) . .
O75 U22 O37 117.0(7) . .
O109 U22 O37 38.9(8) . .
O111 U22 O37 78.3(8) . .
O159 U22 O37 114.4(8) . .
O127 U22 K14 151.9(7) . .
O51 U22 K14 30.6(7) . .
O115 U22 K14 119.7(7) . .
O75 U22 K14 118.9(6) . .
O109 U22 K14 82.0(6) . .
O111 U22 K14 71.2(7) . .
O159 U22 K14 84.8(7) . .
O37 U22 K14 66.8(5) . .
O172 U23 O123 177.4(11) . .
O172 U23 O170 79.2(12) . .
O123 U23 O170 100.3(11) . .
O172 U23 O149 85.2(10) . .
O123 U23 O149 92.2(8) . .
O170 U23 O149 71.1(10) . .
O172 U23 O85 90.4(10) . 3_575
O123 U23 O85 91.5(8) . 3_575
O170 U23 O85 142.2(10) . 3_575
O149 U23 O85 144.7(8) . 3_575
O172 U23 O87 88.8(10) . .
O123 U23 O87 89.0(8) . .
O170 U23 O87 107.8(10) . .
O149 U23 O87 36.9(7) . .
O85 U23 O87 108.2(7) 3_575 .
O172 U23 O134 92.6(10) . 3_575
O123 U23 O134 87.9(8) . 3_575
O170 U23 O134 171.6(11) . 3_575
O149 U23 O134 107.2(8) . 3_575
O85 U23 O134 37.9(7) 3_575 3_575
O87 U23 O134 70.4(7) . 3_575
O172 U23 O166 97.6(12) . .
O123 U23 O166 84.7(10) . .
O170 U23 O166 78.2(12) . .
O149 U23 O166 148.0(9) . .
O85 U23 O166 67.3(9) 3_575 .
O87 U23 O166 172.1(9) . .
O134 U23 O166 104.5(10) 3_575 .
O172 U23 K18 138.6(9) . .
O123 U23 K18 40.2(7) . .
O170 U23 K18 129.1(9) . .
O149 U23 K18 78.9(5) . .
O85 U23 K18 81.6(6) 3_575 .
O87 U23 K18 56.4(5) . .
O134 U23 K18 57.3(6) 3_575 .
O166 U23 K18 115.9(8) . .
O172 U23 K1 141.7(9) . 3_575
O123 U23 K1 40.9(6) . 3_575
O170 U23 K1 101.3(9) . 3_575
O149 U23 K1 131.7(5) . 3_575
O85 U23 K1 65.6(5) 3_575 3_575
O87 U23 K1 126.0(5) . 3_575
O134 U23 K1 86.0(6) 3_575 3_575
O166 U23 K1 46.6(8) . 3_575
K18 U23 K1 69.9(3) . 3_575
O172 U23 K10 141.9(9) . .
O123 U23 K10 36.4(6) . .
O170 U23 K10 67.7(9) . .
O149 U23 K10 67.1(5) . .
O85 U23 K10 127.3(5) 3_575 .
O87 U23 K10 84.2(5) . .
O134 U23 K10 119.6(5) 3_575 .
O166 U23 K10 93.5(8) . .
K18 U23 K10 63.0(3) . .
K1 U23 K10 66.17(14) 3_575 .
O57 U24 O153 175.3(9) . .
O57 U24 O119 94.6(8) . .
O153 U24 O119 90.0(9) . .
O57 U24 O28 90.1(8) . .
O153 U24 O28 91.3(8) . .
O119 U24 O28 72.1(7) . .
O57 U24 O100 87.5(8) . .
O153 U24 O100 87.9(8) . .
O119 U24 O100 177.8(7) . .
O28 U24 O100 108.6(7) . .
O57 U24 O94 95.0(8) . .
O153 U24 O94 88.7(8) . .
O119 U24 O94 38.2(7) . .
O28 U24 O94 110.3(7) . .
O100 U24 O94 141.0(7) . .
O57 U24 O24 90.2(8) . .
O153 U24 O24 88.4(8) . .
O119 U24 O24 107.1(7) . .
O28 U24 O24 35.1(6) . .
O100 U24 O24 73.5(7) . .
O94 U24 O24 145.2(7) . .
O57 U24 O82 84.7(8) . .
O153 U24 O82 94.1(8) . .
O119 U24 O82 106.3(7) . .
O28 U24 O82 174.4(7) . .
O100 U24 O82 73.2(7) . .
O94 U24 O82 68.3(7) . .
O24 U24 O82 146.5(7) . .
O57 U24 K10 40.5(6) . .
O153 U24 K10 139.9(7) . .
O119 U24 K10 89.3(5) . .
O28 U24 K10 126.3(5) . .
O100 U24 K10 92.0(5) . .
O94 U24 K10 67.0(5) . .
O24 U24 K10 129.9(5) . .
O82 U24 K10 48.1(5) . .
O57 U24 K8 40.6(6) . .
O153 U24 K8 135.1(7) . .
O119 U24 K8 131.4(5) . .
O28 U24 K8 87.2(5) . .
O100 U24 K8 50.8(5) . .
O94 U24 K8 133.5(5) . .
O24 U24 K8 65.7(5) . .
O82 U24 K8 90.1(5) . .
K10 U24 K8 68.10(15) . .
O57 U24 K15 25.7(6) . .
O153 U24 K15 158.1(7) . .
O119 U24 K15 73.1(6) . .
O28 U24 K15 70.5(5) . .
O100 U24 K15 109.2(5) . .
O94 U24 K15 86.4(5) . .
O24 U24 K15 83.6(5) . .
O82 U24 K15 103.9(5) . .
K10 U24 K15 55.8(2) . .
K8 U24 K15 58.5(2) . .
O80 U25 O163 177.8(9) . .
O80 U25 O155 91.4(9) . .
O163 U25 O155 89.4(9) . .
O80 U25 O157 89.9(8) . .
O163 U25 O157 91.5(9) . .
O155 U25 O157 115.8(8) . .
O80 U25 O136 89.8(8) . .
O163 U25 O136 89.5(9) . .
O155 U25 O136 37.9(8) . .
O157 U25 O136 153.7(8) . .
O80 U25 O117 93.2(8) . .
O163 U25 O117 85.6(9) . .
O155 U25 O117 165.6(8) . .
O157 U25 O117 77.9(8) . .
O136 U25 O117 128.4(8) . .
O80 U25 O91 88.9(8) . .
O163 U25 O91 89.1(9) . .
O155 U25 O91 127.5(8) . .
O157 U25 O91 116.7(8) . .
O136 U25 O91 89.6(7) . .
O117 U25 O91 39.0(8) . .
O80 U25 O43 90.9(8) . .
O163 U25 O43 91.2(9) . .
O155 U25 O43 78.3(8) . .
O157 U25 O43 37.5(7) . .
O136 U25 O43 116.2(7) . .
O117 U25 O43 115.2(7) . .
O91 U25 O43 154.1(7) . .
O80 U25 K18 41.5(7) . .
O163 U25 K18 138.7(8) . .
O155 U25 K18 127.5(7) . .
O157 U25 K18 58.1(6) . .
O136 U25 K18 130.4(6) . .
O117 U25 K18 62.6(6) . .
O91 U25 K18 82.1(6) . .
O43 U25 K18 80.6(5) . .
O80 U25 K15 24.5(7) . .
O163 U25 K15 157.4(8) . .
O155 U25 K15 73.6(6) . .
O157 U25 K15 83.0(6) . .
O136 U25 K15 86.0(5) . .
O117 U25 K15 114.4(6) . .
O91 U25 K15 113.0(6) . .
O43 U25 K15 71.1(5) . .
K18 U25 K15 54.1(4) . .
O130 U26 O59 179.0(11) . .
O130 U26 O18 90.8(9) . .
O59 U26 O18 88.5(9) . .
O130 U26 O70 89.3(9) . .
O59 U26 O70 89.7(9) . .
O18 U26 O70 37.9(7) . .
O130 U26 O110 90.1(10) . 3_575
O59 U26 O110 90.4(9) . 3_575
O18 U26 O110 80.6(8) . 3_575
O70 U26 O110 118.4(8) . 3_575
O130 U26 O117 89.7(9) . .
O59 U26 O117 90.8(9) . .
O18 U26 O117 161.8(7) . .
O70 U26 O117 123.9(8) . .
O110 U26 O117 117.6(9) 3_575 .
O130 U26 O139 91.2(9) . 3_575
O59 U26 O139 89.7(8) . 3_575
O18 U26 O139 118.3(7) . 3_575
O70 U26 O139 156.2(7) . 3_575
O110 U26 O139 37.7(8) 3_575 3_575
O117 U26 O139 79.9(8) . 3_575
O130 U26 O91 92.2(9) . .
O59 U26 O91 87.6(9) . .
O18 U26 O91 123.1(7) . .
O70 U26 O91 85.3(7) . .
O110 U26 O91 156.1(8) 3_575 .
O117 U26 O91 38.7(8) . .
O139 U26 O91 118.5(7) 3_575 .
O130 U26 K18 142.4(8) . .
O59 U26 K18 38.6(7) . .
O18 U26 K18 122.6(6) . .
O70 U26 K18 127.4(6) . .
O110 U26 K18 79.9(7) 3_575 .
O117 U26 K18 64.3(6) . .
O139 U26 K18 59.2(6) 3_575 .
O91 U26 K18 83.8(5) . .
O130 U26 K19 144.0(8) . 3_575
O59 U26 K19 35.9(8) . 3_575
O18 U26 K19 63.8(6) . 3_575
O70 U26 K19 85.2(6) . 3_575
O110 U26 K19 62.1(7) 3_575 3_575
O117 U26 K19 122.5(6) . 3_575
O139 U26 K19 80.4(5) 3_575 3_575
O91 U26 K19 122.6(6) . 3_575
K18 U26 K19 59.2(4) . 3_575
O89 U27 O169 179.1(11) . .
O89 U27 O152 87.3(9) . .
O169 U27 O152 92.2(10) . .
O89 U27 O104 87.7(9) . .
O169 U27 O104 91.8(9) . .
O152 U27 O104 118.4(8) . .
O89 U27 O67 92.2(9) . .
O169 U27 O67 88.8(9) . .
O152 U27 O67 118.3(8) . .
O104 U27 O67 123.3(8) . .
O89 U27 O143 92.2(9) . .
O169 U27 O143 88.5(9) . .
O152 U27 O143 84.2(8) . .
O104 U27 O143 157.4(8) . .
O67 U27 O143 34.1(7) . .
O89 U27 O61 90.8(9) . .
O169 U27 O61 89.3(10) . .
O152 U27 O61 153.5(8) . .
O104 U27 O61 35.2(8) . .
O67 U27 O61 88.2(8) . .
O143 U27 O61 122.3(8) . .
O89 U27 O95 85.7(8) . .
O169 U27 O95 93.4(9) . .
O152 U27 O95 38.0(7) . .
O104 U27 O95 80.4(7) . .
O67 U27 O95 156.2(7) . .
O143 U27 O95 122.2(7) . .
O61 U27 O95 115.6(7) . .
O89 U27 K7 42.4(7) . .
O169 U27 K7 136.7(8) . .
O152 U27 K7 80.1(6) . .
O104 U27 K7 57.1(5) . .
O67 U27 K7 132.4(6) . .
O143 U27 K7 132.1(5) . .
O61 U27 K7 80.8(6) . .
O95 U27 K7 55.4(5) . .
O89 U27 K14 30.6(7) . .
O169 U27 K14 150.1(8) . .
O152 U27 K14 115.8(6) . .
O104 U27 K14 83.9(5) . .
O67 U27 K14 69.5(6) . .
O143 U27 K14 84.5(6) . .
O61 U27 K14 70.4(6) . .
O95 U27 K14 114.8(5) . .
K7 U27 K14 63.1(2) . .
O56 U28 O63 177.9(10) . .
O56 U28 O140 90.6(9) . .
O63 U28 O140 89.6(8) . .
O56 U28 O103 91.8(9) . .
O63 U28 O103 87.1(8) . .
O140 U28 O103 36.5(7) . .
O56 U28 O134 92.1(9) . .
O63 U28 O134 89.3(8) . .
O140 U28 O134 130.3(8) . .
O103 U28 O134 166.3(8) . .
O56 U28 O85 89.7(9) . .
O63 U28 O85 92.4(8) . .
O140 U28 O85 92.5(8) . .
O103 U28 O85 129.0(8) . .
O134 U28 O85 37.9(7) . .
O56 U28 O110 87.0(10) . .
O63 U28 O110 91.0(9) . .
O140 U28 O110 115.4(8) . .
O103 U28 O110 79.0(8) . .
O134 U28 O110 114.4(8) . .
O85 U28 O110 152.0(8) . .
O56 U28 O139 87.4(9) . .
O63 U28 O139 91.4(8) . .
O140 U28 O139 152.4(7) . .
O103 U28 O139 116.0(7) . .
O134 U28 O139 77.4(7) . .
O85 U28 O139 115.1(7) . .
O110 U28 O139 37.0(8) . .
O56 U28 K18 139.6(8) . 4_755
O63 U28 K18 40.4(7) . 4_755
O140 U28 K18 129.4(6) . 4_755
O103 U28 K18 122.7(6) . 4_755
O134 U28 K18 59.7(6) . 4_755
O85 U28 K18 84.0(5) . 4_755
O110 U28 K18 80.7(6) . 4_755
O139 U28 K18 60.2(5) . 4_755
O56 U28 K19 142.8(8) . .
O63 U28 K19 35.1(7) . .
O140 U28 K19 84.0(5) . .
O103 U28 K19 62.8(6) . .
O134 U28 K19 119.2(6) . .
O85 U28 K19 127.2(6) . .
O110 U28 K19 62.9(7) . .
O139 U28 K19 81.0(5) . .
K18 U28 K19 60.2(4) 4_755 .
O56 U28 K1 140.1(8) . .
O63 U28 K1 41.7(6) . .
O140 U28 K1 63.9(5) . .
O103 U28 K1 84.8(5) . .
O134 U28 K1 83.7(6) . .
O85 U28 K1 63.2(5) . .
O110 U28 K1 130.8(6) . .
O139 U28 K1 129.6(5) . .
K18 U28 K1 69.8(3) 4_755 .
K19 U28 K1 68.3(3) . .
O55 U29 O138 176.6(10) . .
O55 U29 O67 90.6(9) . .
O138 U29 O67 91.1(9) . .
O55 U29 O116 89.2(9) . .
O138 U29 O116 87.4(9) . .
O67 U29 O116 114.5(8) . .
O55 U29 O111 92.2(10) . .
O138 U29 O111 90.9(10) . .
O67 U29 O111 83.6(9) . .
O116 U29 O111 161.8(8) . .
O55 U29 O159 89.8(10) . .
O138 U29 O159 91.9(10) . .
O67 U29 O159 120.1(9) . .
O116 U29 O159 125.4(8) . .
O111 U29 O159 36.5(9) . .
O55 U29 O143 90.3(9) . .
O138 U29 O143 89.5(9) . .
O67 U29 O143 33.9(7) . .
O116 U29 O143 80.6(7) . .
O111 U29 O143 117.5(8) . .
O159 U29 O143 154.0(9) . .
O55 U29 O38 88.9(9) . .
O138 U29 O38 88.1(9) . .
O67 U29 O38 151.2(8) . .
O116 U29 O38 36.7(7) . .
O111 U29 O38 125.2(8) . .
O159 U29 O38 88.7(8) . .
O143 U29 O38 117.3(7) . .
O55 U29 K14 29.7(7) . .
O138 U29 K14 153.5(7) . .
O67 U29 K14 69.1(6) . .
O116 U29 K14 116.4(5) . .
O111 U29 K14 70.1(7) . .
O159 U29 K14 83.7(7) . .
O143 U29 K14 83.6(5) . .
O38 U29 K14 117.7(5) . .
O167 U30 O121 178.9(11) . .
O167 U30 O18 91.5(9) . .
O121 U30 O18 88.1(8) . .
O167 U30 O93 87.6(9) . .
O121 U30 O93 91.6(9) . .
O18 U30 O93 116.8(8) . .
O167 U30 O135 89.2(10) . .
O121 U30 O135 89.7(9) . .
O18 U30 O135 79.6(8) . .
O93 U30 O135 37.2(8) . .
O167 U30 O115 89.8(10) . .
O121 U30 O115 91.3(9) . .
O18 U30 O115 131.1(8) . .
O93 U30 O115 112.1(8) . .
O135 U30 O115 149.2(8) . .
O167 U30 O75 86.0(9) . .
O121 U30 O75 94.7(8) . .
O18 U30 O75 165.5(7) . .
O93 U30 O75 77.4(8) . .
O135 U30 O75 114.6(8) . .
O115 U30 O75 34.7(7) . .
O167 U30 O70 91.7(9) . .
O121 U30 O70 88.6(9) . .
O18 U30 O70 37.3(7) . .
O93 U30 O70 154.1(8) . .
O135 U30 O70 116.9(8) . .
O115 U30 O70 93.8(8) . .
O75 U30 O70 128.4(7) . .
O167 U30 K19 142.7(9) . 3_575
O121 U30 K19 36.2(7) . 3_575
O18 U30 K19 63.1(6) . 3_575
O93 U30 K19 81.4(6) . 3_575
O135 U30 K19 61.1(6) . 3_575
O115 U30 K19 127.3(7) . 3_575
O75 U30 K19 125.3(6) . 3_575
O70 U30 K19 83.6(5) . 3_575
O174 U31 O129 179.5(13) . .
O174 U31 O175 84.5(15) . .
O129 U31 O175 95.7(14) . .
O174 U31 O81 86.7(10) . 4_755
O129 U31 O81 92.8(9) . 4_755
O175 U31 O81 145.8(13) . 4_755
O174 U31 O77 88.4(10) . 4_755
O129 U31 O77 91.4(9) . 4_755
O175 U31 O77 171.7(13) . 4_755
O81 U31 O77 37.4(7) 4_755 4_755
O174 U31 O140 90.5(10) . .
O129 U31 O140 90.0(9) . .
O175 U31 O140 69.4(13) . .
O81 U31 O140 143.8(7) 4_755 .
O77 U31 O140 106.4(7) 4_755 .
O174 U31 O171 99.4(13) . 4_755
O129 U31 O171 80.1(12) . 4_755
O175 U31 O171 79.3(15) . 4_755
O81 U31 O171 69.6(11) 4_755 4_755
O77 U31 O171 106.2(11) 4_755 4_755
O140 U31 O171 146.1(11) . 4_755
O174 U31 O103 90.7(10) . .
O129 U31 O103 89.8(9) . .
O175 U31 O103 104.3(13) . .
O81 U31 O103 108.8(7) 4_755 .
O77 U31 O103 71.4(7) 4_755 .
O140 U31 O103 35.0(7) . .
O171 U31 O103 169.6(11) 4_755 .
O174 U31 K19 141.1(10) . .
O129 U31 K19 39.0(8) . .
O175 U31 K19 125.3(12) . .
O81 U31 K19 79.9(5) 4_755 .
O77 U31 K19 59.3(5) 4_755 .
O140 U31 K19 79.9(5) . .
O171 U31 K19 109.5(10) 4_755 .
O103 U31 K19 60.4(6) . .
O174 U31 K1 140.2(9) . .
O129 U31 K1 40.2(7) . .
O175 U31 K1 58.2(12) . .
O81 U31 K1 131.7(5) 4_755 .
O77 U31 K1 127.4(5) 4_755 .
O140 U31 K1 65.1(5) . .
O171 U31 K1 87.6(10) 4_755 .
O103 U31 K1 86.1(5) . .
K19 U31 K1 68.1(3) . .
O174 U31 K2 143.3(9) . 4_755
O129 U31 K2 36.2(7) . 4_755
O175 U31 K2 102.9(12) . 4_755
O81 U31 K2 66.8(5) 4_755 4_755
O77 U31 K2 85.4(5) 4_755 4_755
O140 U31 K2 125.9(5) . 4_755
O171 U31 K2 48.6(10) 4_755 4_755
O103 U31 K2 121.0(5) . 4_755
K19 U31 K2 61.1(3) . 4_755
K1 U31 K2 66.26(14) . 4_755
O48 P1 O84 110.7(12) . .
O48 P1 O86 109.9(12) . .
O84 P1 O86 106.7(12) . .
O48 P1 O9 103.8(11) . .
O84 P1 O9 110.9(12) . .
O86 P1 O9 114.9(11) . .
O48 P1 U6 53.2(8) . .
O84 P1 U6 116.0(9) . .
O86 P1 U6 137.3(9) . .
O9 P1 U6 51.8(7) . .
O48 P1 K7 114.3(9) . 2_775
O84 P1 K7 58.8(9) . 2_775
O86 P1 K7 49.5(8) . 2_775
O9 P1 K7 141.7(8) . 2_775
U6 P1 K7 165.6(3) . 2_775
O15 P2 O132 109.9(11) . .
O15 P2 O8 110.8(10) . .
O132 P2 O8 109.6(11) . .
O15 P2 O52 105.5(10) . .
O132 P2 O52 110.4(11) . .
O8 P2 O52 110.7(10) . .
O15 P2 U1 51.4(7) . .
O132 P2 U1 122.4(9) . .
O8 P2 U1 128.0(7) . .
O52 P2 U1 54.1(7) . .
O15 P2 K9 51.2(7) . .
O132 P2 K9 60.7(8) . .
O8 P2 K9 139.8(7) . .
O52 P2 K9 109.1(8) . .
U1 P2 K9 73.1(2) . .
O15 P2 K6 37.5(7) . .
O132 P2 K6 136.2(9) . .
O8 P2 K6 75.6(7) . .
O52 P2 K6 107.5(8) . .
U1 P2 K6 66.44(17) . .
K9 P2 K6 86.8(2) . .
O64 P3 O53 117.0(12) . .
O64 P3 O49 108.6(11) . .
O53 P3 O49 106.4(12) . .
O64 P3 O71 106.3(11) . .
O53 P3 O71 108.1(12) . .
O49 P3 O71 110.4(12) . .
O64 P3 U7 54.4(7) . .
O53 P3 U7 137.3(9) . .
O49 P3 U7 116.0(8) . .
O71 P3 U7 52.7(8) . .
O64 P3 K7 113.4(8) . .
O53 P3 K7 50.3(9) . .
O49 P3 K7 59.9(8) . .
O71 P3 K7 140.2(9) . .
U7 P3 K7 166.6(3) . .
O166 P4 O146 112(2) . .
O166 P4 O26 111.6(16) . .
O146 P4 O26 107.7(17) . .
O166 P4 O141 118.1(18) . .
O146 P4 O141 99.4(19) . .
O26 P4 O141 106.6(14) . .
O166 P4 K16 150.1(14) . .
O146 P4 K16 54.6(15) . .
O26 P4 K16 98.3(9) . .
O141 P4 K16 49.8(12) . .
O166 P4 K13 129.2(14) . .
O146 P4 K13 58.9(15) . .
O26 P4 K13 48.8(8) . .
O141 P4 K13 112.7(12) . .
K16 P4 K13 70.9(4) . .
O166 P4 K1 43.6(13) . 3_575
O146 P4 K1 77.1(15) . 3_575
O26 P4 K1 100.5(8) . 3_575
O141 P4 K1 152.3(12) . 3_575
K16 P4 K1 131.5(3) . 3_575
K13 P4 K1 89.3(3) . 3_575
O164 P5 O175 107(3) . .
O164 P5 O156 118(2) . .
O175 P5 O156 102(2) . .
O164 P5 O60 114.9(19) . .
O175 P5 O60 108(2) . .
O156 P5 O60 105.9(14) . .
O164 P5 K17 77.4(18) . 4_755
O175 P5 K17 146(2) . 4_755
O156 P5 K17 50.3(11) . 4_755
O60 P5 K17 99.5(9) . 4_755
O164 P5 K13 69.1(17) . 4_755
O175 P5 K13 144(2) . 4_755
O156 P5 K13 110.9(11) . 4_755
O60 P5 K13 50.8(8) . 4_755
K17 P5 K13 69.2(5) 4_755 4_755
O164 P5 K1 54.0(18) . .
O175 P5 K1 64.4(19) . .
O156 P5 K1 155.1(11) . .
O60 P5 K1 98.3(8) . .
K17 P5 K1 131.3(3) 4_755 .
K13 P5 K1 88.7(3) 4_755 .
O34 P6 O6 111.8(11) . .
O34 P6 O17 113.6(12) . .
O6 P6 O17 102.0(11) . .
O34 P6 O100 109.6(12) . .
O6 P6 O100 110.1(11) . .
O17 P6 O100 109.5(11) . .
O34 P6 U3 127.5(9) . .
O6 P6 U3 50.2(7) . .
O17 P6 U3 51.8(7) . .
O100 P6 U3 122.8(8) . .
O34 P6 K8 139.7(9) . .
O6 P6 K8 47.8(7) . .
O17 P6 K8 105.4(8) . .
O100 P6 K8 64.1(8) . .
U3 P6 K8 70.8(2) . .
O34 P6 K5 74.4(9) . .
O6 P6 K5 39.2(7) . .
O17 P6 K5 107.4(8) . .
O100 P6 K5 136.6(8) . .
U3 P6 K5 67.07(17) . .
K8 P6 K5 84.9(2) . .
O171 P7 O176 109(3) . .
O171 P7 O150 114(2) . .
O176 P7 O150 111(2) . .
O171 P7 O177 119(2) . .
O176 P7 O177 96(2) . .
O150 P7 O177 107(2) . .
O171 P7 K2 54.8(18) . .
O176 P7 K2 159.3(18) . .
O150 P7 K2 88.2(10) . .
O177 P7 K2 84.5(16) . .
O168 P8 O162 113(2) . .
O168 P8 O170 127(2) . .
O162 P8 O170 116.8(17) . .
O168 P8 O161 106(2) . .
O162 P8 O161 108.7(18) . .
O170 P8 O161 74.6(19) . .
O168 P8 K10 73.9(18) . .
O162 P8 K10 92.1(10) . .
O170 P8 K10 86.8(14) . .
O161 P8 K10 156.6(15) . .
O123 K1 O129 123.0(6) 4_755 .
O123 K1 O173 72.5(6) 4_755 4_755
O129 K1 O173 137.0(7) . 4_755
O123 K1 O166 60.8(8) 4_755 4_755
O129 K1 O166 140.0(8) . 4_755
O173 K1 O166 83.0(8) 4_755 4_755
O123 K1 O147 135.0(7) 4_755 4_755
O129 K1 O147 72.8(7) . 4_755
O173 K1 O147 70.8(7) 4_755 4_755
O166 K1 O147 136.6(8) 4_755 4_755
O123 K1 O63 63.5(5) 4_755 .
O129 K1 O63 61.7(6) . .
O173 K1 O63 128.2(6) 4_755 .
O166 K1 O63 97.3(8) 4_755 .
O147 K1 O63 126.1(6) 4_755 .
O123 K1 O164 157.4(9) 4_755 .
O129 K1 O164 77.9(9) . .
O173 K1 O164 98.7(9) 4_755 .
O166 K1 O164 97.9(10) 4_755 .
O147 K1 O164 54.8(9) 4_755 .
O63 K1 O164 132.0(9) . .
O123 K1 O200 78.7(9) 4_755 .
O129 K1 O200 68.4(9) . .
O173 K1 O200 77.6(9) 4_755 .
O166 K1 O200 138.8(10) 4_755 .
O147 K1 O200 68.8(9) 4_755 .
O63 K1 O200 68.7(9) . .
O164 K1 O200 120.5(11) . .
O123 K1 O175 138.9(9) 4_755 .
O129 K1 O175 57.5(9) . .
O173 K1 O175 139.4(10) 4_755 .
O166 K1 O175 92.9(10) 4_755 .
O147 K1 O175 86.0(9) 4_755 .
O63 K1 O175 92.3(9) . .
O164 K1 O175 41.7(11) . .
O200 K1 O175 125.0(11) . .
O123 K1 P4 75.8(4) 4_755 4_755
O129 K1 P4 145.1(5) . 4_755
O173 K1 P4 73.9(5) 4_755 4_755
O166 K1 P4 20.1(7) 4_755 4_755
O147 K1 P4 116.7(5) 4_755 4_755
O63 K1 P4 117.1(4) . 4_755
O164 K1 P4 81.7(8) . 4_755
O200 K1 P4 146.2(8) . 4_755
O175 K1 P4 88.7(8) . 4_755
O123 K1 P5 146.9(5) 4_755 .
O129 K1 P5 73.7(5) . .
O173 K1 P5 116.8(5) 4_755 .
O166 K1 P5 87.8(7) 4_755 .
O147 K1 P5 74.8(5) 4_755 .
O63 K1 P5 115.0(4) . .
O164 K1 P5 21.9(8) . .
O200 K1 P5 133.4(8) . .
O175 K1 P5 22.7(8) . .
P4 K1 P5 76.8(2) 4_755 .
O123 K1 U23 25.0(4) 4_755 4_755
O129 K1 U23 130.3(5) . 4_755
O173 K1 U23 82.0(5) 4_755 4_755
O166 K1 U23 37.4(6) 4_755 4_755
O147 K1 U23 152.6(5) 4_755 4_755
O63 K1 U23 69.6(4) . 4_755
O164 K1 U23 135.3(8) . 4_755
O200 K1 U23 103.4(8) . 4_755
O175 K1 U23 117.8(8) . 4_755
P4 K1 U23 55.26(15) 4_755 4_755
P5 K1 U23 121.9(2) . 4_755
O147 K2 O73 117.9(7) . .
O147 K2 O129 76.3(7) . 3_575
O73 K2 O129 129.1(7) . 3_575
O147 K2 O27 146.2(7) . .
O73 K2 O27 60.9(6) . .
O129 K2 O27 133.1(6) 3_575 .
O147 K2 O62 142.7(7) . .
O73 K2 O62 94.6(6) . .
O129 K2 O62 68.9(6) 3_575 .
O27 K2 O62 64.5(6) . .
O147 K2 O96 69.5(6) . .
O73 K2 O96 81.1(6) . .
O129 K2 O96 142.9(6) 3_575 .
O27 K2 O96 77.3(5) . .
O62 K2 O96 137.9(6) . .
O147 K2 O171 77.0(9) . .
O73 K2 O171 79.2(9) . .
O129 K2 O171 55.4(9) 3_575 .
O27 K2 O171 130.6(9) . .
O62 K2 O171 93.2(9) . .
O96 K2 O171 126.4(9) . .
O147 K2 O200 68.2(9) . 3_575
O73 K2 O200 163.1(9) . 3_575
O129 K2 O200 66.8(9) 3_575 3_575
O27 K2 O200 104.7(8) . 3_575
O62 K2 O200 85.9(8) . 3_575
O96 K2 O200 87.2(8) . 3_575
O171 K2 O200 117.7(11) . 3_575
O147 K2 P7 75.1(5) . .
O73 K2 P7 63.7(5) . .
O129 K2 P7 75.6(5) 3_575 .
O27 K2 P7 122.7(5) . .
O62 K2 P7 107.4(5) . .
O96 K2 P7 107.9(4) . .
O171 K2 P7 20.8(8) . .
O200 K2 P7 132.1(8) 3_575 .
O147 K2 U20 149.9(6) . .
O73 K2 U20 38.5(4) . .
O129 K2 U20 131.3(5) 3_575 .
O27 K2 U20 24.7(4) . .
O62 K2 U20 67.4(4) . .
O96 K2 U20 85.5(4) . .
O171 K2 U20 107.1(8) . .
O200 K2 U20 128.8(7) 3_575 .
P7 K2 U20 98.1(2) . .
O147 K2 U21 21.5(5) . .
O73 K2 U21 97.5(5) . .
O129 K2 U21 83.5(5) 3_575 .
O27 K2 U21 143.4(4) . .
O62 K2 U21 151.5(5) . .
O96 K2 U21 69.8(4) . .
O171 K2 U21 64.1(8) . .
O200 K2 U21 89.8(7) 3_575 .
P7 K2 U21 56.70(17) . .
U20 K2 U21 133.5(2) . .
O147 K2 U31 83.8(5) . 3_575
O73 K2 U31 107.2(5) . 3_575
O129 K2 U31 22.0(5) 3_575 3_575
O27 K2 U31 129.8(4) . 3_575
O62 K2 U31 68.7(4) . 3_575
O96 K2 U31 152.5(4) . 3_575
O171 K2 U31 36.2(8) . 3_575
O200 K2 U31 88.8(7) 3_575 3_575
P7 K2 U31 57.02(17) . 3_575
U20 K2 U31 117.57(18) . 3_575
U21 K2 U31 82.99(14) . 3_575
O11 K3 O13 76.4(6) . .
O11 K3 O10 145.7(6) . .
O13 K3 O10 69.5(5) . .
O11 K3 O30 146.2(6) . .
O13 K3 O30 137.0(6) . .
O10 K3 O30 67.6(5) . .
O11 K3 O5 74.0(6) . .
O13 K3 O5 149.9(6) . .
O10 K3 O5 139.6(6) . .
O30 K3 O5 72.2(6) . .
O11 K3 O22 60.6(5) . .
O13 K3 O22 59.2(5) . .
O10 K3 O22 102.0(5) . .
O30 K3 O22 134.1(6) . .
O5 K3 O22 108.9(6) . .
O11 K3 O31 59.5(5) . .
O13 K3 O31 110.3(5) . .
O10 K3 O31 135.9(6) . .
O30 K3 O31 102.5(6) . .
O5 K3 O31 57.6(5) . .
O22 K3 O31 52.8(5) . .
O11 K3 U8 26.3(4) . .
O13 K3 U8 79.2(4) . .
O10 K3 U8 140.6(4) . .
O30 K3 U8 140.2(5) . .
O5 K3 U8 76.7(4) . .
O22 K3 U8 39.6(3) . .
O31 K3 U8 38.4(3) . .
O11 K3 U2 76.8(4) . .
O13 K3 U2 25.0(4) . .
O10 K3 U2 73.3(4) . .
O30 K3 U2 135.0(5) . .
O5 K3 U2 144.6(5) . .
O22 K3 U2 37.4(3) . .
O31 K3 U2 90.2(4) . .
U8 K3 U2 68.30(12) . .
O11 K3 U4 76.2(5) . .
O13 K3 U4 145.9(5) . .
O10 K3 U4 136.2(4) . .
O30 K3 U4 74.1(4) . .
O5 K3 U4 25.0(4) . .
O22 K3 U4 89.5(4) . .
O31 K3 U4 36.8(3) . .
U8 K3 U4 67.28(13) . .
U2 K3 U4 126.9(2) . .
O11 K3 K4 139.3(6) . .
O13 K3 K4 98.6(4) . .
O10 K3 K4 47.8(4) . .
O30 K3 K4 48.2(4) . .
O5 K3 K4 100.4(5) . .
O22 K3 K4 149.4(4) . .
O31 K3 K4 150.0(4) . .
U8 K3 K4 165.6(3) . .
U2 K3 K4 114.9(2) . .
U4 K3 K4 115.50(19) . .
O11 K3 U13 141.2(5) . .
O13 K3 U13 135.4(5) . .
O10 K3 U13 71.0(4) . .
O30 K3 U13 22.9(4) . .
O5 K3 U13 73.8(4) . .
O22 K3 U13 111.4(4) . .
O31 K3 U13 85.0(4) . .
U8 K3 U13 123.2(2) . .
U2 K3 U13 121.5(2) . .
U4 K3 U13 65.49(12) . .
K4 K3 U13 68.18(15) . .
O16 K4 O106 135.5(6) . .
O16 K4 O102 70.3(6) . .
O106 K4 O102 71.3(6) . .
O16 K4 O10 68.2(5) . .
O106 K4 O10 127.4(6) . .
O102 K4 O10 131.0(6) . .
O16 K4 O30 126.5(6) . .
O106 K4 O30 68.0(6) . .
O102 K4 O30 130.8(6) . .
O10 K4 O30 63.6(5) . .
O16 K4 O216 147.3(9) . .
O106 K4 O216 64.6(9) . .
O102 K4 O216 103.9(9) . .
O10 K4 O216 125.2(9) . .
O30 K4 O216 82.4(9) . .
O16 K4 O203 68.3(9) . 2_775
O106 K4 O203 143.4(10) . 2_775
O102 K4 O203 103.5(10) . 2_775
O10 K4 O203 84.3(9) . 2_775
O30 K4 O203 125.7(10) . 2_775
O216 K4 O203 82.6(11) . 2_775
O16 K4 K3 108.2(5) . .
O106 K4 K3 107.4(5) . .
O102 K4 K3 173.6(5) . .
O10 K4 K3 44.6(4) . .
O30 K4 K3 44.8(4) . .
O216 K4 K3 80.8(8) . .
O203 K4 K3 81.4(9) 2_775 .
O16 K4 K6 45.8(4) . 2_775
O106 K4 K6 172.4(5) . 2_775
O102 K4 K6 113.2(4) . 2_775
O10 K4 K6 45.0(4) . 2_775
O30 K4 K6 105.1(4) . 2_775
O216 K4 K6 118.6(8) . 2_775
O203 K4 K6 43.1(9) 2_775 2_775
K3 K4 K6 67.42(18) . 2_775
O16 K4 K5 171.9(5) . .
O106 K4 K5 44.6(4) . .
O102 K4 K5 113.4(4) . .
O10 K4 K5 105.1(4) . .
O30 K4 K5 45.4(4) . .
O216 K4 K5 40.3(8) . .
O203 K4 K5 116.5(9) 2_775 .
K3 K4 K5 67.28(17) . .
K6 K4 K5 132.7(2) 2_775 .
O16 K4 U7 123.5(5) . .
O106 K4 U7 15.6(4) . .
O102 K4 U7 68.2(4) . .
O10 K4 U7 116.9(4) . .
O30 K4 U7 65.0(4) . .
O216 K4 U7 79.9(8) . .
O203 K4 U7 158.0(9) 2_775 .
K3 K4 U7 108.75(19) . .
K6 K4 U7 158.8(2) 2_775 .
K5 K4 U7 54.52(12) . .
O16 K4 U6 15.0(4) . .
O106 K4 U6 124.3(5) . .
O102 K4 U6 67.8(4) . .
O10 K4 U6 65.2(4) . .
O30 K4 U6 116.0(4) . .
O216 K4 U6 161.1(8) . .
O203 K4 U6 83.0(9) 2_775 .
K3 K4 U6 109.0(2) . .
K6 K4 U6 55.08(12) 2_775 .
K5 K4 U6 158.2(2) . .
U7 K4 U6 110.66(17) . .
O216 K5 O6 121.5(10) . .
O216 K5 O71 108.7(10) . .
O6 K5 O71 83.7(6) . .
O216 K5 O106 66.7(10) . .
O6 K5 O106 144.3(6) . .
O71 K5 O106 61.8(6) . .
O216 K5 O74 68.5(10) . .
O6 K5 O74 57.7(5) . .
O71 K5 O74 79.7(6) . .
O106 K5 O74 104.0(6) . .
O216 K5 O30 90.7(10) . .
O6 K5 O30 141.3(6) . .
O71 K5 O30 107.3(6) . .
O106 K5 O30 64.7(5) . .
O74 K5 O30 159.1(6) . .
O216 K5 O5 97.8(10) . .
O6 K5 O5 86.7(6) . .
O71 K5 O5 153.0(6) . .
O106 K5 O5 128.3(6) . .
O74 K5 O5 115.7(6) . .
O30 K5 O5 66.6(5) . .
O216 K5 O19 71.4(10) . .
O6 K5 O19 61.3(5) . .
O71 K5 O19 133.5(6) . .
O106 K5 O19 138.0(5) . .
O74 K5 O19 56.5(5) . .
O30 K5 O19 119.2(5) . .
O5 K5 O19 59.6(5) . .
O216 K5 O50 124.3(10) . .
O6 K5 O50 110.3(5) . .
O71 K5 O50 56.7(6) . .
O106 K5 O50 59.4(5) . .
O74 K5 O50 136.3(5) . .
O30 K5 O50 55.0(5) . .
O5 K5 O50 104.2(5) . .
O19 K5 O50 160.7(5) . .
O216 K5 P6 131.0(9) . .
O6 K5 P6 20.9(4) . .
O71 K5 P6 96.8(5) . .
O106 K5 P6 157.7(4) . .
O74 K5 P6 76.2(4) . .
O30 K5 P6 121.2(4) . .
O5 K5 P6 68.1(4) . .
O19 K5 P6 60.9(4) . .
O50 K5 P6 104.6(4) . .
O216 K5 U3 84.0(9) . .
O6 K5 U3 39.1(4) . .
O71 K5 U3 106.5(5) . .
O106 K5 U3 139.9(4) . .
O74 K5 U3 37.3(4) . .
O30 K5 U3 145.6(4) . .
O5 K5 U3 80.5(4) . .
O19 K5 U3 27.7(3) . .
O50 K5 U3 149.3(4) . .
P6 K5 U3 48.28(14) . .
O216 K5 U7 92.9(9) . .
O6 K5 U7 122.4(4) . .
O71 K5 U7 39.8(4) . .
O106 K5 U7 27.7(4) . .
O74 K5 U7 107.5(4) . .
O30 K5 U7 71.2(4) . .
O5 K5 U7 136.4(4) . .
O19 K5 U7 160.5(4) . .
O50 K5 U7 38.8(3) . .
P6 K5 U7 130.3(2) . .
U3 K5 U7 142.79(19) . .
O15 K6 O203 118.0(11) . .
O15 K6 O9 83.5(6) . 2_775
O203 K6 O9 109.9(11) . 2_775
O15 K6 O47 58.8(6) . .
O203 K6 O47 64.7(11) . .
O9 K6 O47 79.6(6) 2_775 .
O15 K6 O10 139.7(6) . 2_775
O203 K6 O10 95.3(11) . 2_775
O9 K6 O10 107.0(5) 2_775 2_775
O47 K6 O10 159.9(6) . 2_775
O15 K6 O16 144.0(6) . 2_775
O203 K6 O16 72.1(11) . 2_775
O9 K6 O16 61.1(5) 2_775 2_775
O47 K6 O16 104.6(6) . 2_775
O10 K6 O16 64.7(5) 2_775 2_775
O15 K6 O13 87.4(5) . 2_775
O203 K6 O13 97.9(11) . 2_775
O9 K6 O13 151.8(6) 2_775 2_775
O47 K6 O13 117.8(6) . 2_775
O10 K6 O13 64.9(5) 2_775 2_775
O16 K6 O13 127.1(5) 2_775 2_775
O15 K6 O12 62.0(5) . .
O203 K6 O12 66.9(11) . .
O9 K6 O12 133.4(6) 2_775 .
O47 K6 O12 56.4(5) . .
O10 K6 O12 119.6(5) 2_775 .
O16 K6 O12 139.0(5) 2_775 .
O13 K6 O12 61.8(5) 2_775 .
O15 K6 O148 109.1(5) . 2_775
O203 K6 O148 129.1(11) . 2_775
O9 K6 O148 56.4(5) 2_775 2_775
O47 K6 O148 135.9(6) . 2_775
O10 K6 O148 54.8(5) 2_775 2_775
O16 K6 O148 58.4(5) 2_775 2_775
O13 K6 O148 102.4(5) 2_775 2_775
O12 K6 O148 160.9(5) . 2_775
O15 K6 P2 20.0(4) . .
O203 K6 P2 126.5(10) . .
O9 K6 P2 96.5(4) 2_775 .
O47 K6 P2 76.2(4) . .
O10 K6 P2 120.8(4) 2_775 .
O16 K6 P2 156.5(4) 2_775 .
O13 K6 P2 69.1(4) 2_775 .
O12 K6 P2 61.3(4) . .
O148 K6 P2 104.3(4) 2_775 .
O15 K6 U1 39.8(4) . .
O203 K6 U1 79.6(10) . .
O9 K6 U1 106.6(4) 2_775 .
O47 K6 U1 37.7(4) . .
O10 K6 U1 145.8(4) 2_775 .
O16 K6 U1 141.1(4) 2_775 .
O13 K6 U1 82.2(4) 2_775 .
O12 K6 U1 27.7(4) . .
O148 K6 U1 148.8(4) 2_775 .
P2 K6 U1 47.99(14) . .
O15 K6 U6 121.4(4) . 2_775
O203 K6 U6 97.3(10) . 2_775
O9 K6 U6 39.2(4) 2_775 2_775
O47 K6 U6 107.4(4) . 2_775
O10 K6 U6 71.4(4) 2_775 2_775
O16 K6 U6 27.4(4) 2_775 2_775
O13 K6 U6 134.6(4) 2_775 2_775
O12 K6 U6 160.6(4) . 2_775
O148 K6 U6 38.4(3) 2_775 2_775
P2 K6 U6 129.4(2) . 2_775
U1 K6 U6 142.68(19) . 2_775
O86 K7 O89 151.9(7) 2_775 .
O86 K7 O53 60.5(6) 2_775 .
O89 K7 O53 147.5(7) . .
O86 K7 O40 140.3(7) 2_775 .
O89 K7 O40 67.1(6) . .
O53 K7 O40 80.5(6) . .
O86 K7 O92 85.0(6) 2_775 .
O89 K7 O92 67.3(6) . .
O53 K7 O92 143.7(7) . .
O40 K7 O92 130.5(6) . .
O86 K7 O84 50.2(6) 2_775 2_775
O89 K7 O84 108.4(6) . 2_775
O53 K7 O84 100.1(6) . 2_775
O40 K7 O84 156.2(7) . 2_775
O92 K7 O84 59.9(6) . 2_775
O86 K7 O49 97.2(6) 2_775 .
O89 K7 O49 106.7(6) . .
O53 K7 O49 49.8(6) . .
O40 K7 O49 58.4(6) . .
O92 K7 O49 156.4(6) . .
O84 K7 O49 103.8(6) 2_775 .
O86 K7 O95 135.2(6) 2_775 .
O89 K7 O95 57.1(6) . .
O53 K7 O95 103.6(6) . .
O40 K7 O95 57.8(5) . .
O92 K7 O95 109.1(6) . .
O84 K7 O95 99.5(6) 2_775 .
O49 K7 O95 53.8(5) . .
O86 K7 O78 58.9(6) 2_775 .
O89 K7 O78 125.8(6) . .
O53 K7 O78 57.5(6) . .
O40 K7 O78 95.0(6) . .
O92 K7 O78 96.6(6) . .
O84 K7 O78 105.4(6) 2_775 .
O49 K7 O78 104.6(5) . .
O95 K7 O78 150.8(5) . .
O86 K7 O104 105.5(6) 2_775 .
O89 K7 O104 56.6(6) . .
O53 K7 O104 138.6(6) . .
O40 K7 O104 109.1(6) . .
O92 K7 O104 57.3(6) . .
O84 K7 O104 55.3(6) 2_775 .
O49 K7 O104 99.9(6) . .
O95 K7 O104 56.8(5) . .
O78 K7 O104 152.2(6) . .
O86 K7 P1 25.2(5) 2_775 2_775
O89 K7 P1 133.3(5) . 2_775
O53 K7 P1 77.4(5) . 2_775
O40 K7 P1 154.9(5) . 2_775
O92 K7 P1 74.4(5) . 2_775
O84 K7 P1 25.6(4) 2_775 2_775
O49 K7 P1 97.7(4) . 2_775
O95 K7 P1 116.3(4) . 2_775
O78 K7 P1 83.3(4) . 2_775
O104 K7 P1 80.7(4) . 2_775
O86 K7 P3 73.8(5) 2_775 .
O89 K7 P3 132.3(5) . .
O53 K7 P3 24.8(5) . .
O40 K7 P3 73.3(4) . .
O92 K7 P3 156.0(5) . .
O84 K7 P3 97.2(5) 2_775 .
O49 K7 P3 26.3(4) . .
O95 K7 P3 79.9(4) . .
O78 K7 P3 82.1(4) . .
O104 K7 P3 117.4(5) . .
P1 K7 P3 81.6(2) 2_775 .
O6 K8 O40 131.7(6) . .
O6 K8 O7 63.3(6) . .
O40 K8 O7 145.3(7) . .
O6 K8 O57 97.0(6) . .
O40 K8 O57 122.8(6) . .
O7 K8 O57 76.5(6) . .
O6 K8 O41 140.7(6) . .
O40 K8 O41 62.4(5) . .
O7 K8 O41 130.4(6) . .
O57 K8 O41 60.7(5) . .
O6 K8 O160 74.1(6) . .
O40 K8 O160 62.0(6) . .
O7 K8 O160 135.5(6) . .
O57 K8 O160 123.0(6) . .
O41 K8 O160 90.9(6) . .
O6 K8 O100 49.6(5) . .
O40 K8 O100 133.4(6) . .
O7 K8 O100 81.1(6) . .
O57 K8 O100 55.2(5) . .
O41 K8 O100 92.8(6) . .
O160 K8 O100 81.2(6) . .
O6 K8 P6 24.2(4) . .
O40 K8 P6 142.0(5) . .
O7 K8 P6 66.6(5) . .
O57 K8 P6 74.4(4) . .
O41 K8 P6 118.8(5) . .
O160 K8 P6 80.2(4) . .
O100 K8 P6 26.0(4) . .
O6 K8 U3 38.2(4) . .
O40 K8 U3 145.4(5) . .
O7 K8 U3 26.5(4) . .
O57 K8 U3 90.8(4) . .
O41 K8 U3 151.3(4) . .
O160 K8 U3 109.0(4) . .
O100 K8 U3 70.9(4) . .
P6 K8 U3 48.76(15) . .
O6 K8 U9 112.1(4) . .
O40 K8 U9 23.4(4) . .
O7 K8 U9 158.4(5) . .
O57 K8 U9 124.8(4) . .
O41 K8 U9 67.5(4) . .
O160 K8 U9 39.1(4) . .
O100 K8 U9 112.6(4) . .
P6 K8 U9 118.7(2) . .
U3 K8 U9 140.2(2) . .
O6 K8 U24 81.9(4) . .
O40 K8 U24 124.9(5) . .
O7 K8 U24 84.6(5) . .
O57 K8 U24 22.7(4) . .
O41 K8 U24 65.8(4) . .
O160 K8 U24 102.4(5) . .
O100 K8 U24 34.5(4) . .
P6 K8 U24 57.78(17) . .
U3 K8 U24 89.27(15) . .
U9 K8 U24 116.3(2) . .
O6 K8 K15 138.3(5) . .
O40 K8 K15 88.8(5) . .
O7 K8 K15 89.5(5) . .
O57 K8 K15 43.6(4) . .
O41 K8 K15 42.3(4) . .
O160 K8 K15 133.3(5) . .
O100 K8 K15 98.0(5) . .
P6 K8 K15 117.7(3) . .
U3 K8 K15 114.8(3) . .
U9 K8 K15 104.2(2) . .
U24 K8 K15 63.6(3) . .
O15 K9 O92 130.2(6) . .
O15 K9 O27 100.7(5) . .
O92 K9 O27 122.5(6) . .
O15 K9 O124 72.6(6) . .
O92 K9 O124 62.9(6) . .
O27 K9 O124 125.6(6) . .
O15 K9 O96 62.0(5) . .
O92 K9 O96 144.1(7) . .
O27 K9 O96 77.9(6) . .
O124 K9 O96 132.6(6) . .
O15 K9 O132 50.5(5) . .
O92 K9 O132 135.5(7) . .
O27 K9 O132 57.6(5) . .
O124 K9 O132 81.9(6) . .
O96 K9 O132 79.9(6) . .
O15 K9 O83 143.0(6) . .
O92 K9 O83 62.5(6) . .
O27 K9 O83 60.5(5) . .
O124 K9 O83 92.3(6) . .
O96 K9 O83 132.5(6) . .
O132 K9 O83 94.8(6) . .
O15 K9 P2 25.1(4) . .
O92 K9 P2 142.9(5) . .
O27 K9 P2 77.1(4) . .
O124 K9 P2 80.0(5) . .
O96 K9 P2 65.0(4) . .
O132 K9 P2 26.1(4) . .
O83 K9 P2 120.8(5) . .
O15 K9 U1 38.0(4) . .
O92 K9 U1 142.8(5) . .
O27 K9 U1 93.0(4) . .
O124 K9 U1 107.2(5) . .
O96 K9 U1 25.4(4) . .
O132 K9 U1 70.9(4) . .
O83 K9 U1 153.3(4) . .
P2 K9 U1 48.54(15) . .
O15 K9 U12 110.8(4) . .
O92 K9 U12 23.7(4) . .
O27 K9 U12 126.0(4) . .
O124 K9 U12 39.8(4) . .
O96 K9 U12 155.9(5) . .
O132 K9 U12 114.4(4) . .
O83 K9 U12 68.1(4) . .
P2 K9 U12 119.4(2) . .
U1 K9 U12 138.0(2) . .
O15 K9 U20 84.3(4) . .
O92 K9 U20 126.0(5) . .
O27 K9 U20 24.1(4) . .
O124 K9 U20 103.8(5) . .
O96 K9 U20 85.4(4) . .
O132 K9 U20 35.6(4) . .
O83 K9 U20 66.4(4) . .
P2 K9 U20 59.20(18) . .
U1 K9 U20 90.91(15) . .
U12 K9 U20 117.8(2) . .
O15 K9 K14 172.9(5) . .
O92 K9 K14 43.3(5) . .
O27 K9 K14 86.3(4) . .
O124 K9 K14 102.7(5) . .
O96 K9 K14 121.0(5) . .
O132 K9 K14 135.0(5) . .
O83 K9 K14 40.8(4) . .
P2 K9 K14 160.9(3) . .
U1 K9 K14 143.4(3) . .
U12 K9 K14 63.6(2) . .
U20 K9 K14 102.1(3) . .
O173 K10 O123 74.6(6) . .
O173 K10 O57 148.6(7) . .
O123 K10 O57 133.4(6) . .
O173 K10 O82 118.7(7) . .
O123 K10 O82 129.4(6) . .
O57 K10 O82 59.1(6) . .
O173 K10 O42 141.4(7) . .
O123 K10 O42 68.7(6) . .
O57 K10 O42 64.9(5) . .
O82 K10 O42 94.3(6) . .
O173 K10 O7 71.9(7) . .
O123 K10 O7 142.6(6) . .
O57 K10 O7 76.8(6) . .
O82 K10 O7 82.3(6) . .
O42 K10 O7 136.6(6) . .
O173 K10 P8 73.7(5) . .
O123 K10 P8 76.3(5) . .
O57 K10 P8 121.2(5) . .
O82 K10 P8 63.9(4) . .
O42 K10 P8 107.8(5) . .
O7 K10 P8 109.2(5) . .
O173 K10 K15 130.5(6) . .
O123 K10 K15 96.7(5) . .
O57 K10 K15 46.8(5) . .
O82 K10 K15 104.6(5) . .
O42 K10 K15 46.3(4) . .
O7 K10 K15 92.5(5) . .
P8 K10 K15 152.8(4) . .
O173 K10 U24 151.1(5) . .
O123 K10 U24 131.0(5) . .
O57 K10 U24 23.8(4) . .
O82 K10 U24 37.6(4) . .
O42 K10 U24 67.5(4) . .
O7 K10 U24 85.8(4) . .
P8 K10 U24 97.5(2) . .
K15 K10 U24 67.1(3) . .
O173 K10 U19 21.3(5) . .
O123 K10 U19 84.0(4) . .
O57 K10 U19 142.5(4) . .
O82 K10 U19 97.8(4) . .
O42 K10 U19 151.8(4) . .
O7 K10 U19 70.7(4) . .
P8 K10 U19 56.61(17) . .
K15 K10 U19 149.9(3) . .
U24 K10 U19 133.1(2) . .
O173 K10 U23 81.3(5) . .
O123 K10 U23 22.8(4) . .
O57 K10 U23 130.1(4) . .
O82 K10 U23 106.8(4) . .
O42 K10 U23 69.6(4) . .
O7 K10 U23 152.7(5) . .
P8 K10 U23 56.50(17) . .
K15 K10 U23 109.3(2) . .
U24 K10 U23 117.30(18) . .
U19 K10 U23 82.51(13) . .
O173 K10 K12 46.6(5) . .
O123 K10 K12 99.9(5) . .
O57 K10 K12 106.3(4) . .
O82 K10 K12 125.3(5) . .
O42 K10 K12 129.0(5) . .
O7 K10 K12 43.9(4) . .
P8 K10 K12 117.5(3) . .
K15 K10 K12 89.5(4) . .
U24 K10 K12 124.5(2) . .
U19 K10 K12 60.9(2) . .
U23 K10 K12 117.9(2) . .
O48 K11 O64 74.8(6) 2_775 .
O48 K11 O88 96.9(6) 2_775 2_775
O64 K11 O88 95.8(6) . 2_775
O48 K11 O44 84.6(6) 2_775 .
O64 K11 O44 84.6(5) . .
O88 K11 O44 178.6(7) 2_775 .
O48 K11 O102 104.4(6) 2_775 2_775
O64 K11 O102 152.3(6) . 2_775
O88 K11 O102 56.5(6) 2_775 2_775
O44 K11 O102 123.1(6) . 2_775
O48 K11 O102 154.0(6) 2_775 .
O64 K11 O102 103.2(5) . .
O88 K11 O102 57.3(6) 2_775 .
O44 K11 O102 121.3(6) . .
O102 K11 O102 65.1(6) 2_775 .
O48 K11 O185 136.2(6) 2_775 .
O64 K11 O185 136.3(6) . .
O88 K11 O185 106.5(9) 2_775 .
O44 K11 O185 72.3(9) . .
O102 K11 O185 62.8(7) 2_775 .
O102 K11 O185 62.4(7) . .
O48 K11 O16 57.2(5) 2_775 2_775
O64 K11 O16 131.6(5) . 2_775
O88 K11 O16 96.0(6) 2_775 2_775
O44 K11 O16 84.6(5) . 2_775
O102 K11 O16 58.2(5) 2_775 2_775
O102 K11 O16 122.5(5) . 2_775
O185 K11 O16 83.5(4) . 2_775
O48 K11 U11 92.7(5) 2_775 2_775
O64 K11 U11 127.9(4) . 2_775
O88 K11 U11 34.5(5) 2_775 2_775
O44 K11 U11 145.5(5) . 2_775
O102 K11 U11 25.3(3) 2_775 2_775
O102 K11 U11 67.7(4) . 2_775
O185 K11 U11 86.8(7) . 2_775
O16 K11 U11 65.5(3) 2_775 2_775
O48 K11 U11 129.6(5) 2_775 .
O64 K11 U11 91.1(4) . .
O88 K11 U11 35.6(5) 2_775 .
O44 K11 U11 143.1(5) . .
O102 K11 U11 67.7(4) 2_775 .
O102 K11 U11 25.2(3) . .
O185 K11 U11 86.4(7) . .
O16 K11 U11 123.3(4) 2_775 .
U11 K11 U11 58.40(11) 2_775 .
O48 K11 U6 36.8(4) 2_775 2_775
O64 K11 U6 110.2(4) . 2_775
O88 K11 U6 83.6(5) 2_775 2_775
O44 K11 U6 97.6(4) . 2_775
O102 K11 U6 68.5(4) 2_775 2_775
O102 K11 U6 130.6(4) . 2_775
O185 K11 U6 109.3(2) . 2_775
O16 K11 U6 26.3(3) 2_775 2_775
U11 K11 U6 63.13(13) 2_775 2_775
U11 K11 U6 118.14(19) . 2_775
O48 K11 U7 110.7(5) 2_775 .
O64 K11 U7 36.7(4) . .
O88 K11 U7 84.4(5) 2_775 .
O44 K11 U7 95.2(4) . .
O102 K11 U7 130.0(4) 2_775 .
O102 K11 U7 67.7(4) . .
O185 K11 U7 108.0(2) . .
O16 K11 U7 167.9(4) 2_775 .
U11 K11 U7 117.68(18) 2_775 .
U11 K11 U7 62.56(12) . .
U6 K11 U7 142.7(2) 2_775 .
O7 K12 O78 74.9(6) . .
O7 K12 O96 151.5(6) . .
O78 K12 O96 77.9(6) . .
O7 K12 O147 138.6(7) . .
O78 K12 O147 145.6(7) . .
O96 K12 O147 67.7(6) . .
O7 K12 O173 70.2(6) . .
O78 K12 O173 145.1(6) . .
O96 K12 O173 136.2(7) . .
O147 K12 O173 68.8(7) . .
O7 K12 O200 106.3(9) . 3_575
O78 K12 O200 114.7(9) . 3_575
O96 K12 O200 92.7(9) . 3_575
O147 K12 O200 69.8(9) . 3_575
O173 K12 O200 77.1(9) . 3_575
O7 K12 U1 135.9(5) . .
O78 K12 U1 76.1(4) . .
O96 K12 U1 24.2(4) . .
O147 K12 U1 72.0(5) . .
O173 K12 U1 130.4(6) . .
O200 K12 U1 115.7(8) 3_575 .
O7 K12 U3 24.3(4) . .
O78 K12 U3 74.6(4) . .
O96 K12 U3 136.6(5) . .
O147 K12 U3 131.0(6) . .
O173 K12 U3 73.2(5) . .
O200 K12 U3 129.3(8) 3_575 .
U1 K12 U3 114.9(2) . .
O7 K12 U10 75.2(5) . .
O78 K12 U10 23.3(4) . .
O96 K12 U10 76.4(4) . .
O147 K12 U10 136.3(6) . .
O173 K12 U10 137.3(5) . .
O200 K12 U10 137.7(8) 3_575 .
U1 K12 U10 65.25(13) . .
U3 K12 U10 65.07(13) . .
O7 K12 U19 69.6(5) . .
O78 K12 U19 137.1(5) . .
O96 K12 U19 129.4(5) . .
O147 K12 U19 70.2(5) . .
O173 K12 U19 21.9(5) . .
O200 K12 U19 98.1(8) 3_575 .
U1 K12 U19 114.7(3) . .
U3 K12 U19 63.09(15) . .
U10 K12 U19 120.6(3) . .
O7 K12 K10 46.1(5) . .
O78 K12 K10 110.6(5) . .
O96 K12 K10 158.1(5) . .
O147 K12 K10 102.2(5) . .
O173 K12 K10 42.0(5) . .
O200 K12 K10 65.4(8) 3_575 .
U1 K12 K10 172.4(3) . .
U3 K12 K10 64.88(16) . .
U10 K12 K10 119.5(2) . .
U19 K12 K10 58.03(15) . .
O7 K12 U21 130.9(6) . .
O78 K12 U21 138.3(5) . .
O96 K12 U21 68.1(4) . .
O147 K12 U21 21.3(5) . .
O173 K12 U21 69.5(5) . .
O200 K12 U21 90.9(8) 3_575 .
U1 K12 U21 62.97(15) . .
U3 K12 U21 115.1(3) . .
U10 K12 U21 120.7(3) . .
U19 K12 U21 62.46(16) . .
K10 K12 U21 109.9(2) . .
O108 K13 O26 91.8(7) . .
O108 K13 O60 91.1(7) . 3_575
O26 K13 O60 55.1(6) . 3_575
O108 K13 O182 125.9(7) . .
O26 K13 O182 105.6(7) . .
O60 K13 O182 62.0(6) 3_575 .
O108 K13 O179 127.3(7) . 4_755
O26 K13 O179 61.4(6) . 4_755
O60 K13 O179 105.0(7) 3_575 4_755
O182 K13 O179 105.5(6) . 4_755
O108 K13 O11 141.9(7) . 3_575
O26 K13 O11 55.2(6) . 3_575
O60 K13 O11 55.8(6) 3_575 3_575
O182 K13 O11 58.6(6) . 3_575
O179 K13 O11 57.1(5) 4_755 3_575
O108 K13 O146 55.0(8) . .
O26 K13 O146 47.2(8) . .
O60 K13 O146 88.0(9) 3_575 .
O182 K13 O146 149.5(9) . .
O179 K13 O146 75.4(8) 4_755 .
O11 K13 O146 101.1(8) 3_575 .
O108 K13 P4 72.6(5) . .
O26 K13 P4 23.8(4) . .
O60 K13 P4 70.8(5) 3_575 .
O182 K13 P4 128.3(6) . .
O179 K13 P4 66.6(4) 4_755 .
O11 K13 P4 78.3(5) 3_575 .
O146 K13 P4 23.4(7) . .
O108 K13 P5 72.6(5) . 3_575
O26 K13 P5 72.0(5) . 3_575
O60 K13 P5 23.9(4) 3_575 3_575
O182 K13 P5 65.6(5) . 3_575
O179 K13 P5 128.2(5) 4_755 3_575
O11 K13 P5 78.7(5) 3_575 3_575
O146 K13 P5 89.5(8) . 3_575
P4 K13 P5 80.0(3) . 3_575
O108 K13 U8 114.4(6) . 3_575
O26 K13 U8 35.2(4) . 3_575
O60 K13 U8 35.1(4) 3_575 3_575
O182 K13 U8 70.5(4) . 3_575
O179 K13 U8 69.9(4) 4_755 3_575
O11 K13 U8 27.6(4) 3_575 3_575
O146 K13 U8 81.8(7) . 3_575
P4 K13 U8 58.6(2) . 3_575
P5 K13 U8 58.9(2) 3_575 3_575
O108 K13 K17 86.0(6) . .
O26 K13 K17 123.8(6) . .
O60 K13 K17 68.8(6) 3_575 .
O182 K13 K17 41.7(4) . .
O179 K13 K17 146.6(5) 4_755 .
O11 K13 K17 96.9(5) 3_575 .
O146 K13 K17 134.7(8) . .
P4 K13 K17 133.5(5) . .
P5 K13 K17 53.9(4) 3_575 .
U8 K13 K17 97.0(4) 3_575 .
O108 K13 K16 85.6(6) . .
O26 K13 K16 68.1(5) . .
O60 K13 K16 123.0(6) 3_575 .
O182 K13 K16 148.5(6) . .
O179 K13 K16 43.5(4) 4_755 .
O11 K13 K16 96.8(5) 3_575 .
O146 K13 K16 45.4(7) . .
P4 K13 K16 54.0(3) . .
P5 K13 K16 133.4(4) 3_575 .
U8 K13 K16 97.1(3) 3_575 .
K17 K13 K16 165.6(5) . .
O83 K14 O51 74.7(7) . .
O83 K14 O92 68.8(7) . .
O51 K14 O92 141.3(8) . .
O83 K14 O55 140.1(8) . .
O51 K14 O55 69.4(7) . .
O92 K14 O55 137.4(8) . .
O83 K14 O89 134.5(8) . .
O51 K14 O89 138.0(8) . .
O92 K14 O89 68.8(7) . .
O55 K14 O89 71.0(7) . .
O83 K14 O178 57.6(6) . .
O51 K14 O178 56.0(6) . .
O92 K14 O178 110.7(7) . .
O55 K14 O178 111.8(7) . .
O89 K14 O178 158.2(7) . .
O83 K14 O180 165.6(8) . .
O51 K14 O180 110.6(6) . .
O92 K14 O180 108.0(7) . .
O55 K14 O180 51.6(6) . .
O89 K14 O180 50.2(6) . .
O178 K14 O180 113.4(6) . .
O83 K14 K9 49.5(5) . .
O51 K14 K9 116.1(6) . .
O92 K14 K9 43.9(5) . .
O55 K14 K9 169.2(7) . .
O89 K14 K9 105.3(6) . .
O178 K14 K9 67.8(4) . .
O180 K14 K9 118.1(5) . .
O83 K14 U15 19.3(5) . .
O51 K14 U15 72.2(5) . .
O92 K14 U15 69.1(5) . .
O55 K14 U15 126.7(6) . .
O89 K14 U15 124.0(6) . .
O178 K14 U15 72.8(4) . .
O180 K14 U15 173.8(5) . .
K9 K14 U15 63.9(2) . .
O83 K14 U22 71.5(5) . .
O51 K14 U22 19.6(5) . .
O92 K14 U22 128.5(6) . .
O55 K14 U22 68.8(5) . .
O89 K14 U22 126.8(6) . .
O178 K14 U22 71.5(4) . .
O180 K14 U22 118.0(4) . .
K9 K14 U22 119.7(3) . .
U15 K14 U22 62.8(2) . .
O83 K14 U27 123.8(6) . .
O51 K14 U27 126.3(6) . .
O92 K14 U27 68.6(5) . .
O55 K14 U27 68.8(5) . .
O89 K14 U27 19.0(5) . .
O178 K14 U27 177.2(5) . .
O180 K14 U27 64.7(4) . .
K9 K14 U27 111.1(3) . .
U15 K14 U27 109.2(3) . .
U22 K14 U27 111.1(3) . .
O83 K14 U29 127.7(6) . .
O51 K14 U29 68.4(5) . .
O92 K14 U29 126.7(6) . .
O55 K14 U29 18.5(5) . .
O89 K14 U29 69.6(5) . .
O178 K14 U29 120.2(4) . .
O180 K14 U29 65.8(4) . .
K9 K14 U29 170.0(4) . .
U15 K14 U29 111.2(3) . .
U22 K14 U29 61.23(17) . .
U27 K14 U29 61.28(19) . .
O41 K15 O158 73.6(7) . .
O41 K15 O42 124.0(8) . .
O158 K15 O42 127.4(8) . .
O41 K15 O80 131.1(8) . .
O158 K15 O80 65.4(6) . .
O42 K15 O80 69.0(6) . .
O41 K15 O57 65.4(6) . .
O158 K15 O57 133.9(9) . .
O42 K15 O57 66.9(6) . .
O80 K15 O57 131.7(8) . .
O41 K15 O180 51.3(5) . .
O158 K15 O180 54.8(5) . .
O42 K15 O180 175.0(7) . .
O80 K15 O180 115.1(6) . .
O57 K15 O180 108.3(6) . .
O41 K15 K18 168.9(7) . .
O158 K15 K18 111.4(6) . .
O42 K15 K18 45.0(5) . .
O80 K15 K18 48.9(5) . .
O57 K15 K18 105.9(5) . .
O180 K15 K18 139.7(6) . .
O41 K15 K10 108.5(5) . .
O158 K15 K10 176.9(6) . .
O42 K15 K10 49.5(5) . .
O80 K15 K10 111.7(5) . .
O57 K15 K10 46.9(4) . .
O180 K15 K10 128.4(5) . .
K18 K15 K10 66.1(3) . .
O41 K15 K8 47.4(4) . .
O158 K15 K8 114.6(6) . .
O42 K15 K8 109.8(5) . .
O80 K15 K8 177.4(8) . .
O57 K15 K8 46.3(4) . .
O180 K15 K8 66.0(4) . .
K18 K15 K8 132.0(4) . .
K10 K15 K8 68.3(2) . .
O41 K15 U17 17.4(4) . .
O158 K15 U17 69.0(5) . .
O42 K15 U17 112.5(6) . .
O80 K15 U17 116.8(6) . .
O57 K15 U17 65.6(5) . .
O180 K15 U17 63.4(4) . .
K18 K15 U17 153.8(6) . .
K10 K15 U17 112.3(3) . .
K8 K15 U17 61.3(2) . .
O41 K15 U18 68.8(5) . .
O158 K15 U18 15.8(4) . .
O42 K15 U18 116.6(6) . .
O80 K15 U18 64.4(4) . .
O57 K15 U18 121.5(7) . .
O180 K15 U18 64.4(4) . .
K18 K15 U18 113.2(3) . .
K10 K15 U18 162.5(5) . .
K8 K15 U18 114.8(3) . .
U17 K15 U18 59.9(2) . .
O41 K15 U16 113.8(6) . .
O158 K15 U16 116.1(6) . .
O42 K15 U16 15.1(4) . .
O80 K15 U16 66.0(5) . .
O57 K15 U16 66.2(5) . .
O180 K15 U16 162.6(6) . .
K18 K15 U16 55.2(3) . .
K10 K15 U16 61.1(2) . .
K8 K15 U16 112.2(3) . .
U17 K15 U16 100.0(4) . .
U18 K15 U16 103.5(4) . .
O177 K16 O154 54.7(12) 4_755 4_755
O177 K16 O29 54.3(11) 4_755 4_755
O154 K16 O29 61.5(7) 4_755 4_755
O177 K16 O126 111.4(12) 4_755 .
O154 K16 O126 77.8(8) 4_755 .
O29 K16 O126 137.6(8) 4_755 .
O177 K16 O141 115.7(14) 4_755 .
O154 K16 O141 166.0(12) 4_755 .
O29 K16 O141 123.4(9) 4_755 .
O126 K16 O141 99.0(8) . .
O177 K16 O179 136.1(12) 4_755 4_755
O154 K16 O179 121.3(9) 4_755 4_755
O29 K16 O179 84.3(7) 4_755 4_755
O126 K16 O179 109.2(9) . 4_755
O141 K16 O179 72.7(8) . 4_755
O177 K16 O146 139.3(15) 4_755 .
O154 K16 O146 132.5(10) 4_755 .
O29 K16 O146 162.8(10) 4_755 .
O126 K16 O146 54.7(9) . .
O141 K16 O146 46.1(9) . .
O179 K16 O146 79.3(9) 4_755 .
O177 K16 O161 77.5(14) 4_755 .
O154 K16 O161 122.4(11) 4_755 .
O29 K16 O161 116.5(11) 4_755 .
O126 K16 O161 94.3(10) . .
O141 K16 O161 43.9(10) . .
O179 K16 O161 115.2(9) 4_755 .
O146 K16 O161 67.1(11) . .
O177 K16 P4 136.3(13) 4_755 .
O154 K16 P4 155.9(7) 4_755 .
O29 K16 P4 142.1(6) 4_755 .
O126 K16 P4 78.1(6) . .
O141 K16 P4 24.5(6) . .
O179 K16 P4 68.2(4) 4_755 .
O146 K16 P4 23.4(7) . .
O161 K16 P4 59.0(8) . .
O177 K16 K17 61.2(11) 4_755 4_755
O154 K16 K17 48.7(6) 4_755 4_755
O29 K16 K17 103.1(6) 4_755 4_755
O126 K16 K17 50.2(6) . 4_755
O141 K16 K17 119.0(9) . 4_755
O179 K16 K17 155.6(9) 4_755 4_755
O146 K16 K17 94.0(8) . 4_755
O161 K16 K17 82.5(9) . 4_755
P4 K16 K17 112.7(4) . 4_755
O177 K16 U21 37.8(11) 4_755 4_755
O154 K16 U21 25.7(5) 4_755 4_755
O29 K16 U21 39.0(4) 4_755 4_755
O126 K16 U21 102.9(6) . 4_755
O141 K16 U21 151.0(9) . 4_755
O179 K16 U21 116.5(6) 4_755 4_755
O146 K16 U21 157.1(8) . 4_755
O161 K16 U21 115.0(9) . 4_755
P4 K16 U21 174.0(7) . 4_755
K17 K16 U21 64.7(3) 4_755 4_755
O177 K16 U19 116.8(11) 4_755 .
O154 K16 U19 98.1(6) 4_755 .
O29 K16 U19 159.5(6) 4_755 .
O126 K16 U19 22.8(5) . .
O141 K16 U19 76.8(7) . .
O179 K16 U19 107.1(6) 4_755 .
O146 K16 U19 35.6(7) . .
O161 K16 U19 74.6(8) . .
P4 K16 U19 58.1(2) . .
K17 K16 U19 59.7(3) 4_755 .
U21 K16 U19 121.6(3) 4_755 .
O182 K17 O154 113.1(9) . .
O182 K17 O1 86.5(7) . 3_575
O154 K17 O1 135.8(9) . 3_575
O182 K17 O156 73.0(7) . 3_575
O154 K17 O156 98.5(9) . 3_575
O1 K17 O156 125.6(8) 3_575 3_575
O182 K17 O126 121.8(10) . 3_575
O154 K17 O126 77.3(8) . 3_575
O1 K17 O126 59.1(6) 3_575 3_575
O156 K17 O126 165.1(11) 3_575 3_575
O182 K17 O176 119.2(10) . .
O154 K17 O176 88.8(11) . .
O1 K17 O176 116.7(11) 3_575 .
O156 K17 O176 47.3(10) 3_575 .
O126 K17 O176 118.0(11) 3_575 .
O182 K17 O168 134.6(10) . 3_575
O154 K17 O168 109.9(10) . 3_575
O1 K17 O168 51.7(9) 3_575 3_575
O156 K17 O168 114.4(12) 3_575 3_575
O126 K17 O168 55.6(9) 3_575 3_575
O176 K17 O168 74.9(12) . 3_575
O182 K17 O177 136.8(10) . .
O154 K17 O177 47.1(10) . .
O1 K17 O177 135.8(11) 3_575 .
O156 K17 O177 73.7(11) 3_575 .
O126 K17 O177 93.5(10) 3_575 .
O176 K17 O177 43.1(12) . .
O168 K17 O177 84.5(13) 3_575 .
O182 K17 P5 69.7(5) . 3_575
O154 K17 P5 78.8(6) . 3_575
O1 K17 P5 144.8(6) 3_575 3_575
O156 K17 P5 23.6(6) 3_575 3_575
O126 K17 P5 156.0(6) 3_575 3_575
O176 K17 P5 59.8(9) . 3_575
O168 K17 P5 133.9(11) 3_575 3_575
O177 K17 P5 68.7(9) . 3_575
O182 K17 K16 158.3(9) . 3_575
O154 K17 K16 48.6(6) . 3_575
O1 K17 K16 100.4(5) 3_575 3_575
O156 K17 K16 117.2(9) 3_575 3_575
O126 K17 K16 49.5(5) 3_575 3_575
O176 K17 K16 76.2(9) . 3_575
O168 K17 K16 61.3(9) 3_575 3_575
O177 K17 K16 44.0(9) . 3_575
P5 K17 K16 111.3(5) 3_575 3_575
O182 K17 U19 117.2(7) . 3_575
O154 K17 U19 102.2(7) . 3_575
O1 K17 U19 36.5(4) 3_575 3_575
O156 K17 U19 150.0(9) 3_575 3_575
O126 K17 U19 26.0(5) 3_575 3_575
O176 K17 U19 111.4(10) . 3_575
O168 K17 U19 37.4(8) 3_575 3_575
O177 K17 U19 105.4(9) . 3_575
P5 K17 U19 171.2(8) 3_575 3_575
K16 K17 U19 64.6(3) 3_575 3_575
O182 K17 U21 108.9(6) . .
O154 K17 U21 22.1(5) . .
O1 K17 U21 156.8(6) 3_575 .
O156 K17 U21 76.6(6) 3_575 .
O126 K17 U21 97.7(6) 3_575 .
O176 K17 U21 71.6(9) . .
O168 K17 U21 116.5(9) 3_575 .
O177 K17 U21 36.0(9) . .
P5 K17 U21 58.3(2) 3_575 .
K16 K17 U21 59.1(3) 3_575 .
U19 K17 U21 120.9(3) 3_575 .
O42 K18 O59 139.3(8) . .
O42 K18 O63 142.6(7) . 3_575
O59 K18 O63 75.8(7) . 3_575
O42 K18 O123 74.0(6) . .
O59 K18 O123 143.8(7) . .
O63 K18 O123 69.0(6) 3_575 .
O42 K18 O80 70.6(6) . .
O59 K18 O80 69.1(6) . .
O63 K18 O80 144.2(7) 3_575 .
O123 K18 O80 143.6(7) . .
O42 K18 O87 57.5(6) . .
O59 K18 O87 142.5(10) . .
O63 K18 O87 105.1(7) 3_575 .
O123 K18 O87 58.8(6) . .
O80 K18 O87 106.8(6) . .
O42 K18 O134 105.3(7) . 3_575
O59 K18 O134 109.6(8) . 3_575
O63 K18 O134 58.3(6) 3_575 3_575
O123 K18 O134 57.8(6) . 3_575
O80 K18 O134 141.4(9) . 3_575
O87 K18 O134 49.6(6) . 3_575
O42 K18 O139 141.0(9) . 3_575
O59 K18 O139 58.1(6) . 3_575
O63 K18 O139 59.7(6) 3_575 3_575
O123 K18 O139 108.0(7) . 3_575
O80 K18 O139 104.9(7) . 3_575
O87 K18 O139 89.4(7) . 3_575
O134 K18 O139 53.3(6) 3_575 3_575
O42 K18 O157 56.0(6) . .
O59 K18 O157 103.3(7) . .
O63 K18 O157 144.1(10) 3_575 .
O123 K18 O157 110.0(7) . .
O80 K18 O157 55.0(6) . .
O87 K18 O157 54.0(6) . .
O134 K18 O157 90.0(8) 3_575 .
O139 K18 O157 88.8(7) 3_575 .
O42 K18 K15 48.4(6) . .
O59 K18 K15 98.1(7) . .
O63 K18 K15 134.5(9) 3_575 .
O123 K18 K15 100.5(6) . .
O80 K18 K15 48.1(5) . .
O87 K18 K15 105.8(5) . .
O134 K18 K15 152.2(5) 3_575 .
O139 K18 K15 151.5(5) 3_575 .
O157 K18 K15 81.4(5) . .
O42 K18 U28 141.7(6) . 3_575
O59 K18 U28 77.9(5) . 3_575
O63 K18 U28 26.0(4) 3_575 3_575
O123 K18 U28 74.2(5) . 3_575
O80 K18 U28 141.8(6) . 3_575
O87 K18 U28 87.7(5) . 3_575
O134 K18 U28 38.1(4) 3_575 3_575
O139 K18 U28 38.7(4) 3_575 3_575
O157 K18 U28 118.1(7) . 3_575
K15 K18 U28 160.5(6) . 3_575
O42 K18 U16 24.7(5) . .
O59 K18 U16 139.0(6) . .
O63 K18 U16 140.6(6) 3_575 .
O123 K18 U16 77.0(5) . .
O80 K18 U16 74.6(4) . .
O87 K18 U16 37.7(4) . .
O134 K18 U16 87.2(5) 3_575 .
O139 K18 U16 116.3(7) 3_575 .
O157 K18 U16 37.6(4) . .
K15 K18 U16 69.9(3) . .
U28 K18 U16 125.3(5) 3_575 .
O63 K19 O59 77.3(7) . 4_755
O63 K19 O62 139.8(7) . 4_755
O59 K19 O62 142.8(7) 4_755 4_755
O63 K19 O121 145.6(7) . 4_755
O59 K19 O121 68.3(7) 4_755 4_755
O62 K19 O121 74.6(7) 4_755 4_755
O63 K19 O129 67.5(7) . .
O59 K19 O129 144.7(8) 4_755 .
O62 K19 O129 72.3(7) 4_755 .
O121 K19 O129 146.8(7) 4_755 .
O63 K19 O200 73.8(10) . .
O59 K19 O200 98.4(11) 4_755 .
O62 K19 O200 93.7(10) 4_755 .
O121 K19 O200 110.3(11) 4_755 .
O129 K19 O200 69.5(10) . .
O63 K19 K18 44.2(5) . 4_755
O59 K19 K18 44.2(5) 4_755 4_755
O62 K19 K18 155.9(10) 4_755 4_755
O121 K19 K18 105.4(6) 4_755 4_755
O129 K19 K18 103.6(6) . 4_755
O200 K19 K18 63.3(9) . 4_755
O63 K19 U14 135.6(7) . 4_755
O59 K19 U14 136.8(7) 4_755 4_755
O62 K19 U14 23.1(5) 4_755 4_755
O121 K19 U14 75.2(5) 4_755 4_755
O129 K19 U14 75.6(5) . 4_755
O200 K19 U14 115.5(9) . 4_755
K18 K19 U14 178.8(7) 4_755 4_755
O63 K19 U28 23.7(5) . .
O59 K19 U28 76.6(5) 4_755 .
O62 K19 U28 136.5(7) 4_755 .
O121 K19 U28 137.7(7) 4_755 .
O129 K19 U28 72.5(5) . .
O200 K19 U28 97.2(8) . .
K18 K19 U28 58.9(3) 4_755 .
U14 K19 U28 121.3(5) 4_755 .
O63 K19 U26 77.5(5) . 4_755
O59 K19 U26 23.7(5) 4_755 4_755
O62 K19 U26 138.2(7) 4_755 4_755
O121 K19 U26 71.2(5) 4_755 4_755
O129 K19 U26 139.4(7) . 4_755
O200 K19 U26 120.3(9) . 4_755
K18 K19 U26 59.5(3) 4_755 4_755
U14 K19 U26 121.6(5) 4_755 4_755
U28 K19 U26 67.2(2) . 4_755
O63 K19 U30 141.2(7) . 4_755
O59 K19 U30 71.6(5) 4_755 4_755
O62 K19 U30 74.4(5) 4_755 4_755
O121 K19 U30 22.6(5) 4_755 4_755
O129 K19 U30 141.0(7) . 4_755
O200 K19 U30 132.8(9) . 4_755
K18 K19 U30 115.0(3) 4_755 4_755
U14 K19 U30 65.9(2) 4_755 4_755
U28 K19 U30 123.1(5) . 4_755
U26 K19 U30 64.7(2) 4_755 4_755
O63 K19 U31 70.7(5) . .
O59 K19 U31 141.5(7) 4_755 .
O62 K19 U31 72.0(5) 4_755 .
O121 K19 U31 140.3(6) 4_755 .
O129 K19 U31 23.6(5) . .
O200 K19 U31 92.9(8) . .
K18 K19 U31 113.9(3) 4_755 .
U14 K19 U31 65.7(2) 4_755 .
U28 K19 U31 65.4(2) . .
U26 K19 U31 124.6(6) 4_755 .
U30 K19 U31 124.1(5) 4_755 .
O25 O1 U19 74.3(10) . .
O25 O1 U3 73.4(10) . .
U19 O1 U3 132.4(8) . .
O25 O1 K17 119.2(12) . 4_755
U19 O1 K17 97.5(7) . 4_755
U3 O1 K17 128.7(8) . 4_755
O72 O2 U6 71.3(12) . .
O72 O2 U11 69.7(12) . .
U6 O2 U11 127.8(10) . .
O23 O3 U13 70.3(10) . .
O23 O3 U4 71.8(10) . .
U13 O3 U4 130.3(9) . .
O108 O4 U21 71.7(11) . .
O108 O4 U19 70.1(11) . .
U21 O4 U19 130.8(7) . .
U4 O5 K3 114.7(9) . .
U4 O5 K5 115.1(8) . .
K3 O5 K5 98.9(6) . .
P6 O6 U3 100.4(9) . .
P6 O6 K5 119.9(10) . .
U3 O6 K5 95.5(6) . .
P6 O6 K8 108.1(9) . .
U3 O6 K8 96.3(6) . .
K5 O6 K8 127.3(7) . .
U3 O7 K12 114.6(10) . .
U3 O7 K8 108.1(9) . .
K12 O7 K8 113.1(8) . .
U3 O7 K10 129.4(10) . .
K12 O7 K10 90.0(6) . .
K8 O7 K10 100.3(7) . .
P2 O8 U2 139.9(10) . 2_775
P1 O9 U6 97.9(9) . .
P1 O9 K6 129.4(10) . 2_775
U6 O9 K6 93.8(6) . 2_775
U5 O10 K3 118.2(8) . .
U5 O10 K6 113.8(8) . 2_775
K3 O10 K6 103.8(6) . 2_775
U5 O10 K4 137.6(8) . .
K3 O10 K4 87.5(5) . .
K6 O10 K4 88.9(5) 2_775 .
U8 O11 K3 113.5(9) . .
U8 O11 K13 100.6(8) . 4_755
K3 O11 K13 146.0(8) . 4_755
U1 O12 K6 98.6(8) . .
U2 O13 K3 115.4(8) . .
U2 O13 K6 117.3(8) . 2_775
K3 O13 K6 101.6(6) . 2_775
O29 O14 U1 69.0(10) . .
O29 O14 U21 72.6(10) . .
U1 O14 U21 129.0(8) . .
P2 O15 U1 99.2(9) . .
P2 O15 K6 122.6(9) . .
U1 O15 K6 94.6(6) . .
P2 O15 K9 103.7(9) . .
U1 O15 K9 96.9(6) . .
K6 O15 K9 129.5(7) . .
U6 O16 K4 143.5(9) . .
U6 O16 K6 105.0(7) . 2_775
K4 O16 K6 94.8(6) . 2_775
U6 O16 K11 97.9(7) . 2_775
K4 O16 K11 99.7(6) . 2_775
K6 O16 K11 117.6(6) 2_775 2_775
P6 O17 U3 98.6(9) . .
O70 O18 U26 72.2(11) . .
O70 O18 U30 74.6(12) . .
U26 O18 U30 131.7(9) . .
U3 O19 K5 97.3(7) . .
O21 O20 U5 73.0(11) . .
O21 O20 U2 71.8(11) . .
U5 O20 U2 130.8(8) . .
O20 O21 U5 70.5(11) . .
O20 O21 U2 72.3(11) . .
U5 O21 U2 129.4(9) . .
O46 O22 U2 70.0(10) . .
O46 O22 U8 67.4(10) . .
U2 O22 U8 128.2(7) . .
O46 O22 K3 113.6(11) . .
U2 O22 K3 87.6(5) . .
U8 O22 K3 83.7(5) . .
O3 O23 U13 72.0(10) . .
O3 O23 U4 71.3(10) . .
U13 O23 U4 131.3(8) . .
O28 O24 U17 74.4(11) . .
O28 O24 U24 69.3(11) . .
U17 O24 U24 128.6(9) . .
O1 O25 U19 68.1(9) . .
O1 O25 U3 69.3(9) . .
U19 O25 U3 125.2(7) . .
P4 O26 U8 152.0(12) . 3_575
P4 O26 K13 107.4(10) . .
U8 O26 K13 98.0(7) 3_575 .
U20 O27 K2 113.2(8) . .
U20 O27 K9 114.7(8) . .
K2 O27 K9 101.9(6) . .
O24 O28 U24 75.6(11) . .
O24 O28 U17 69.9(11) . .
U24 O28 U17 129.8(8) . .
O14 O29 U1 73.7(11) . .
O14 O29 U21 71.5(10) . .
U1 O29 U21 131.6(9) . .
O14 O29 K16 118.1(13) . 3_575
U1 O29 K16 132.6(9) . 3_575
U21 O29 K16 93.7(7) . 3_575
U13 O30 K3 119.1(9) . .
U13 O30 K5 112.7(8) . .
K3 O30 K5 102.8(6) . .
U13 O30 K4 139.0(9) . .
K3 O30 K4 87.1(6) . .
K5 O30 K4 88.6(5) . .
O99 O31 U4 70.3(11) . .
O99 O31 U8 71.0(11) . .
U4 O31 U8 128.9(8) . .
O99 O31 K3 114.8(13) . .
U4 O31 K3 85.6(6) . .
U8 O31 K3 81.6(5) . .
O58 O33 U14 75.2(11) . .
O58 O33 U20 69.1(10) . .
U14 O33 U20 127.0(8) . .
P6 O34 U4 141.2(13) . .
O47 O35 U1 71.3(11) . .
O47 O35 U10 73.1(11) . .
U1 O35 U10 134.9(8) . .
O109 O37 U15 70.7(12) . .
O109 O37 U22 69.3(12) . .
U15 O37 U22 127.5(9) . .
O116 O38 U18 71.3(11) . .
O116 O38 U29 68.9(11) . .
U18 O38 U29 125.5(9) . .
O148 O39 U6 74.5(10) . .
O148 O39 U5 70.7(10) . .
U6 O39 U5 128.9(7) . .
U9 O40 K7 111.1(9) . .
U9 O40 K8 117.7(9) . .
K7 O40 K8 102.6(7) . .
U17 O41 K15 135.2(10) . .
U17 O41 K8 121.8(8) . .
K15 O41 K8 90.3(6) . .
U16 O42 K18 115.8(10) . .
U16 O42 K15 140.3(11) . .
K18 O42 K15 86.6(8) . .
U16 O42 K10 122.6(9) . .
K18 O42 K10 95.4(7) . .
K15 O42 K10 84.3(6) . .
O157 O43 U16 71.0(11) . .
O157 O43 U25 69.7(11) . .
U16 O43 U25 128.4(9) . .
U10 O44 K11 131.2(9) . .
O145 O45 U11 69.8(11) . .
O145 O45 U7 69.5(10) . .
U11 O45 U7 125.6(8) . .
O22 O46 U8 75.0(10) . .
O22 O46 U2 71.7(10) . .
U8 O46 U2 135.3(9) . .
O35 O47 U1 72.4(11) . .
O35 O47 U10 71.7(11) . .
U1 O47 U10 134.5(9) . .
O35 O47 K6 132.2(14) . .
U1 O47 K6 93.1(7) . .
U10 O47 K6 131.9(8) . .
P1 O48 U6 97.8(10) . .
P1 O48 K11 129.5(11) . 2_775
U6 O48 K11 99.3(7) . 2_775
P3 O49 U9 139.7(12) . .
P3 O49 K7 93.8(9) . .
U9 O49 K7 89.9(6) . .
O113 O50 U13 69.1(11) . .
O113 O50 U7 71.2(11) . .
U13 O50 U7 125.0(8) . .
O113 O50 K5 121.5(12) . .
U13 O50 K5 87.6(6) . .
U7 O50 K5 82.2(5) . .
U22 O51 K14 129.8(10) . .
P2 O52 U1 95.1(9) . .
P3 O53 U10 151.4(13) . .
P3 O53 K7 104.9(11) . .
U10 O53 K7 94.1(7) . .
O74 O54 U3 71.8(11) . .
O74 O54 U10 72.4(11) . .
U3 O54 U10 135.0(9) . .
U29 O55 K14 131.8(11) . .
U24 O57 K15 138.7(10) . .
U24 O57 K10 115.7(8) . .
K15 O57 K10 86.2(6) . .
U24 O57 K8 116.7(8) . .
K15 O57 K8 90.1(6) . .
K10 O57 K8 101.2(6) . .
O33 O58 U20 75.0(11) . .
O33 O58 U14 68.6(10) . .
U20 O58 U14 126.5(9) . .
U26 O59 K19 120.4(11) . 3_575
U26 O59 K18 116.3(11) . .
K19 O59 K18 91.9(8) 3_575 .
P5 O60 U8 157.3(13) . .
P5 O60 K13 105.3(10) . 4_755
U8 O60 K13 95.9(7) . 4_755
O104 O61 U12 74.6(14) . .
O104 O61 U27 71.2(13) . .
U12 O61 U27 131.1(11) . .
U14 O62 K19 119.5(11) . 3_575
U14 O62 K2 126.2(10) . .
K19 O62 K2 93.7(7) 3_575 .
U28 O63 K19 121.2(10) . .
U28 O63 K18 113.6(10) . 4_755
K19 O63 K18 93.2(7) . 4_755
U28 O63 K1 114.7(8) . .
K19 O63 K1 106.0(7) . .
K18 O63 K1 105.4(7) 4_755 .
P3 O64 U7 95.9(8) . .
P3 O64 K11 126.7(10) . .
U7 O64 K11 99.3(6) . .
O118 O65 U18 69.3(12) . .
O118 O65 U17 73.7(12) . .
U18 O65 U17 132.1(10) . .
O133 O66 U13 73.2(12) . .
O133 O66 U5 69.2(12) . .
U13 O66 U5 125.9(8) . .
O143 O67 U29 75.8(13) . .
O143 O67 U27 73.6(13) . .
U29 O67 U27 132.9(10) . .
O18 O70 U26 69.9(11) . .
O18 O70 U30 68.1(11) . .
U26 O70 U30 125.4(9) . .
P3 O71 U7 95.8(10) . .
P3 O71 K5 130.0(11) . .
U7 O71 K5 93.5(7) . .
O2 O72 U6 71.1(12) . .
O2 O72 U11 73.4(12) . .
U6 O72 U11 130.3(9) . .
U20 O73 K2 97.1(7) . .
O54 O74 U3 72.9(11) . .
O54 O74 U10 73.3(11) . .
U3 O74 U10 136.6(9) . .
O54 O74 K5 129.9(14) . .
U3 O74 K5 92.2(6) . .
U10 O74 K5 130.6(8) . .
O115 O75 U22 71.9(13) . .
O115 O75 U30 72.5(13) . .
U22 O75 U30 128.6(9) . .
O81 O77 U14 69.6(11) . .
O81 O77 U31 70.4(11) . 3_575
U14 O77 U31 127.6(9) . 3_575
U10 O78 K12 117.0(8) . .
U10 O78 K7 95.3(7) . .
K12 O78 K7 147.6(7) . .
U25 O80 K15 140.6(10) . .
U25 O80 K18 114.6(9) . .
K15 O80 K18 83.0(7) . .
O77 O81 U14 71.9(11) . .
O77 O81 U31 72.1(11) . 3_575
U14 O81 U31 130.4(9) . 3_575
U24 O82 K10 94.3(7) . .
U15 O83 K14 131.8(10) . .
U15 O83 K9 121.3(9) . .
K14 O83 K9 89.7(6) . .
P1 O84 U12 139.7(13) . 2_775
P1 O84 K7 95.6(10) . 2_775
U12 O84 K7 90.4(7) 2_775 2_775
O134 O85 U23 72.5(12) . 4_755
O134 O85 U28 70.4(12) . .
U23 O85 U28 127.6(9) 4_755 .
P1 O86 U10 155.7(13) . 2_775
P1 O86 K7 105.4(10) . 2_775
U10 O86 K7 96.9(7) 2_775 2_775
O149 O87 U16 70.7(11) . .
O149 O87 U23 70.2(11) . .
U16 O87 U23 129.1(9) . .
O149 O87 K18 116.6(13) . .
U16 O87 K18 83.5(6) . .
U23 O87 K18 86.1(6) . .
U11 O88 U11 113.7(9) . 2_775
U11 O88 K11 100.0(8) . 2_775
U11 O88 K11 99.2(8) 2_775 2_775
U27 O89 K7 112.1(10) . .
U27 O89 K14 130.4(11) . .
K7 O89 K14 97.7(7) . .
O117 O91 U25 70.0(11) . .
O117 O91 U26 69.9(12) . .
U25 O91 U26 126.9(10) . .
U12 O92 K14 134.2(11) . .
U12 O92 K9 117.3(10) . .
K14 O92 K9 92.8(7) . .
U12 O92 K7 108.5(9) . .
K14 O92 K7 95.3(7) . .
K9 O92 K7 103.8(7) . .
O135 O93 U30 72.6(12) . .
O135 O93 U14 68.8(12) . .
U30 O93 U14 128.8(10) . .
O119 O94 U16 72.7(11) . .
O119 O94 U24 69.2(11) . .
U16 O94 U24 126.0(8) . .
O152 O95 U27 68.9(11) . .
O152 O95 U9 70.5(11) . .
U27 O95 U9 128.6(8) . .
O152 O95 K7 119.1(13) . .
U27 O95 K7 86.5(6) . .
U9 O95 K7 86.7(6) . .
U1 O96 K9 108.8(8) . .
U1 O96 K12 112.5(9) . .
K9 O96 K12 112.2(7) . .
U1 O96 K2 132.9(9) . .
K9 O96 K2 98.4(6) . .
K12 O96 K2 90.4(6) . .
O125 O97 U12 72.2(12) . .
O125 O97 U15 69.9(12) . .
U12 O97 U15 125.8(9) . .
O31 O99 U4 74.3(11) . .
O31 O99 U8 74.1(11) . .
U4 O99 U8 133.9(9) . .
P6 O100 U24 146.4(12) . .
P6 O100 K8 89.9(9) . .
U24 O100 K8 94.7(6) . .
U11 O102 K4 128.1(9) . .
U11 O102 K11 108.0(8) . 2_775
K4 O102 K11 101.5(6) . 2_775
U11 O102 K11 107.5(8) . .
K4 O102 K11 101.7(6) . .
K11 O102 K11 109.0(6) 2_775 .
O140 O103 U28 68.4(12) . .
O140 O103 U31 72.1(12) . .
U28 O103 U31 125.8(9) . .
O61 O104 U27 73.7(14) . .
O61 O104 U12 70.6(13) . .
U27 O104 U12 130.0(9) . .
O61 O104 K7 122.7(16) . .
U27 O104 K7 85.6(6) . .
U12 O104 K7 85.4(6) . .
U7 O106 K4 141.8(10) . .
U7 O106 K5 104.8(8) . .
K4 O106 K5 96.3(6) . .
O114 O107 U9 74.6(11) . .
O114 O107 U17 69.5(10) . .
U9 O107 U17 124.7(9) . .
O4 O108 U19 74.1(11) . .
O4 O108 U21 72.0(11) . .
U19 O108 U21 133.9(10) . .
O4 O108 K13 139.7(14) . .
U19 O108 K13 113.1(8) . .
U21 O108 K13 112.9(8) . .
O37 O109 U22 71.8(12) . .
O37 O109 U15 70.5(12) . .
U22 O109 U15 129.1(11) . .
O139 O110 U26 71.3(13) . 4_755
O139 O110 U28 71.5(13) . .
U26 O110 U28 130.1(12) 4_755 .
O159 O111 U29 72.3(15) . .
O159 O111 U22 72.3(15) . .
U29 O111 U22 128.7(12) . .
O50 O113 U13 73.1(11) . .
O50 O113 U7 72.4(11) . .
U13 O113 U7 128.5(9) . .
O107 O114 U17 74.2(11) . .
O107 O114 U9 69.3(10) . .
U17 O114 U9 124.3(8) . .
O75 O115 U22 72.2(13) . .
O75 O115 U30 72.8(13) . .
U22 O115 U30 129.0(11) . .
O38 O116 U29 74.4(12) . .
O38 O116 U18 71.8(11) . .
U29 O116 U18 129.5(9) . .
O91 O117 U25 71.0(12) . .
O91 O117 U26 71.3(12) . .
U25 O117 U26 128.6(10) . .
O65 O118 U18 72.7(12) . .
O65 O118 U17 69.7(12) . .
U18 O118 U17 131.7(10) . .
O94 O119 U24 72.5(11) . .
O94 O119 U16 69.6(11) . .
U24 O119 U16 126.2(9) . .
U30 O121 K19 121.1(11) . 3_575
U23 O123 K18 114.3(10) . .
U23 O123 K10 120.7(9) . .
K18 O123 K10 96.7(7) . .
U23 O123 K1 114.1(9) . 3_575
K18 O123 K1 107.0(7) . 3_575
K10 O123 K1 101.8(6) . 3_575
U12 O124 K9 92.0(7) . .
O97 O125 U12 71.6(12) . .
O97 O125 U15 75.0(12) . .
U12 O125 U15 128.7(9) . .
U19 O126 K16 119.0(11) . .
U19 O126 K17 109.2(10) . 4_755
K16 O126 K17 80.3(8) . 4_755
O165 O128 U15 72.2(12) . .
O165 O128 U20 69.1(12) . .
U15 O128 U20 125.2(9) . .
U31 O129 K19 117.4(11) . .
U31 O129 K2 121.8(11) . 4_755
K19 O129 K2 92.8(8) . 4_755
U31 O129 K1 116.2(10) . .
K19 O129 K1 103.3(8) . .
K2 O129 K1 101.3(7) 4_755 .
P2 O132 U20 147.2(13) . .
P2 O132 K9 93.2(9) . .
U20 O132 K9 95.5(7) . .
O66 O133 U5 74.8(12) . .
O66 O133 U13 70.2(12) . .
U5 O133 U13 127.6(10) . .
O85 O134 U28 71.7(12) . .
O85 O134 U23 69.5(12) . 4_755
U28 O134 U23 126.4(10) . 4_755
O85 O134 K18 118.5(14) . 4_755
U28 O134 K18 82.2(7) . 4_755
U23 O134 K18 85.2(7) 4_755 4_755
O93 O135 U14 74.1(13) . .
O93 O135 U30 70.2(12) . .
U14 O135 U30 130.8(10) . .
O155 O136 U25 69.2(12) . .
O155 O136 U18 71.4(12) . .
U25 O136 U18 125.0(9) . .
O110 O139 U26 71.0(12) . 4_755
O110 O139 U28 71.5(13) . .
U26 O139 U28 129.9(9) 4_755 .
O110 O139 K18 111.9(14) . 4_755
U26 O139 K18 83.3(6) 4_755 4_755
U28 O139 K18 81.1(6) . 4_755
O103 O140 U28 75.0(12) . .
O103 O140 U31 72.9(12) . .
U28 O140 U31 130.6(9) . .
P4 O141 K16 105.6(15) . .
O67 O143 U27 72.3(13) . .
O67 O143 U29 70.3(13) . .
U27 O143 U29 128.4(9) . .
O45 O145 U11 72.1(11) . .
O45 O145 U7 72.8(11) . .
U11 O145 U7 129.5(9) . .
P4 O146 U19 153(2) . .
P4 O146 K16 102.0(18) . .
U19 O146 K16 96.7(12) . .
P4 O146 K13 97.7(17) . .
U19 O146 K13 103.4(13) . .
K16 O146 K13 86.1(10) . .
U21 O147 K2 123.1(12) . .
U21 O147 K1 115.1(11) . 3_575
K2 O147 K1 101.0(8) . 3_575
U21 O147 K12 121.1(12) . .
K2 O147 K12 94.3(8) . .
K1 O147 K12 97.1(7) 3_575 .
O39 O148 U5 72.5(10) . .
O39 O148 U6 69.2(10) . .
U5 O148 U6 126.5(8) . .
O39 O148 K6 122.2(12) . 2_775
U5 O148 K6 87.8(6) . 2_775
U6 O148 K6 82.6(5) . 2_775
O87 O149 U16 71.7(11) . .
O87 O149 U23 73.0(11) . .
U16 O149 U23 131.9(10) . .
O95 O152 U27 73.1(12) . .
O95 O152 U9 72.3(12) . .
U27 O152 U9 133.0(11) . .
U21 O154 K16 111.4(12) . 3_575
U21 O154 K17 121.5(12) . .
K16 O154 K17 82.7(8) 3_575 .
O136 O155 U25 72.9(13) . .
O136 O155 U18 72.3(12) . .
U25 O155 U18 128.1(11) . .
P5 O156 K17 106.2(13) . 4_755
O43 O157 U25 72.9(11) . .
O43 O157 U16 71.6(11) . .
U25 O157 U16 131.2(10) . .
O43 O157 K18 116.8(14) . .
U25 O157 K18 85.9(7) . .
U16 O157 K18 81.4(7) . .
U18 O158 K15 138.3(11) . .
O111 O159 U29 71.2(15) . .
O111 O159 U22 71.6(15) . .
U29 O159 U22 127.5(12) . .
U9 O160 K8 90.9(6) . .
P8 O161 K16 111.2(19) . .
P5 O164 U21 160(3) . 4_755
P5 O164 K1 104(2) . .
U21 O164 K1 93.7(14) 4_755 .
O128 O165 U20 75.9(13) . .
O128 O165 U15 72.0(12) . .
U20 O165 U15 129.4(10) . .
P4 O166 U23 135(2) . .
P4 O166 K1 116.3(17) . 3_575
U23 O166 K1 96.0(11) . 3_575
P8 O168 U19 150(3) . .
P8 O168 K17 123(2) . 4_755
U19 O168 K17 85.7(14) . 4_755
P8 O170 U23 147(2) . .
P7 O171 U31 160(3) . 3_575
P7 O171 K2 104(2) . .
U31 O171 K2 95.2(13) 3_575 .
U19 O173 K10 123.6(11) . .
U19 O173 K1 118.5(11) . 3_575
K10 O173 K1 102.2(8) . 3_575
U19 O173 K12 118.2(11) . .
K10 O173 K12 91.4(7) . .
K1 O173 K12 97.0(7) 3_575 .
P5 O175 U31 142(3) . .
P5 O175 K1 93(2) . .
U31 O175 K1 86.6(14) . .
P7 O176 K17 119(2) . .
P7 O177 U21 126(3) . .
P7 O177 K16 135(3) . 3_575
U21 O177 K16 98.6(17) . 3_575
P7 O177 K17 101(2) . .
U21 O177 K17 87.5(14) . .
K16 O177 K17 74.8(12) 3_575 .
K16 O179 K13 91.2(6) 3_575 3_575
K15 O180 K14 112.5(6) . .
K17 O182 K13 91.8(7) . .
K11 O185 K11 96.3(16) 2_775 .
K12 O200 K19 157.4(15) 4_755 .
K12 O200 K1 88.4(11) 4_755 .
K19 O200 K1 88.5(11) . .
K12 O200 K2 80.6(10) 4_755 4_755
K19 O200 K2 76.8(9) . 4_755
K1 O200 K2 84.0(10) . 4_755
K6 O203 K4 83.0(13) . 2_775
K5 O216 K4 91.1(12) . .

loop_
_geom_bond_atom_site_label_1
_geom_bond_atom_site_label_2
_geom_bond_distance
_geom_bond_site_symmetry_2
U1 O96 1.772(19) .
U1 O12 1.774(19) .
U1 O29 2.27(2) .
U1 O47 2.31(2) .
U1 O35 2.324(18) .
U1 O14 2.337(18) .
U1 O15 2.423(17) .
U1 O52 2.489(19) .
U1 P2 3.060(8) .
U1 K6 3.775(6) .
U1 K9 3.907(7) .
U1 K12 3.988(9) .
U2 O32 1.780(18) .
U2 O13 1.830(18) .
U2 O8 2.340(17) 2_775
U2 O46 2.35(2) .
U2 O21 2.35(2) .
U2 O20 2.359(18) .
U2 O22 2.374(18) .
U2 O144 2.51(2) .
U2 K3 3.910(7) .
U2 K6 4.167(7) 2_775
U3 O19 1.776(17) .
U3 O7 1.81(2) .
U3 O74 2.300(19) .
U3 O54 2.31(2) .
U3 O1 2.355(18) .
U3 O6 2.402(18) .
U3 O25 2.412(18) .
U3 O17 2.443(18) .
U3 P6 3.073(7) .
U3 K5 3.792(6) .
U3 K8 3.860(7) .
U3 K12 4.000(9) .
U4 O68 1.828(19) .
U4 O5 1.83(2) .
U4 O99 2.32(2) .
U4 O31 2.368(19) .
U4 O3 2.372(19) .
U4 O23 2.379(19) .
U4 O34 2.38(2) .
U4 O90 2.51(2) .
U4 K3 3.944(8) .
U4 K5 4.195(7) .
U5 O10 1.799(17) .
U5 O69 1.86(2) .
U5 O20 2.301(18) .
U5 O133 2.31(2) .
U5 O148 2.323(19) .
U5 O21 2.33(2) .
U5 O39 2.347(17) .
U5 O66 2.390(19) .
U5 K3 3.965(8) .
U5 K6 3.972(6) 2_775
U5 K4 4.435(7) .
U6 O120 1.78(2) .
U6 O16 1.825(18) .
U6 O2 2.33(2) .
U6 O39 2.329(17) .
U6 O72 2.33(2) .
U6 O148 2.402(19) .
U6 O9 2.428(18) .
U6 O48 2.47(2) .
U6 P1 3.060(8) .
U6 K6 3.835(6) 2_775
U6 K11 4.076(9) 2_775
U6 K4 4.209(7) .
U7 O106 1.830(19) .
U7 O112 1.84(2) .
U7 O145 2.35(2) .
U7 O113 2.39(2) .
U7 O45 2.398(19) .
U7 O50 2.411(19) .
U7 O71 2.44(2) .
U7 O64 2.497(17) .
U7 P3 3.053(8) .
U7 K5 3.808(6) .
U7 K11 4.126(9) .
U7 K4 4.202(7) .
U8 O76 1.823(19) .
U8 O11 1.841(19) .
U8 O60 2.26(2) .
U8 O26 2.273(19) 4_755
U8 O46 2.34(2) .
U8 O99 2.36(2) .
U8 O31 2.399(19) .
U8 O22 2.448(18) .
U8 K3 3.817(7) .
U8 K13 3.909(13) 4_755
U9 O40 1.79(2) .
U9 O142 1.84(2) .
U9 O107 2.32(2) .
U9 O49 2.33(2) .
U9 O152 2.37(2) .
U9 O95 2.392(18) .
U9 O114 2.395(18) .
U9 O160 2.51(2) .
U9 K7 3.835(7) .
U9 K8 3.982(7) .
U10 O44 1.782(18) .
U10 O78 1.808(18) .
U10 O86 2.32(2) 2_775
U10 O74 2.368(19) .
U10 O53 2.37(2) .
U10 O35 2.378(18) .
U10 O54 2.38(2) .
U10 O47 2.40(2) .
U10 K7 3.797(7) .
U10 K12 4.065(8) .
U10 K11 4.327(8) .
U11 O102 1.808(18) .
U11 O122 1.812(18) .
U11 O88 2.32(2) .
U11 O145 2.34(2) .
U11 O72 2.34(2) .
U11 O45 2.375(19) .
U11 O88 2.39(2) 2_775
U11 O2 2.39(2) .
U11 U11 3.940(2) 2_775
U11 K11 4.024(8) 2_775
U11 K11 4.051(8) .
U11 K4 4.246(7) .
U12 O92 1.78(2) .
U12 O137 1.83(2) .
U12 O97 2.31(2) .
U12 O125 2.32(2) .
U12 O61 2.33(2) .
U12 O104 2.38(2) .
U12 O84 2.40(2) 2_775
U12 O124 2.53(2) .
U12 K7 3.840(7) .
U12 K9 3.950(7) .
U12 K14 4.209(12) .
U13 O101 1.76(2) .
U13 O30 1.765(18) .
U13 O113 2.29(2) .
U13 O66 2.299(19) .
U13 O23 2.316(19) .
U13 O133 2.34(2) .
U13 O3 2.340(19) .
U13 O50 2.341(18) .
U13 K5 3.962(7) .
U13 K3 3.962(8) .
U13 K4 4.440(7) .
U14 O62 1.74(2) .
U14 O79 1.76(2) .
U14 O33 2.298(18) .
U14 O81 2.31(2) .
U14 O135 2.32(2) .
U14 O77 2.345(19) .
U14 O58 2.39(2) .
U14 O93 2.39(2) .
U14 K19 3.862(12) 3_575
U14 K2 4.201(7) .
U15 O105 1.76(2) .
U15 O83 1.79(2) .
U15 O128 2.33(2) .
U15 O165 2.33(2) .
U15 O125 2.34(2) .
U15 O37 2.36(2) .
U15 O109 2.37(2) .
U15 O97 2.41(2) .
U15 K14 4.056(13) .
U15 K9 4.281(8) .
U16 O42 1.77(2) .
U16 O98 1.773(19) .
U16 O149 2.32(2) .
U16 O87 2.34(2) .
U16 O157 2.35(2) .
U16 O94 2.351(19) .
U16 O43 2.36(2) .
U16 O119 2.39(2) .
U16 K18 3.804(11) .
U16 K10 4.211(7) .
U16 K15 4.347(14) .
U17 O36 1.72(2) .
U17 O41 1.817(18) .
U17 O24 2.29(2) .
U17 O114 2.315(18) .
U17 O28 2.353(19) .
U17 O65 2.36(2) .
U17 O107 2.38(2) .
U17 O118 2.41(2) .
U17 K15 4.275(17) .
U17 K8 4.294(8) .
U18 O158 1.76(2) .
U18 O131 1.78(2) .
U18 O118 2.28(2) .
U18 O65 2.32(2) .
U18 O116 2.34(2) .
U18 O38 2.34(2) .
U18 O155 2.41(2) .
U18 O136 2.42(2) .
U18 K15 4.295(14) .
U19 O173 1.76(2) .
U19 O126 1.79(2) .
U19 O1 2.315(18) .
U19 O108 2.35(2) .
U19 O168 2.35(4) .
U19 O146 2.37(4) .
U19 O25 2.401(17) .
U19 O4 2.402(17) .
U19 K17 3.858(13) 4_755
U19 K16 4.034(12) .
U19 K10 4.041(7) .
U19 K1 4.050(7) 3_575
U20 O151 1.75(2) .
U20 O27 1.805(18) .
U20 O58 2.32(2) .
U20 O165 2.33(2) .
U20 O132 2.35(2) .
U20 O33 2.395(18) .
U20 O128 2.42(2) .
U20 O73 2.49(2) .
U20 K2 3.974(7) .
U20 K9 4.016(8) .
U21 O147 1.77(3) .
U21 O154 1.77(3) .
U21 O164 2.31(4) 3_575
U21 O108 2.35(2) .
U21 O4 2.353(17) .
U21 O177 2.36(5) .
U21 O14 2.388(18) .
U21 O29 2.40(2) .
U21 K16 3.814(12) 3_575
U21 K17 4.016(12) .
U21 K1 4.038(7) 3_575
U21 K2 4.039(7) .
U22 O127 1.77(2) .
U22 O51 1.80(2) .
U22 O115 2.30(2) .
U22 O75 2.31(2) .
U22 O109 2.35(2) .
U22 O111 2.35(3) .
U22 O159 2.36(3) .
U22 O37 2.38(2) .
U22 K14 4.115(13) .
U23 O172 1.75(3) .
U23 O123 1.86(2) .
U23 O170 2.31(4) .
U23 O149 2.36(2) .
U23 O85 2.36(2) 3_575
U23 O87 2.40(2) .
U23 O134 2.40(2) 3_575
U23 O166 2.45(3) .
U23 K18 3.925(12) .
U23 K1 4.003(7) 3_575
U23 K10 4.109(7) .
U24 O57 1.776(19) .
U24 O153 1.82(2) .
U24 O119 2.32(2) .
U24 O28 2.317(19) .
U24 O100 2.34(2) .
U24 O94 2.363(19) .
U24 O24 2.40(2) .
U24 O82 2.43(2) .
U24 K10 3.968(7) .
U24 K8 4.113(9) .
U24 K15 4.352(15) .
U25 O80 1.760(19) .
U25 O163 1.79(2) .
U25 O155 2.29(2) .
U25 O157 2.33(2) .
U25 O136 2.34(2) .
U25 O117 2.35(2) .
U25 O91 2.36(2) .
U25 O43 2.37(2) .
U25 K18 3.948(11) .
U25 K15 4.348(13) .
U26 O130 1.78(2) .
U26 O59 1.83(2) .
U26 O18 2.31(2) .
U26 O70 2.35(2) .
U26 O110 2.36(3) 3_575
U26 O117 2.36(2) .
U26 O139 2.36(2) 3_575
U26 O91 2.38(2) .
U26 K18 3.862(12) .
U26 K19 3.929(13) 3_575
U27 O89 1.77(2) .
U27 O169 1.79(2) .
U27 O152 2.30(2) .
U27 O104 2.32(2) .
U27 O67 2.32(2) .
U27 O143 2.34(2) .
U27 O61 2.35(3) .
U27 O95 2.357(18) .
U27 K7 3.808(7) .
U27 K14 4.149(14) .
U28 O56 1.74(2) .
U28 O63 1.821(18) .
U28 O140 2.27(2) .
U28 O103 2.36(2) .
U28 O134 2.37(2) .
U28 O85 2.39(2) .
U28 O110 2.41(3) .
U28 O139 2.41(2) .
U28 K18 3.803(13) 4_755
U28 K19 3.880(14) .
U28 K1 4.119(7) .
U29 O55 1.78(2) .
U29 O138 1.82(2) .
U29 O67 2.30(2) .
U29 O116 2.31(2) .
U29 O111 2.33(3) .
U29 O159 2.34(3) .
U29 O143 2.37(2) .
U29 O38 2.38(2) .
U29 K14 4.172(12) .
U30 O167 1.77(2) .
U30 O121 1.78(2) .
U30 O18 2.32(2) .
U30 O93 2.33(2) .
U30 O135 2.37(2) .
U30 O115 2.38(2) .
U30 O75 2.38(2) .
U30 O70 2.41(2) .
U30 K19 3.967(12) 3_575
U31 O174 1.77(3) .
U31 O129 1.80(2) .
U31 O175 2.33(5) .
U31 O81 2.38(2) 4_755
U31 O77 2.40(2) 4_755
U31 O140 2.41(2) .
U31 O171 2.42(4) 4_755
U31 O103 2.42(2) .
U31 K19 3.994(13) .
U31 K1 4.030(7) .
U31 K2 4.081(7) 4_755
P1 O48 1.50(2) .
P1 O84 1.51(2) .
P1 O86 1.53(2) .
P1 O9 1.56(2) .
P1 K7 3.470(10) 2_775
P2 O15 1.520(19) .
P2 O132 1.53(2) .
P2 O8 1.571(18) .
P2 O52 1.57(2) .
P2 K9 3.475(10) .
P2 K6 3.749(10) .
P3 O64 1.519(19) .
P3 O53 1.53(2) .
P3 O49 1.56(2) .
P3 O71 1.61(2) .
P3 K7 3.517(10) .
P4 O166 1.46(3) .
P4 O146 1.46(4) .
P4 O26 1.54(2) .
P4 O141 1.55(3) .
P4 K16 3.602(14) .
P4 K13 3.652(15) .
P4 K1 3.797(10) 3_575
P5 O164 1.46(4) .
P5 O175 1.47(5) .
P5 O156 1.48(3) .
P5 O60 1.55(2) .
P5 K17 3.558(16) 4_755
P5 K13 3.688(15) 4_755
P5 K1 3.799(10) .
P6 O34 1.51(2) .
P6 O6 1.531(19) .
P6 O17 1.53(2) .
P6 O100 1.56(2) .
P6 K8 3.555(11) .
P6 K5 3.721(10) .
P7 O171 1.34(4) .
P7 O176 1.47(4) .
P7 O150 1.52(3) .
P7 O177 1.74(5) .
P7 K2 3.645(11) .
P8 O168 1.42(4) .
P8 O162 1.52(3) .
P8 O170 1.54(4) .
P8 O161 1.68(4) .
P8 K10 3.641(12) .
K1 O123 2.87(2) 4_755
K1 O129 2.90(2) .
K1 O173 2.90(2) 4_755
K1 O166 2.92(3) 4_755
K1 O147 2.95(3) 4_755
K1 O63 3.01(2) .
K1 O164 3.17(4) .
K1 O200 3.23(4) .
K1 O175 3.43(5) .
K1 P4 3.797(10) 4_755
K1 U23 4.003(7) 4_755
K2 O147 2.79(3) .
K2 O73 2.80(2) .
K2 O129 2.84(2) 3_575
K2 O27 2.90(2) .
K2 O62 2.93(2) .
K2 O96 3.00(2) .
K2 O171 3.07(4) .
K2 O200 3.39(4) 3_575
K2 U31 4.081(7) 3_575
K3 O11 2.69(2) .
K3 O13 2.758(19) .
K3 O10 2.784(18) .
K3 O30 2.792(19) .
K3 O5 2.81(2) .
K3 O22 3.21(2) .
K3 O31 3.34(2) .
K3 K4 3.959(10) .
K4 O16 2.600(19) .
K4 O106 2.61(2) .
K4 O102 2.88(2) .
K4 O10 2.938(19) .
K4 O30 2.95(2) .
K4 O216 3.08(4) .
K4 O203 3.32(5) 2_775
K4 K6 4.081(9) 2_775
K4 K5 4.110(9) .
K5 O216 2.66(4) .
K5 O6 2.713(19) .
K5 O71 2.78(2) .
K5 O106 2.90(2) .
K5 O74 2.93(2) .
K5 O30 2.930(19) .
K5 O5 3.07(2) .
K5 O19 3.132(19) .
K5 O50 3.295(19) .
K6 O15 2.706(18) .
K6 O203 2.81(5) .
K6 O9 2.81(2) 2_775
K6 O47 2.86(2) .
K6 O10 2.888(19) 2_775
K6 O16 2.935(19) 2_775
K6 O13 2.998(19) 2_775
K6 O12 3.08(2) .
K6 O148 3.31(2) 2_775
K6 U6 3.835(6) 2_775
K7 O86 2.73(2) 2_775
K7 O89 2.77(2) .
K7 O53 2.80(2) .
K7 O40 2.81(2) .
K7 O92 2.88(2) .
K7 O84 2.98(2) 2_775
K7 O49 3.05(2) .
K7 O95 3.14(2) .
K7 O78 3.177(19) .
K7 O104 3.20(2) .
K7 P1 3.470(10) 2_775
K8 O6 2.769(19) .
K8 O40 2.82(2) .
K8 O7 2.89(2) .
K8 O57 3.00(2) .
K8 O41 3.05(2) .
K8 O160 3.05(2) .
K8 O100 3.20(2) .
K8 K15 4.143(14) .
K9 O15 2.786(18) .
K9 O92 2.80(2) .
K9 O27 2.91(2) .
K9 O124 2.95(2) .
K9 O96 2.96(2) .
K9 O132 3.04(2) .
K9 O83 3.07(2) .
K9 K14 4.031(14) .
K10 O173 2.79(2) .
K10 O123 2.84(2) .
K10 O57 2.86(2) .
K10 O82 2.96(2) .
K10 O42 2.99(2) .
K10 O7 3.00(2) .
K10 K15 3.909(14) .
K10 K12 4.168(11) .
K11 O48 2.87(2) 2_775
K11 O64 2.91(2) .
K11 O88 2.91(2) 2_775
K11 O44 2.940(19) .
K11 O102 3.08(2) 2_775
K11 O102 3.12(2) .
K11 O185 3.39(4) .
K11 O16 3.40(2) 2_775
K11 U11 4.024(8) 2_775
K11 U6 4.076(9) 2_775
K12 O7 2.89(2) .
K12 O78 2.911(19) .
K12 O96 2.96(2) .
K12 O147 2.97(3) .
K12 O173 3.03(2) .
K12 O200 3.14(4) 3_575
K13 O108 2.87(2) .
K13 O26 2.88(2) .
K13 O60 2.96(2) 3_575
K13 O182 2.98(2) .
K13 O179 2.99(2) 4_755
K13 O11 3.13(2) 3_575
K13 O146 3.16(4) .
K13 P5 3.688(15) 3_575
K13 U8 3.910(13) 3_575
K13 K17 4.11(2) .
K13 K16 4.21(2) .
K14 O83 2.63(2) .
K14 O51 2.73(2) .
K14 O92 2.77(2) .
K14 O55 2.77(2) .
K14 O89 2.77(2) .
K14 O178 3.17(2) .
K14 O180 3.34(2) .
K15 O41 2.79(2) .
K15 O158 2.82(2) .
K15 O42 2.84(2) .
K15 O80 2.84(2) .
K15 O57 2.86(2) .
K15 O180 3.28(2) .
K15 K18 3.79(2) .
K16 O177 2.66(5) 4_755
K16 O154 2.79(3) 4_755
K16 O29 2.81(2) 4_755
K16 O126 2.85(3) .
K16 O141 2.86(3) .
K16 O179 2.90(2) 4_755
K16 O146 3.00(4) .
K16 O161 3.13(5) .
K16 K17 3.691(18) 4_755
K16 U21 3.814(12) 4_755
K17 O182 2.74(3) .
K17 O154 2.79(3) .
K17 O1 2.80(2) 3_575
K17 O156 2.85(3) 3_575
K17 O126 2.88(3) 3_575
K17 O176 3.14(5) .
K17 O168 3.24(5) 3_575
K17 O177 3.35(5) .
K17 P5 3.558(16) 3_575
K17 K16 3.691(18) 3_575
K17 U19 3.858(13) 3_575
K18 O42 2.68(2) .
K18 O59 2.69(2) .
K18 O63 2.69(2) 3_575
K18 O123 2.78(2) .
K18 O80 2.88(2) .
K18 O87 3.28(3) .
K18 O134 3.31(3) 3_575
K18 O139 3.34(3) 3_575
K18 O157 3.36(3) .
K18 U28 3.803(13) 3_575
K19 O63 2.61(2) .
K19 O59 2.67(2) 4_755
K19 O62 2.69(2) 4_755
K19 O121 2.74(2) 4_755
K19 O129 2.83(2) .
K19 O200 3.21(5) .
K19 K18 3.851(18) 4_755
K19 U14 3.861(12) 4_755
K19 U26 3.929(13) 4_755
K19 U30 3.967(12) 4_755
O1 O25 1.52(3) .
O1 K17 2.80(2) 4_755
O2 O72 1.50(3) .
O3 O23 1.51(3) .
O4 O108 1.46(3) .
O8 U2 2.340(17) 2_775
O9 K6 2.81(2) 2_775
O10 K6 2.888(19) 2_775
O11 K13 3.13(2) 4_755
O13 K6 2.998(19) 2_775
O14 O29 1.48(3) .
O16 K6 2.935(19) 2_775
O16 K11 3.404(19) 2_775
O18 O70 1.51(3) .
O20 O21 1.45(3) .
O22 O46 1.55(3) .
O24 O28 1.42(3) .
O26 U8 2.273(19) 3_575
O29 K16 2.81(2) 3_575
O31 O99 1.43(3) .
O33 O58 1.45(3) .
O35 O47 1.44(3) .
O37 O109 1.57(3) .
O38 O116 1.48(3) .
O39 O148 1.48(2) .
O43 O157 1.51(3) .
O45 O145 1.54(3) .
O48 K11 2.87(2) 2_775
O50 O113 1.50(3) .
O54 O74 1.40(3) .
O59 K19 2.67(2) 3_575
O60 K13 2.96(2) 4_755
O61 O104 1.41(3) .
O62 K19 2.69(2) 3_575
O63 K18 2.69(2) 4_755
O65 O118 1.50(3) .
O66 O133 1.46(3) .
O67 O143 1.36(3) .
O75 O115 1.42(3) .
O77 O81 1.54(3) .
O77 U31 2.40(2) 3_575
O81 U31 2.38(2) 3_575
O84 U12 2.40(2) 2_775
O84 K7 2.98(2) 2_775
O85 O134 1.55(3) .
O85 U23 2.36(2) 4_755
O86 U10 2.32(2) 2_775
O86 K7 2.73(2) 2_775
O87 O149 1.50(3) .
O88 U11 2.39(2) 2_775
O88 K11 2.91(2) 2_775
O91 O117 1.57(3) .
O93 O135 1.50(3) .
O94 O119 1.53(3) .
O95 O152 1.52(3) .
O97 O125 1.44(3) .
O102 K11 3.08(2) 2_775
O103 O140 1.45(3) .
O107 O114 1.46(3) .
O110 O139 1.53(3) .
O110 U26 2.36(3) 4_755
O111 O159 1.46(4) .
O121 K19 2.74(2) 3_575
O123 K1 2.87(2) 3_575
O126 K17 2.88(3) 4_755
O128 O165 1.43(3) .
O129 K2 2.84(2) 4_755
O134 U23 2.40(2) 4_755
O134 K18 3.31(3) 4_755
O136 O155 1.50(3) .
O139 U26 2.37(2) 4_755
O139 K18 3.34(3) 4_755
O147 K1 2.95(3) 3_575
O148 K6 3.31(2) 2_775
O154 K16 2.79(3) 3_575
O156 K17 2.85(3) 4_755
O164 U21 2.31(4) 4_755
O166 K1 2.92(3) 3_575
O168 K17 3.24(5) 4_755
O171 U31 2.42(4) 3_575
O173 K1 2.90(2) 3_575
O177 K16 2.66(5) 3_575
O179 K16 2.90(2) 3_575
O179 K13 2.99(2) 3_575
O185 K11 3.39(4) 2_775
O200 K12 3.14(4) 4_755
O200 K2 3.39(4) 4_755
O203 K4 3.32(5) 2_775
